data_7135779
loop_
_publ_author_name
'Zhang, Dongmei'
'Lan, Kai'
'Zhang, Xiaobo'
'Jiang, Jiyong'
'Cheng, Chuyang'

_publ_section_title
;
 Light-driven controllable <i>cis</i>-<i>trans</i> isomerization in a
 cycloparaphenylene dimer bridged by 9,9'-bifluorenylidene.
;
_journal_issue 29
_journal_name_full 'Chemical communications (Cambridge, England)'
_journal_page_first 7584
_journal_page_last 7588
_journal_paper_doi 10.1039/d6cc00869k
_journal_volume 62
_journal_year 2026
_chemical_formula_moiety 'C110 H68'
_chemical_formula_sum 'C110 H68'
_chemical_formula_weight 1389.64
_space_group_crystal_system triclinic
_space_group_IT_number 2
_space_group_name_Hall '-P 1'
_space_group_name_H-M_alt 'P -1'
_atom_sites_solution_hydrogens geom
_atom_sites_solution_primary dual
_audit_creation_date 2023-11-29
_audit_creation_method
;
Olex2 1.5
(compiled 2023.08.24 svn.re1ec1418 for OlexSys, GUI svn.r6817)
;
_audit_update_record
;
2025-04-17 deposited with the CCDC.	2026-03-23 downloaded from the CCDC.
;
_cell_angle_alpha 98.977(5)
_cell_angle_beta 93.488(5)
_cell_angle_gamma 105.655(5)
_cell_formula_units_Z 3
_cell_length_a 15.327(2)
_cell_length_b 15.559(2)
_cell_length_c 33.396(4)
_cell_measurement_reflns_used 9904
_cell_measurement_temperature 173.00
_cell_measurement_theta_max 52.45
_cell_measurement_theta_min 2.66
_cell_volume 7530.2(17)
_computing_molecular_graphics 'Olex2 1.5 (Dolomanov et al., 2009)'
_computing_publication_material 'Olex2 1.5 (Dolomanov et al., 2009)'
_computing_structure_refinement 'SHELXL 2018/3 (Sheldrick, 2015)'
_computing_structure_solution 'SHELXT  (Sheldrick, 2015)'
_diffrn_ambient_temperature 173.00
_diffrn_measured_fraction_theta_full 0.985
_diffrn_measured_fraction_theta_max 0.973
_diffrn_measurement_device_type 'Bruker D8 Venture'
_diffrn_measurement_method '\f and \w scans'
_diffrn_radiation_type GaK\a
_diffrn_radiation_wavelength 1.34139
_diffrn_reflns_av_R_equivalents 0.1749
_diffrn_reflns_av_unetI/netI 0.1350
_diffrn_reflns_Laue_measured_fraction_full 0.985
_diffrn_reflns_Laue_measured_fraction_max 0.973
_diffrn_reflns_limit_h_max 18
_diffrn_reflns_limit_h_min -18
_diffrn_reflns_limit_k_max 19
_diffrn_reflns_limit_k_min -18
_diffrn_reflns_limit_l_max 40
_diffrn_reflns_limit_l_min -40
_diffrn_reflns_number 101902
_diffrn_reflns_point_group_measured_fraction_full 0.985
_diffrn_reflns_point_group_measured_fraction_max 0.973
_diffrn_reflns_theta_full 53.594
_diffrn_reflns_theta_max 55.275
_diffrn_reflns_theta_min 3.130
_diffrn_standards_number 0
_exptl_absorpt_coefficient_mu 0.252
_exptl_absorpt_correction_T_max 0.7508
_exptl_absorpt_correction_T_min 0.4477
_exptl_absorpt_correction_type multi-scan
_exptl_absorpt_process_details
;
SADABS-2016/2 (Bruker,2016/2) was used for absorption correction.
wR2(int) was 0.1649 before and 0.0982 after correction.
The Ratio of minimum to maximum transmission is 0.5963.
The \l/2 correction factor is Not present.
;
_exptl_crystal_colour red
_exptl_crystal_colour_primary red
_exptl_crystal_density_diffrn 0.919
_exptl_crystal_description block
_exptl_crystal_F_000 2184
_exptl_crystal_size_max 0.17
_exptl_crystal_size_mid 0.17
_exptl_crystal_size_min 0.05
_refine_diff_density_max 0.531
_refine_diff_density_min -0.457
_refine_diff_density_rms 0.062
_refine_ls_extinction_coef 0.00082(16)
_refine_ls_extinction_expression Fc^*^=kFc[1+0.001xFc^2^\l^3^/sin(2\q)]^-1/4^
_refine_ls_extinction_method 'SHELXL-2018/3 (Sheldrick 2018)'
_refine_ls_goodness_of_fit_ref 0.920
_refine_ls_hydrogen_treatment constr
_refine_ls_matrix_type full
_refine_ls_number_parameters 2045
_refine_ls_number_reflns 28221
_refine_ls_number_restraints 2409
_refine_ls_restrained_S_all 0.952
_refine_ls_R_factor_all 0.2730
_refine_ls_R_factor_gt 0.1706
_refine_ls_shift/su_max 0.024
_refine_ls_shift/su_mean 0.000
_refine_ls_structure_factor_coef Fsqd
_refine_ls_weighting_details 'w=1/[\s^2^(Fo^2^)+(0.0500P)^2^+30.0000P] where P=(Fo^2^+2Fc^2^)/3'
_refine_ls_weighting_scheme calc
_refine_ls_wR_factor_gt 0.3454
_refine_ls_wR_factor_ref 0.4057
_reflns_Friedel_coverage 0.000
_reflns_number_gt 9663
_reflns_number_total 28221
_reflns_threshold_expression 'I > 2\s(I)'
_cod_data_source_file d6cc00869k2.cif
_cod_data_source_block 231128zdm_a
_cod_original_cell_volume 7530.0(17)
_cod_database_code 7135779
_shelx_shelxl_version_number 2018/3
_shelx_space_group_comment
;
The symmetry employed for this shelxl refinement is uniquely defined
by the following loop, which should always be used as a source of
symmetry information in preference to the above space-group names.
They are only intended as comments.
;
_shelx_estimated_absorpt_t_max 0.988
_shelx_estimated_absorpt_t_min 0.958
_olex2_refinement_description
;
1. Fixed Uiso
 At 1.2 times of:
  All C(H) groups
2. Restrained distances
 C04I-C049
 1.53 with sigma of 0.01
 C02A-C04E
 1.53 with sigma of 0.01
 C41-C022 = C41-C40 = C40-C31
 1.39 with sigma of 0.01
 C41-C3
 1.39 with sigma of 0.01
 C40-C30
 1.39 with sigma of 0.01
 H03S-H03Q = H3A-H38
 2.1 with sigma of 0.01
 C018-C02L \\sim C0-C10
 with sigma of 0.02
 C018-C01W \\sim C0-C11
 with sigma of 0.02
 C018-C01A \\sim C0-C12
 with sigma of 0.02
 C02L-C03Z \\sim C10-C13
 with sigma of 0.02
 C03Z-C03G \\sim C13-C17
 with sigma of 0.02
 C03G-C02S \\sim C17-C14
 with sigma of 0.02
 C03G-C041 \\sim C17-C1A
 with sigma of 0.02
 C02S-C01W \\sim C14-C11
 with sigma of 0.02
 C01P-C01I \\sim C1B-C18
 with sigma of 0.02
 C01P-C00T \\sim C1B-C19
 with sigma of 0.02
 C01P-C037 \\sim C1B-C1E
 with sigma of 0.02
 C01I-C00S \\sim C18-C15
 with sigma of 0.02
 C00S-C01A \\sim C15-C12
 with sigma of 0.02
 C01A-C00N \\sim C12-C16
 with sigma of 0.02
 C00N-C00T \\sim C16-C19
 with sigma of 0.02
 C023-C01R \\sim C1Z-C21
 with sigma of 0.02
 C023-C01Z \\sim C1Z-C22
 with sigma of 0.02
 C023-C01K \\sim C1Z-C1W
 with sigma of 0.02
 C01R-C1 \\sim C21-C24
 with sigma of 0.02
 C1-C032 \\sim C24-C27
 with sigma of 0.02
 C032-C03F \\sim C27-C25
 with sigma of 0.02
 C032-C03C \\sim C27-C2B
 with sigma of 0.02
 C03F-C01Z \\sim C25-C22
 with sigma of 0.02
 C02C-C02M \\sim C1N-C1K
 with sigma of 0.02
 C02C-C02U \\sim C1N-C1L
 with sigma of 0.02
 C02C-C02P \\sim C1N-C1Q
 with sigma of 0.02
 C02M-C02I \\sim C1K-C1H
 with sigma of 0.02
 C02I-C037 \\sim C1H-C1E
 with sigma of 0.02
 C037-C01T \\sim C1E-C1I
 with sigma of 0.02
 C01T-C02U \\sim C1I-C1L
 with sigma of 0.02
 C02P-C4 \\sim C1Q-C4A
 with sigma of 0.02
 C02P-C026 \\sim C1Q-C1S
 with sigma of 0.02
 C4-C6 \\sim C4A-C6A
 with sigma of 0.02
 C6-C01K \\sim C6A-C1W
 with sigma of 0.02
 C01K-C01V \\sim C1W-C1U
 with sigma of 0.02
 C01V-C026 \\sim C1U-C1S
 with sigma of 0.02
 C033-C02W \\sim C1V-C1X
 with sigma of 0.02
 C033-C047 \\sim C1V-C1Y
 with sigma of 0.02
 C033-C040 \\sim C1V-C1T
 with sigma of 0.02
 C02W-C03L \\sim C1X-C20
 with sigma of 0.02
 C03L-C03I \\sim C20-C23
 with sigma of 0.02
 C03I-C03T \\sim C23-C9
 with sigma of 0.02
 C03I-C03A \\sim C23-C26
 with sigma of 0.02
 C03T-C047 \\sim C9-C1Y
 with sigma of 0.02
 C03U-C03N \\sim C1J-C1F
 with sigma of 0.02
 C03U-C030 \\sim C1J-C1G
 with sigma of 0.02
 C03U-C028 \\sim C1J-C1M
 with sigma of 0.02
 C03N-C050 \\sim C1F-C1C
 with sigma of 0.02
 C050-C041 \\sim C1C-C1A
 with sigma of 0.02
 C041-C027 \\sim C1A-C1D
 with sigma of 0.02
 C027-C030 \\sim C1D-C1G
 with sigma of 0.02
 C040-C02X \\sim C1T-C1R
 with sigma of 0.02
 C040-C2 \\sim C1T-C2A
 with sigma of 0.02
 C02X-C03O \\sim C1R-C1O
 with sigma of 0.02
 C03O-C028 \\sim C1O-C1M
 with sigma of 0.02
 C028-C029 \\sim C1M-C1P
 with sigma of 0.02
 C029-C2 \\sim C1P-C2A
 with sigma of 0.02
 C04B-C03A \\sim C28-C26
 with sigma of 0.02
 C04B-C03W \\sim C28-C2C
 with sigma of 0.02
 C03A-C02R \\sim C26-C29
 with sigma of 0.02
 C02R-C03B \\sim C29-C2D
 with sigma of 0.02
 C03B-C03C \\sim C2D-C2B
 with sigma of 0.02
 C03C-C03W \\sim C2B-C2C
 with sigma of 0.02
 C018-C03Z \\sim C0-C13
 with sigma of 0.04
 C018-C02S \\sim C0-C14
 with sigma of 0.04
 C018-C00S \\sim C0-C15
 with sigma of 0.04
 C018-C00N \\sim C0-C16
 with sigma of 0.04
 C02L-C03G \\sim C10-C17
 with sigma of 0.04
 C02L-C01W \\sim C10-C11
 with sigma of 0.04
 C02L-C01A \\sim C10-C12
 with sigma of 0.04
 C03Z-C02S \\sim C13-C14
 with sigma of 0.04
 C03Z-C041 \\sim C13-C1A
 with sigma of 0.04
 C03G-C01W \\sim C17-C11
 with sigma of 0.04
 C03G-C050 \\sim C17-C1C
 with sigma of 0.04
 C03G-C027 \\sim C17-C1D
 with sigma of 0.04
 C02S-C041 \\sim C14-C1A
 with sigma of 0.04
 C01W-C01A \\sim C11-C12
 with sigma of 0.04
 C01P-C00S \\sim C1B-C15
 with sigma of 0.04
 C01P-C00N \\sim C1B-C16
 with sigma of 0.04
 C01P-C02I \\sim C1B-C1H
 with sigma of 0.04
 C01P-C01T \\sim C1B-C1I
 with sigma of 0.04
 C01I-C01A \\sim C18-C12
 with sigma of 0.04
 C01I-C00T \\sim C18-C19
 with sigma of 0.04
 C01I-C037 \\sim C18-C1E
 with sigma of 0.04
 C00S-C00N \\sim C15-C16
 with sigma of 0.04
 C01A-C00T \\sim C12-C19
 with sigma of 0.04
 C00T-C037 \\sim C19-C1E
 with sigma of 0.04
 C023-C1 \\sim C1Z-C24
 with sigma of 0.04
 C023-C03F \\sim C1Z-C25
 with sigma of 0.04
 C023-C6 \\sim C1Z-C6A
 with sigma of 0.04
 C023-C01V \\sim C1Z-C1U
 with sigma of 0.04
 C01R-C032 \\sim C21-C27
 with sigma of 0.04
 C01R-C01Z \\sim C21-C22
 with sigma of 0.04
 C01R-C01K \\sim C21-C1W
 with sigma of 0.04
 C1-C03F \\sim C24-C25
 with sigma of 0.04
 C1-C03C \\sim C24-C2B
 with sigma of 0.04
 C032-C01Z \\sim C27-C22
 with sigma of 0.04
 C032-C03B \\sim C27-C2D
 with sigma of 0.04
 C032-C03W \\sim C27-C2C
 with sigma of 0.04
 C03F-C03C \\sim C25-C2B
 with sigma of 0.04
 C01Z-C01K \\sim C22-C1W
 with sigma of 0.04
 C02C-C02I \\sim C1N-C1H
 with sigma of 0.04
 C02C-C01T \\sim C1N-C1I
 with sigma of 0.04
 C02C-C4 \\sim C1N-C4A
 with sigma of 0.04
 C02C-C026 \\sim C1N-C1S
 with sigma of 0.04
 C02M-C037 \\sim C1K-C1E
 with sigma of 0.04
 C02M-C02U \\sim C1K-C1L
 with sigma of 0.04
 C02M-C02P \\sim C1K-C1Q
 with sigma of 0.04
 C02I-C01T \\sim C1H-C1I
 with sigma of 0.04
 C037-C02U \\sim C1E-C1L
 with sigma of 0.04
 C02U-C02P \\sim C1L-C1Q
 with sigma of 0.04
 C02P-C6 \\sim C1Q-C6A
 with sigma of 0.04
 C02P-C01V \\sim C1Q-C1U
 with sigma of 0.04
 C4-C01K \\sim C4A-C1W
 with sigma of 0.04
 C4-C026 \\sim C4A-C1S
 with sigma of 0.04
 C6-C01V \\sim C6A-C1U
 with sigma of 0.04
 C01K-C026 \\sim C1W-C1S
 with sigma of 0.04
 C033-C03L \\sim C1V-C20
 with sigma of 0.04
 C033-C03T \\sim C1V-C9
 with sigma of 0.04
 C033-C02X \\sim C1V-C1R
 with sigma of 0.04
 C033-C2 \\sim C1V-C2A
 with sigma of 0.04
 C02W-C03I \\sim C1X-C23
 with sigma of 0.04
 C02W-C047 \\sim C1X-C1Y
 with sigma of 0.04
 C02W-C040 \\sim C1X-C1T
 with sigma of 0.04
 C03L-C03T \\sim C20-C9
 with sigma of 0.04
 C03L-C03A \\sim C20-C26
 with sigma of 0.04
 C03I-C047 \\sim C23-C1Y
 with sigma of 0.04
 C03I-C04B \\sim C23-C28
 with sigma of 0.04
 C03I-C02R \\sim C23-C29
 with sigma of 0.04
 C03T-C03A \\sim C9-C26
 with sigma of 0.04
 C047-C040 \\sim C1Y-C1T
 with sigma of 0.04
 C03U-C050 \\sim C1J-C1C
 with sigma of 0.04
 C03U-C027 \\sim C1J-C1D
 with sigma of 0.04
 C03U-C03O \\sim C1J-C1O
 with sigma of 0.04
 C03U-C029 \\sim C1J-C1P
 with sigma of 0.04
 C03N-C041 \\sim C1F-C1A
 with sigma of 0.04
 C03N-C030 \\sim C1F-C1G
 with sigma of 0.04
 C03N-C028 \\sim C1F-C1M
 with sigma of 0.04
 C050-C027 \\sim C1C-C1D
 with sigma of 0.04
 C041-C030 \\sim C1A-C1G
 with sigma of 0.04
 C030-C028 \\sim C1G-C1M
 with sigma of 0.04
 C040-C03O \\sim C1T-C1O
 with sigma of 0.04
 C040-C029 \\sim C1T-C1P
 with sigma of 0.04
 C02X-C028 \\sim C1R-C1M
 with sigma of 0.04
 C02X-C2 \\sim C1R-C2A
 with sigma of 0.04
 C03O-C029 \\sim C1O-C1P
 with sigma of 0.04
 C028-C2 \\sim C1M-C2A
 with sigma of 0.04
 C04B-C02R \\sim C28-C29
 with sigma of 0.04
 C04B-C03C \\sim C28-C2B
 with sigma of 0.04
 C03A-C03B \\sim C26-C2D
 with sigma of 0.04
 C03A-C03W \\sim C26-C2C
 with sigma of 0.04
 C02R-C03C \\sim C29-C2B
 with sigma of 0.04
 C03B-C03W \\sim C2D-C2C
 with sigma of 0.04
 C02A-C04J \\sim C2E-C04K
 with sigma of 0.02
 C02A-C5 \\sim C2E-C5A
 with sigma of 0.02
 C02A-C04E \\sim C2E-C04F
 with sigma of 0.02
 C04J-C02J \\sim C04K-C2F
 with sigma of 0.02
 C02J-C049 \\sim C2F-C2I
 with sigma of 0.02
 C049-C7 \\sim C2I-C7A
 with sigma of 0.02
 C049-C04I \\sim C2I-C2L
 with sigma of 0.02
 C7-C5 \\sim C7A-C5A
 with sigma of 0.02
 C02D-C04D \\sim C2M-C2J
 with sigma of 0.02
 C02D-C043 \\sim C2M-C2K
 with sigma of 0.02
 C02D-C02Z \\sim C2M-C2P
 with sigma of 0.02
 C04D-C02G \\sim C2J-C2G
 with sigma of 0.02
 C02G-C04E \\sim C2G-C04F
 with sigma of 0.02
 C04E-C03D \\sim C04F-C2H
 with sigma of 0.02
 C03D-C043 \\sim C2H-C2K
 with sigma of 0.02
 C02F-C031 \\sim C3H-C3J
 with sigma of 0.02
 C02F-C03E \\sim C3H-C3K
 with sigma of 0.02
 C02F-C03J \\sim C3H-C3F
 with sigma of 0.02
 C031-C035 \\sim C3J-C3L
 with sigma of 0.02
 C035-C038 \\sim C3L-C3I
 with sigma of 0.02
 C038-C044 \\sim C3I-C3M
 with sigma of 0.02
 C038-C034 \\sim C3I-C3G
 with sigma of 0.02
 C044-C03E \\sim C3M-C3K
 with sigma of 0.02
 C02H-C048 \\sim C2T-C2Q
 with sigma of 0.02
 C02H-C04T \\sim C2T-C04U
 with sigma of 0.02
 C02H-C045 \\sim C2T-C2V
 with sigma of 0.02
 C048-C02T \\sim C2Q-C2N
 with sigma of 0.02
 C02T-C04I \\sim C2N-C2L
 with sigma of 0.02
 C04I-C02V \\sim C2L-C2O
 with sigma of 0.02
 C02V-C04T \\sim C2O-C04U
 with sigma of 0.02
 C02Y-C8 \\sim C36-C8A
 with sigma of 0.02
 C02Y-C02B \\sim C36-C39
 with sigma of 0.02
 C02Y-C024 \\sim C36-C34
 with sigma of 0.02
 C8-C020 \\sim C8A-C3D
 with sigma of 0.02
 C020-C034 \\sim C3D-C3G
 with sigma of 0.02
 C034-C03H \\sim C3G-C3E
 with sigma of 0.02
 C03H-C02B \\sim C3E-C39
 with sigma of 0.02
 C03K-C03R \\sim C35-C37
 with sigma of 0.02
 C03K-C022 \\sim C35-C38
 with sigma of 0.02
 C03K-C02O \\sim C35-C33
 with sigma of 0.02
 C03R-C03V \\sim C37-C3B
 with sigma of 0.02
 C03V-C03J \\sim C3B-C3F
 with sigma of 0.02
 C03J-C03M \\sim C3F-C3C
 with sigma of 0.02
 C03M-C022 \\sim C3C-C38
 with sigma of 0.02
 C03Q-C01G \\sim C30-C2R
 with sigma of 0.02
 C03Q-C013 \\sim C30-C2W
 with sigma of 0.02
 C01G-C02Z \\sim C2R-C2P
 with sigma of 0.02
 C02Z-C02N \\sim C2P-C2S
 with sigma of 0.02
 C02N-C046 \\sim C2S-C2U
 with sigma of 0.02
 C046-C013 \\sim C2U-C2W
 with sigma of 0.02
 C013-C01O \\sim C2W-C2Z
 with sigma of 0.02
 C03S-C01O \\sim C31-C2Z
 with sigma of 0.02
 C03S-C04H \\sim C31-C32
 with sigma of 0.02
 C01O-C04M \\sim C2Z-C04N
 with sigma of 0.02
 C04M-C04Q \\sim C04N-C04R
 with sigma of 0.02
 C04Q-C024 \\sim C04R-C34
 with sigma of 0.02
 C024-C04H \\sim C34-C32
 with sigma of 0.02
 C045-C03P \\sim C2V-C2X
 with sigma of 0.02
 C045-C02E \\sim C2V-C2Y
 with sigma of 0.02
 C03P-C03X \\sim C2X-C03Y
 with sigma of 0.02
 C03X-C02O \\sim C03Y-C33
 with sigma of 0.02
 C02O-C3 \\sim C33-C3A
 with sigma of 0.02
 C3-C02E \\sim C3A-C2Y
 with sigma of 0.02
 C02A-C02J \\sim C2E-C2F
 with sigma of 0.04
 C02A-C7 \\sim C2E-C7A
 with sigma of 0.04
 C02A-C02G \\sim C2E-C2G
 with sigma of 0.04
 C02A-C03D \\sim C2E-C2H
 with sigma of 0.04
 C04J-C049 \\sim C04K-C2I
 with sigma of 0.04
 C04J-C5 \\sim C04K-C5A
 with sigma of 0.04
 C04J-C04E \\sim C04K-C04F
 with sigma of 0.04
 C02J-C7 \\sim C2F-C7A
 with sigma of 0.04
 C02J-C04I \\sim C2F-C2L
 with sigma of 0.04
 C049-C5 \\sim C2I-C5A
 with sigma of 0.04
 C049-C02T \\sim C2I-C2N
 with sigma of 0.04
 C049-C02V \\sim C2I-C2O
 with sigma of 0.04
 C7-C04I \\sim C7A-C2L
 with sigma of 0.04
 C5-C04E \\sim C5A-C04F
 with sigma of 0.04
 C02D-C02G \\sim C2M-C2G
 with sigma of 0.04
 C02D-C03D \\sim C2M-C2H
 with sigma of 0.04
 C02D-C01G \\sim C2M-C2R
 with sigma of 0.04
 C02D-C02N \\sim C2M-C2S
 with sigma of 0.04
 C04D-C04E \\sim C2J-C04F
 with sigma of 0.04
 C04D-C043 \\sim C2J-C2K
 with sigma of 0.04
 C04D-C02Z \\sim C2J-C2P
 with sigma of 0.04
 C02G-C03D \\sim C2G-C2H
 with sigma of 0.04
 C04E-C043 \\sim C04F-C2K
 with sigma of 0.04
 C043-C02Z \\sim C2K-C2P
 with sigma of 0.04
 C02F-C035 \\sim C3H-C3L
 with sigma of 0.04
 C02F-C044 \\sim C3H-C3M
 with sigma of 0.04
 C02F-C03V \\sim C3H-C3B
 with sigma of 0.04
 C02F-C03M \\sim C3H-C3C
 with sigma of 0.04
 C031-C038 \\sim C3J-C3I
 with sigma of 0.04
 C031-C03E \\sim C3J-C3K
 with sigma of 0.04
 C031-C03J \\sim C3J-C3F
 with sigma of 0.04
 C035-C044 \\sim C3L-C3M
 with sigma of 0.04
 C035-C034 \\sim C3L-C3G
 with sigma of 0.04
 C038-C03E \\sim C3I-C3K
 with sigma of 0.04
 C038-C020 \\sim C3I-C3D
 with sigma of 0.04
 C038-C03H \\sim C3I-C3E
 with sigma of 0.04
 C044-C034 \\sim C3M-C3G
 with sigma of 0.04
 C03E-C03J \\sim C3K-C3F
 with sigma of 0.04
 C02H-C02T \\sim C2T-C2N
 with sigma of 0.04
 C02H-C02V \\sim C2T-C2O
 with sigma of 0.04
 C02H-C03P \\sim C2T-C2X
 with sigma of 0.04
 C02H-C02E \\sim C2T-C2Y
 with sigma of 0.04
 C048-C04I \\sim C2Q-C2L
 with sigma of 0.04
 C048-C04T \\sim C2Q-C04U
 with sigma of 0.04
 C048-C045 \\sim C2Q-C2V
 with sigma of 0.04
 C02T-C02V \\sim C2N-C2O
 with sigma of 0.04
 C04I-C04T \\sim C2L-C04U
 with sigma of 0.04
 C04T-C045 \\sim C04U-C2V
 with sigma of 0.04
 C02Y-C020 \\sim C36-C3D
 with sigma of 0.04
 C02Y-C03H \\sim C36-C3E
 with sigma of 0.04
 C02Y-C04Q \\sim C36-C04R
 with sigma of 0.04
 C02Y-C04H \\sim C36-C32
 with sigma of 0.04
 C8-C034 \\sim C8A-C3G
 with sigma of 0.04
 C8-C02B \\sim C8A-C39
 with sigma of 0.04
 C8-C024 \\sim C8A-C34
 with sigma of 0.04
 C020-C03H \\sim C3D-C3E
 with sigma of 0.04
 C034-C02B \\sim C3G-C39
 with sigma of 0.04
 C02B-C024 \\sim C39-C34
 with sigma of 0.04
 C03K-C03V \\sim C35-C3B
 with sigma of 0.04
 C03K-C03M \\sim C35-C3C
 with sigma of 0.04
 C03K-C03X \\sim C35-C03Y
 with sigma of 0.04
 C03K-C3 \\sim C35-C3A
 with sigma of 0.04
 C03R-C03J \\sim C37-C3F
 with sigma of 0.04
 C03R-C022 \\sim C37-C38
 with sigma of 0.04
 C03R-C02O \\sim C37-C33
 with sigma of 0.04
 C03V-C03M \\sim C3B-C3C
 with sigma of 0.04
 C03J-C022 \\sim C3F-C38
 with sigma of 0.04
 C022-C02O \\sim C38-C33
 with sigma of 0.04
 C03Q-C02Z \\sim C30-C2P
 with sigma of 0.04
 C03Q-C046 \\sim C30-C2U
 with sigma of 0.04
 C03Q-C01O \\sim C30-C2Z
 with sigma of 0.04
 C01G-C02N \\sim C2R-C2S
 with sigma of 0.04
 C01G-C013 \\sim C2R-C2W
 with sigma of 0.04
 C02Z-C046 \\sim C2P-C2U
 with sigma of 0.04
 C02N-C013 \\sim C2S-C2W
 with sigma of 0.04
 C046-C01O \\sim C2U-C2Z
 with sigma of 0.04
 C013-C03S \\sim C2W-C31
 with sigma of 0.04
 C013-C04M \\sim C2W-C04N
 with sigma of 0.04
 C03S-C04M \\sim C31-C04N
 with sigma of 0.04
 C03S-C024 \\sim C31-C34
 with sigma of 0.04
 C01O-C04Q \\sim C2Z-C04R
 with sigma of 0.04
 C01O-C04H \\sim C2Z-C32
 with sigma of 0.04
 C04M-C024 \\sim C04N-C34
 with sigma of 0.04
 C04Q-C04H \\sim C04R-C32
 with sigma of 0.04
 C045-C03X \\sim C2V-C03Y
 with sigma of 0.04
 C045-C3 \\sim C2V-C3A
 with sigma of 0.04
 C03P-C02O \\sim C2X-C33
 with sigma of 0.04
 C03P-C02E \\sim C2X-C2Y
 with sigma of 0.04
 C03X-C3 \\sim C03Y-C3A
 with sigma of 0.04
 C02O-C02E \\sim C33-C2Y
 with sigma of 0.04
3. Uiso/Uaniso restraints and constraints
C049 \\sim C02J \\sim C04J \\sim C02A \\sim C7 \\sim C5: within 2A with sigma
of 0.01 and sigma for terminal atoms of 0.02 within 2A
C04I \\sim C02V \\sim C04T \\sim C02H \\sim C048 \\sim C02T: within 2A with
sigma of 0.01 and sigma for terminal atoms of 0.02 within 2A
C03I \\sim C03T \\sim C047 \\sim C033 \\sim C02W \\sim C03L: within 2A with
sigma of 0.01 and sigma for terminal atoms of 0.02 within 2A
C03U \\sim C03N \\sim C050 \\sim C041 \\sim C027 \\sim C030: within 2A with
sigma of 0.01 and sigma for terminal atoms of 0.02 within 2A
C03I \\sim C018 \\sim C02L \\sim C01W \\sim C01A \\sim C03Z \\sim C02S \\sim
C00S \\sim C00N \\sim C03G \\sim C01I \\sim C00T \\sim C041 \\sim C01P \\sim
C050 \\sim C027 \\sim C037 \\sim C03N \\sim C030 \\sim C02I \\sim C01T \\sim
C03U \\sim C02M \\sim C02U \\sim C028 \\sim C02C \\sim C03O \\sim C029 \\sim
C02P \\sim C02X \\sim C2 \\sim C4 \\sim C026 \\sim C040 \\sim C6 \\sim C01V
\\sim C033 \\sim C01K \\sim C02W \\sim C047 \\sim C023 \\sim C03L \\sim C03T
\\sim C01R \\sim C01Z \\sim C1 \\sim C03F \\sim C03A \\sim C032 \\sim C02R
\\sim C04B \\sim C03C \\sim C03B \\sim C03W: within 2A with sigma of 0.01 and
sigma for terminal atoms of 0.02 within 2A
C1Y \\sim C9 \\sim C23 \\sim C1V \\sim C20 \\sim C26 \\sim C1T \\sim C1X \\sim
C28 \\sim C29 \\sim C1R \\sim C2A \\sim C2C \\sim C2D \\sim C1O \\sim C1P \\sim
C2B \\sim C1M \\sim C27 \\sim C1J \\sim C24 \\sim C25 \\sim C1F \\sim C1G \\sim
C21 \\sim C22 \\sim C1C \\sim C1D \\sim C1Z \\sim C1A \\sim C1W \\sim C17 \\sim
C6A \\sim C1U \\sim C13 \\sim C14 \\sim C4A \\sim C1S \\sim C10 \\sim C11 \\sim
C1Q \\sim C0 \\sim C1N \\sim C12 \\sim C1K \\sim C1L \\sim C15 \\sim C16 \\sim
C1H \\sim C1I \\sim C18 \\sim C19 \\sim C1E \\sim C1B: within 2A with sigma of
0.01 and sigma for terminal atoms of 0.02 within 2A
C7A \\sim C30 \\sim C2R \\sim C2W \\sim C2P \\sim C2U \\sim C2Z \\sim C2S \\sim
C2M \\sim C31 \\sim C04N \\sim C2J \\sim C2K \\sim C32 \\sim C04R \\sim C2G
\\sim C2H \\sim C34 \\sim C04F \\sim C36 \\sim C2E \\sim C8A \\sim C39 \\sim
C04K \\sim C5A \\sim C3D \\sim C3E \\sim C2F \\sim C3G \\sim C2I \\sim C3I
\\sim C2L \\sim C3L \\sim C3M \\sim C2N \\sim C2O \\sim C3J \\sim C3K \\sim C2Q
\\sim C04U \\sim C3H \\sim C2T \\sim C3F \\sim C2V \\sim C3B \\sim C3C \\sim
C2X \\sim C2Y \\sim C37 \\sim C38 \\sim C03Y \\sim C3A \\sim C35 \\sim C33:
within 2A with sigma of 0.01 and sigma for terminal atoms of 0.02 within 2A
C41 \\sim C40 \\sim C31 \\sim C30: within 2A with sigma of 0.01 and sigma for
terminal atoms of 0.02 within 2A
C045 \\sim C02E \\sim C3 \\sim C02O \\sim C03X \\sim C03P \\sim C02H \\sim C41
\\sim C022 \\sim C03K \\sim C03R \\sim C03V \\sim C03J \\sim C03M \\sim C02F
\\sim C03E \\sim C044 \\sim C038 \\sim C035 \\sim C031: within 2A with sigma of
0.01 and sigma for terminal atoms of 0.02 within 2A
C02D \\sim C02Z \\sim C01G \\sim C03Q \\sim C013 \\sim C046 \\sim C02N \\sim
C043 \\sim C03D \\sim C04D \\sim C04E \\sim C02G: within 2A with sigma of 0.01
and sigma for terminal atoms of 0.02 within 2A
Uanis(C03S) \\sim Ueq, Uanis(C04I) \\sim Ueq, Uanis(C02T) \\sim Ueq,
Uanis(C02V) \\sim Ueq, Uanis(C048) \\sim Ueq, Uanis(C04T) \\sim Ueq,
Uanis(C02H) \\sim Ueq, Uanis(C045) \\sim Ueq, Uanis(C03P) \\sim Ueq,
Uanis(C02E) \\sim Ueq, Uanis(C03X) \\sim Ueq, Uanis(C3) \\sim Ueq, Uanis(C02O)
\\sim Ueq, Uanis(C03K) \\sim Ueq, Uanis(C022) \\sim Ueq, Uanis(C03R) \\sim Ueq,
Uanis(C03M) \\sim Ueq, Uanis(C03Q) \\sim Ueq, Uanis(C03V) \\sim Ueq,
Uanis(C03J) \\sim Ueq, Uanis(C01G) \\sim Ueq, Uanis(C013) \\sim Ueq,
Uanis(C01O) \\sim Ueq, Uanis(C04H) \\sim Ueq, Uanis(C02F) \\sim Ueq,
Uanis(C02Z) \\sim Ueq, Uanis(C046) \\sim Ueq, Uanis(C04M) \\sim Ueq,
Uanis(C024) \\sim Ueq, Uanis(C031) \\sim Ueq, Uanis(C03E) \\sim Ueq,
Uanis(C02N) \\sim Ueq, Uanis(C02D) \\sim Ueq, Uanis(C04Q) \\sim Ueq,
Uanis(C02Y) \\sim Ueq, Uanis(C035) \\sim Ueq, Uanis(C044) \\sim Ueq,
Uanis(C04D) \\sim Ueq, Uanis(C043) \\sim Ueq, Uanis(C02B) \\sim Ueq,
Uanis(C038) \\sim Ueq, Uanis(C02G) \\sim Ueq, Uanis(C03D) \\sim Ueq,
Uanis(C03H) \\sim Ueq, Uanis(C034) \\sim Ueq, Uanis(C04E) \\sim Ueq,
Uanis(C020) \\sim Ueq, Uanis(C02A) \\sim Ueq, Uanis(C04J) \\sim Ueq, Uanis(C5)
\\sim Ueq, Uanis(C02J) \\sim Ueq, Uanis(C7) \\sim Ueq, Uanis(C049) \\sim Ueq:
with sigma of 0.01 and sigma for terminal atoms of 0.02
Uanis(C02W) \\sim Ueq, Uanis(C018) \\sim Ueq, Uanis(C01A) \\sim Ueq,
Uanis(C02L) \\sim Ueq, Uanis(C00S) \\sim Ueq, Uanis(C00N) \\sim Ueq,
Uanis(C03Z) \\sim Ueq, Uanis(C04W) \\sim Ueq, Uanis(C01I) \\sim Ueq,
Uanis(C00T) \\sim Ueq, Uanis(C04L) \\sim Ueq, Uanis(C01P) \\sim Ueq,
Uanis(C03T) \\sim Ueq, Uanis(C04B) \\sim Ueq, Uanis(C037) \\sim Ueq,
Uanis(C03I) \\sim Ueq, Uanis(C047) \\sim Ueq, Uanis(C03A) \\sim Ueq,
Uanis(C03W) \\sim Ueq, Uanis(C02I) \\sim Ueq, Uanis(C01T) \\sim Ueq,
Uanis(C03L) \\sim Ueq, Uanis(C033) \\sim Ueq, Uanis(C02R) \\sim Ueq,
Uanis(C03C) \\sim Ueq, Uanis(C02M) \\sim Ueq, Uanis(C02U) \\sim Ueq,
Uanis(C040) \\sim Ueq, Uanis(C03B) \\sim Ueq, Uanis(C02C) \\sim Ueq,
Uanis(C02X) \\sim Ueq, Uanis(C2) \\sim Ueq, Uanis(C02P) \\sim Ueq, Uanis(C03O)
\\sim Ueq, Uanis(C029) \\sim Ueq, Uanis(C4) \\sim Ueq, Uanis(C026) \\sim Ueq,
Uanis(C028) \\sim Ueq, Uanis(C6) \\sim Ueq, Uanis(C01V) \\sim Ueq, Uanis(C03U)
\\sim Ueq, Uanis(C01K) \\sim Ueq, Uanis(C03N) \\sim Ueq, Uanis(C030) \\sim Ueq,
Uanis(C023) \\sim Ueq, Uanis(C050) \\sim Ueq, Uanis(C027) \\sim Ueq,
Uanis(C01R) \\sim Ueq, Uanis(C01Z) \\sim Ueq, Uanis(C041) \\sim Ueq, Uanis(C1)
\\sim Ueq, Uanis(C03F) \\sim Ueq, Uanis(C03G) \\sim Ueq, Uanis(C032) \\sim Ueq,
Uanis(C02S) \\sim Ueq, Uanis(C01W) \\sim Ueq: with sigma of 0.01 and sigma for
terminal atoms of 0.02
4. Others
 Fixed Sof: C018(0.5) C02L(0.5) H02L(0.5) C03Z(0.5) H03Z(0.5) C03G(0.5)
 C02S(0.5) H02S(0.5) C01W(0.5) H01W(0.5) C01P(0.5) C01I(0.5) H01I(0.5)
 C00S(0.5) H00S(0.5) C01A(0.5) C00N(0.5) H00N(0.5) C00T(0.5) H00T(0.5)
 C023(0.5) C01R(0.5) H01R(0.5) C1(0.5) H1(0.5) C032(0.5) C03F(0.5) H03F(0.5)
 C01Z(0.5) H01Z(0.5) C02A(0.5) C04J(0.5) H04J(0.5) C02J(0.5) H02J(0.5)
 C049(0.5) C7(0.5) H7(0.5) C5(0.5) H5(0.5) C02C(0.5) C02M(0.5) H02M(0.5)
 C02I(0.5) H02I(0.5) C037(0.5) C01T(0.5) H01T(0.5) C02U(0.5) H02U(0.5)
 C02D(0.5) C04D(0.5) H04D(0.5) C02G(0.5) H02G(0.5) C04E(0.5) C03D(0.5)
 H03D(0.5) C043(0.5) H043(0.5) C02F(0.5) C031(0.5) H031(0.5) C035(0.5)
 H035(0.5) C038(0.5) C044(0.5) H044(0.5) C03E(0.5) H03E(0.5) C02H(0.5)
 C048(0.5) H048(0.5) C02T(0.5) H02T(0.5) C04I(0.5) C02V(0.5) H02V(0.5)
 C04T(0.5) H04T(0.5) C02P(0.5) C4(0.5) H4(0.5) C6(0.5) H6(0.5) C01K(0.5)
 C01V(0.5) H01V(0.5) C026(0.5) H026(0.5) C02Y(0.5) C8(0.5) H8(0.5) C020(0.5)
 H020(0.5) C034(0.5) C03H(0.5) H03H(0.5) C02B(0.5) H02B(0.5) C033(0.5)
 C02W(0.5) H02W(0.5) C03L(0.5) H03L(0.5) C03I(0.5) C03T(0.5) C047(0.5)
 H047(0.5) C03K(0.5) C03R(0.5) H03R(0.5) C03V(0.5) H03V(0.5) C03J(0.5)
 C03M(0.5) H03M(0.5) C022(0.5) C03Q(0.5) H03Q(0.5) C01G(0.5) H01G(0.5)
 C02Z(0.5) C02N(0.5) H02N(0.5) C046(0.5) H046(0.5) C013(0.5) C03S(0.5)
 H03S(0.5) C01O(0.5) C04M(0.5) H04M(0.5) C04Q(0.5) H04Q(0.5) C024(0.5)
 C04H(0.5) H04H(0.5) C03U(0.5) C03N(0.5) H03N(0.5) C050(0.5) H050(0.5)
 C041(0.5) C027(0.5) H027(0.5) C030(0.5) H030(0.5) C040(0.5) C02X(0.5)
 H02X(0.5) C03O(0.5) H03O(0.5) C028(0.5) C029(0.5) H029(0.5) C2(0.5) H2(0.5)
 C045(0.5) C03P(0.5) H03P(0.5) C03X(0.5) H03X(0.5) C02O(0.5) C3(0.5) C02E(0.5)
 H02E(0.5) C04B(0.5) C03A(0.5) C02R(0.5) H02R(0.5) C03B(0.5) H03B(0.5)
 C03C(0.5) C03W(0.5) H03W(0.5) C04L(0.5) C04W(0.5) C0(0.5) C10(0.5) C13(0.5)
 H13(0.5) C17(0.5) C14(0.5) H14(0.5) C11(0.5) H11(0.5) C1B(0.5) C18(0.5)
 H18(0.5) C15(0.5) C12(0.5) C16(0.5) H16(0.5) C19(0.5) H19(0.5) C1J(0.5)
 C1F(0.5) H1F(0.5) C1C(0.5) H1C(0.5) C1A(0.5) C1D(0.5) H1D(0.5) C1G(0.5)
 H1G(0.5) C1N(0.5) C1K(0.5) H1K(0.5) C1H(0.5) H1H(0.5) C1E(0.5) C1I(0.5)
 H1I(0.5) C1L(0.5) H1L(0.5) C1Q(0.5) C4A(0.5) H4A(0.5) C6A(0.5) H6A(0.5)
 C1W(0.5) C1U(0.5) H1U(0.5) C1S(0.5) H1S(0.5) C1T(0.5) C1R(0.5) H1R(0.5)
 C1O(0.5) H1O(0.5) C1M(0.5) C1P(0.5) H1P(0.5) C2A(0.5) H2A(0.5) C1V(0.5)
 C1X(0.5) H1X(0.5) C20(0.5) H20(0.5) C23(0.5) C9(0.5) H9(0.5) C1Y(0.5) H1Y(0.5)
 C1Z(0.5) C21(0.5) H21(0.5) C24(0.5) H24(0.5) C27(0.5) C25(0.5) H25(0.5)
 C22(0.5) H22(0.5) C28(0.5) H28(0.5) C26(0.5) C29(0.5) H29(0.5) C2D(0.5)
 H2D(0.5) C2B(0.5) C2C(0.5) H2C(0.5) C30(0.5) C2R(0.5) H2R(0.5) C2P(0.5)
 C2S(0.5) H2S(0.5) C2U(0.5) H2U(0.5) C2W(0.5) C2E(0.5) C04K(0.5) H04K(0.5)
 C2F(0.5) H2F(0.5) C2I(0.5) C7A(0.5) H7A(0.5) C5A(0.5) H5A(0.5) C2M(0.5)
 C2J(0.5) H2J(0.5) C2G(0.5) H2G(0.5) C04F(0.5) C2H(0.5) H2H(0.5) C2K(0.5)
 H2K(0.5) C2T(0.5) C2Q(0.5) H2Q(0.5) C2N(0.5) H2N(0.5) C2L(0.5) C2O(0.5)
 H2O(0.5) C04U(0.5) H04U(0.5) C2V(0.5) C2X(0.5) H2X(0.5) C03Y(0.5) H03Y(0.5)
 C33(0.5) C3A(0.5) H3A(0.5) C2Y(0.5) H2Y(0.5) C31(0.5) C2Z(0.5) C04N(0.5)
 H04N(0.5) C04R(0.5) H04R(0.5) C34(0.5) C32(0.5) H32(0.5) C35(0.5) C37(0.5)
 H37(0.5) C3B(0.5) H3B(0.5) C3F(0.5) C3C(0.5) H3C(0.5) C38(0.5) H38(0.5)
 C36(0.5) C8A(0.5) H8A(0.5) C3D(0.5) H3D(0.5) C3G(0.5) C3E(0.5) H3E(0.5)
 C39(0.5) H39(0.5) C3H(0.5) C3J(0.5) H3J(0.5) C3L(0.5) H3L(0.5) C3I(0.5)
 C3M(0.5) H3M(0.5) C3K(0.5) H3K(0.5) C40(0.5) C41(0.5)
5.a Aromatic/amide H refined with riding coordinates:
 C008(H008), C00A(H00A), C00B(H00B), C00D(H00D), C00E(H00E), C00G(H00G),
 C00H(H00H), C00J(H00J), C00K(H00K), C00O(H00O), C00P(H00P), C00R(H00R),
 C00U(H00U), C00V(H00V), C00Y(H00Y), C010(H010), C012(H012), C014(H014),
 C015(H015), C016(H016), C017(H017), C02L(H02L), C03Z(H03Z), C02S(H02S),
 C01W(H01W), C019(H019), C01E(H01E), C01F(H01F), C01J(H01J), C01L(H01L),
 C01M(H01M), C01N(H01N), C01I(H01I), C00S(H00S), C00N(H00N), C00T(H00T),
 C01Q(H01Q), C01S(H01S), C01Y(H01Y), C021(H021), C01R(H01R), C1(H1), C03F(H03F),
  C01Z(H01Z), C04J(H04J), C02J(H02J), C7(H7), C5(H5), C02M(H02M), C02I(H02I),
 C01T(H01T), C02U(H02U), C04D(H04D), C02G(H02G), C03D(H03D), C043(H043),
 C031(H031), C035(H035), C044(H044), C03E(H03E), C048(H048), C02T(H02T),
 C02V(H02V), C04T(H04T), C02K(H02K), C4(H4), C6(H6), C01V(H01V), C026(H026),
 C02Q(H02Q), C8(H8), C020(H020), C03H(H03H), C02B(H02B), C02W(H02W), C03L(H03L),
  C047(H047), C03R(H03R), C03V(H03V), C03M(H03M), C03Q(H03Q), C01G(H01G),
 C02N(H02N), C046(H046), C03S(H03S), C04M(H04M), C04Q(H04Q), C04H(H04H),
 C03N(H03N), C050(H050), C027(H027), C030(H030), C02X(H02X), C03O(H03O),
 C029(H029), C2(H2), C03P(H03P), C03X(H03X), C02E(H02E), C02R(H02R), C03B(H03B),
  C03W(H03W), C13(H13), C14(H14), C11(H11), C18(H18), C16(H16), C19(H19),
 C1F(H1F), C1C(H1C), C1D(H1D), C1G(H1G), C1K(H1K), C1H(H1H), C1I(H1I), C1L(H1L),
  C4A(H4A), C6A(H6A), C1U(H1U), C1S(H1S), C1R(H1R), C1O(H1O), C1P(H1P),
 C2A(H2A), C1X(H1X), C20(H20), C9(H9), C1Y(H1Y), C21(H21), C24(H24), C25(H25),
 C22(H22), C28(H28), C29(H29), C2D(H2D), C2C(H2C), C2R(H2R), C2S(H2S), C2U(H2U),
  C04K(H04K), C2F(H2F), C7A(H7A), C5A(H5A), C2J(H2J), C2G(H2G), C2H(H2H),
 C2K(H2K), C2Q(H2Q), C2N(H2N), C2O(H2O), C04U(H04U), C2X(H2X), C03Y(H03Y),
 C3A(H3A), C2Y(H2Y), C04N(H04N), C04R(H04R), C32(H32), C37(H37), C3B(H3B),
 C3C(H3C), C38(H38), C8A(H8A), C3D(H3D), C3E(H3E), C39(H39), C3J(H3J), C3L(H3L),
  C3M(H3M), C3K(H3K)
5.b Fitted hexagon refined as free rotating group:
 C018(C02L,C03Z,C03G,C02S,C01W), C01P(C01I,C00S,C01A,C00N,C00T), C023(C01R,C1,
 C032,C03F,C01Z), C02A(C04J,C02J,C049,C7,C5), C02C(C02M,C02I,C037,C01T,C02U),
 C02D(C04D,C02G,C04E,C03D,C043), C02F(C031,C035,C038,C044,C03E), C02H(C048,C02T,
 C04I,C02V,C04T), C02P(C4,C6,C01K,C01V,C026), C02Y(C8,C020,C034,C03H,C02B),
 C033(C02W,C03L,C03I,C03T,C047), C03K(C03R,C03V,C03J,C03M,C022), C03Q(C01G,C02Z,
 C02N,C046,C013), C03S(C01O,C04M,C04Q,C024,C04H), C03U(C03N,C050,C041,C027,
 C030), C040(C02X,C03O,C028,C029,C2), C045(C03P,C03X,C02O,C3,C02E), C04B(C03A,
 C02R,C03B,C03C,C03W), C0(C10,C13,C17,C14,C11), C1B(C18,C15,C12,C16,C19),
 C1J(C1F,C1C,C1A,C1D,C1G), C1N(C1K,C1H,C1E,C1I,C1L), C1Q(C4A,C6A,C1W,C1U,C1S),
 C1T(C1R,C1O,C1M,C1P,C2A), C1V(C1X,C20,C23,C9,C1Y), C1Z(C21,C24,C27,C25,C22),
 C28(C26,C29,C2D,C2B,C2C), C30(C2R,C2P,C2S,C2U,C2W), C2E(C04K,C2F,C2I,C7A,C5A),
 C2M(C2J,C2G,C04F,C2H,C2K), C2T(C2Q,C2N,C2L,C2O,C04U), C2V(C2X,C03Y,C33,C3A,
 C2Y), C31(C2Z,C04N,C04R,C34,C32), C35(C37,C3B,C3F,C3C,C38), C36(C8A,C3D,C3G,
 C3E,C39), C3H(C3J,C3L,C3I,C3M,C3K)
;
_smtbx_masks_void_probe_radius 0.5
_smtbx_masks_void_truncation_radius 2.0
_olex2_submission_special_instructions 'No special instructions were received'

loop_
_space_group_symop_operation_xyz
'x, y, z'
'-x, -y, -z'

loop_
_atom_site_label
_atom_site_type_symbol
_atom_site_fract_x
_atom_site_fract_y
_atom_site_fract_z
_atom_site_U_iso_or_equiv
_atom_site_adp_type
_atom_site_occupancy
_atom_site_site_symmetry_order
_atom_site_calc_flag
_atom_site_refinement_flags_posn
_atom_site_refinement_flags_adp
_atom_site_refinement_flags_occupancy
_atom_site_disorder_assembly
_atom_site_disorder_group
C003 C 0.9629(5) 0.3209(4) 0.5290(2) 0.0734(18) Uani 1 1 d . . . . .
C004 C 1.0879(5) 0.4338(4) 0.5164(2) 0.0696(17) Uani 1 1 d . . . . .
C005 C 1.0031(5) 0.4666(4) 0.5091(2) 0.0745(19) Uani 1 1 d . . . . .
C006 C 1.0602(5) 0.3443(5) 0.5236(2) 0.0765(19) Uani 1 1 d . . . . .
C007 C 1.2428(5) 0.4455(5) 0.5420(2) 0.083(2) Uani 1 1 d . . . . .
C008 C 1.1776(5) 0.4848(5) 0.5259(2) 0.0766(19) Uani 1 1 d . . . . .
H008 H 1.195818 0.545856 0.521727 0.092 Uiso 1 1 calc R U . . .
C009 C 0.9308(5) 0.3970(5) 0.5250(2) 0.0747(18) Uani 1 1 d . . . . .
C00A C 0.6829(5) 0.4865(5) 0.6256(3) 0.088(2) Uani 1 1 d . . . . .
H00A H 0.650517 0.528448 0.620404 0.105 Uiso 1 1 calc R U . . .
C00B C 1.1245(6) 0.3022(5) 0.5343(2) 0.093(2) Uani 1 1 d . . . . .
H00B H 1.107229 0.239407 0.535550 0.111 Uiso 1 1 calc R U . . .
C00C C 0.7028(5) 0.4782(6) 0.6641(3) 0.092(2) Uani 1 1 d . . . . .
C00D C 0.9133(6) 0.2523(6) 0.5457(3) 0.100(2) Uani 1 1 d . . . . .
H00D H 0.930697 0.198159 0.545761 0.121 Uiso 1 1 calc R U . . .
C00E C 1.3755(5) 0.5893(6) 0.5505(3) 0.083(2) Uani 1 1 d . . . . .
H00E H 1.363584 0.596974 0.523200 0.100 Uiso 1 1 calc R U . . .
C00F C 1.4582(5) 0.6513(7) 0.6158(3) 0.088(2) Uani 1 1 d . . . . .
C00G C 0.8574(5) 0.4090(5) 0.5451(2) 0.085(2) Uani 1 1 d . . . . .
H00G H 0.838916 0.462326 0.544225 0.102 Uiso 1 1 calc R U . . .
C00H C 1.4815(5) 0.8782(6) 0.6781(3) 0.095(2) Uani 1 1 d . . . . .
H00H H 1.464122 0.930972 0.674635 0.114 Uiso 1 1 calc R U . . .
C00I C 1.3280(5) 0.5087(6) 0.5626(3) 0.088(2) Uani 1 1 d . . . . .
C00J C 1.2161(6) 0.3542(6) 0.5432(3) 0.100(3) Uani 1 1 d . . . . .
H00J H 1.260868 0.325441 0.550174 0.120 Uiso 1 1 calc R U . . .
C00K C 1.2612(8) 0.9446(6) 0.8600(2) 0.109(3) Uani 1 1 d . . . . .
H00K H 1.303215 0.927558 0.877023 0.131 Uiso 1 1 calc R U . . .
C00L C 1.4990(5) 0.7352(7) 0.6464(3) 0.097(2) Uani 1 1 d . . . . .
C00M C 0.8114(5) 0.3465(6) 0.5661(3) 0.091(2) Uani 1 1 d . . . . .
C00O C 1.4150(7) 1.0336(6) 0.7793(3) 0.104(3) Uani 1 1 d . . . . .
H00O H 1.401656 1.089329 0.778034 0.125 Uiso 1 1 calc R U . . .
C00P C 1.4242(6) 0.5712(7) 0.6266(3) 0.102(3) Uani 1 1 d . . . . .
H00P H 1.444869 0.563319 0.652837 0.123 Uiso 1 1 calc R U . . .
C00Q C 1.0158(9) 0.8937(7) 0.8369(2) 0.106(3) Uani 1 1 d . . . . .
C00R C 1.4396(5) 0.6584(6) 0.5771(3) 0.090(2) Uani 1 1 d . . . . .
H00R H 1.470653 0.711594 0.567589 0.108 Uiso 1 1 calc R U . . .
C00U C 1.4739(5) 0.8108(6) 0.6450(3) 0.097(2) Uani 1 1 d . . . . .
H00U H 1.449200 0.818370 0.619404 0.117 Uiso 1 1 calc R U . . .
C00V C 1.4122(7) 0.9060(6) 0.8123(3) 0.111(3) Uani 1 1 d . . . . .
H00V H 1.393698 0.874186 0.833858 0.133 Uiso 1 1 calc R U . . .
C00W C 1.5154(5) 0.8698(6) 0.7178(3) 0.093(2) Uani 1 1 d . . . . .
C00X C 1.2975(7) 0.9903(6) 0.8277(3) 0.103(3) Uani 1 1 d . . . . .
C00Y C 0.8342(6) 0.2641(6) 0.5632(3) 0.114(3) Uani 1 1 d . . . . .
H00Y H 0.795765 0.215086 0.573303 0.137 Uiso 1 1 calc R U . . .
C00Z C 1.3806(7) 0.9826(6) 0.8084(3) 0.102(3) Uani 1 1 d . . . . .
C010 C 0.9464(8) 0.9203(7) 0.8164(3) 0.110(3) Uani 1 1 d . . . . .
H010 H 0.956454 0.982923 0.815458 0.132 Uiso 1 1 calc R U . . .
C011 C 1.1109(8) 0.9449(6) 0.8413(3) 0.107(3) Uani 1 1 d . . . . .
C012 C 1.1769(8) 0.9240(6) 0.8684(3) 0.100(3) Uani 1 1 d . . . . .
H012 H 1.159380 0.896525 0.891224 0.120 Uiso 1 1 calc R U . . .
C014 C 1.3618(6) 0.5000(7) 0.6026(3) 0.098(2) Uani 1 1 d . . . . .
H014 H 1.340346 0.444410 0.612100 0.117 Uiso 1 1 calc R U . . .
C015 C 0.8659(7) 0.8611(7) 0.7980(3) 0.110(3) Uani 1 1 d . . . . .
H015 H 0.821235 0.881815 0.784520 0.132 Uiso 1 1 calc R U . . .
C016 C 0.7084(4) 0.4356(5) 0.5935(3) 0.085(2) Uani 1 1 d . . . . .
H016 H 0.691534 0.442751 0.566656 0.102 Uiso 1 1 calc R U . . .
C017 C 1.5460(6) 0.7312(7) 0.6846(3) 0.110(3) Uani 1 1 d . . . . .
H017 H 1.571789 0.682708 0.686529 0.132 Uiso 1 1 calc R U . . .
C018 C 1.4270(9) 1.2843(9) 1.5111(3) 0.096(4) Uani 0.5 1 d DG U P A -1
C02L C 1.3886(9) 1.2074(7) 1.4816(4) 0.103(4) Uani 0.5 1 d DG U P A -1
H02L H 1.393018 1.149883 1.486129 0.124 Uiso 0.5 1 calc R U P A -1
C03Z C 1.3436(8) 1.2146(7) 1.4454(3) 0.101(4) Uani 0.5 1 d DG U P A -1
H03Z H 1.317307 1.162067 1.425192 0.121 Uiso 0.5 1 calc R U P A -1
C03G C 1.3371(8) 1.2988(9) 1.4387(3) 0.104(4) Uani 0.5 1 d DG U P A -1
C02S C 1.3755(9) 1.3757(7) 1.4682(4) 0.099(4) Uani 0.5 1 d DG U P A -1
H02S H 1.371054 1.433162 1.463691 0.118 Uiso 0.5 1 calc R U P A -1
C01W C 1.4205(9) 1.3684(7) 1.5044(3) 0.090(4) Uani 0.5 1 d DG U P A -1
H01W H 1.446767 1.420979 1.524628 0.108 Uiso 0.5 1 calc R U P A -1
C019 C 0.7754(6) 0.7106(7) 0.7268(3) 0.104(3) Uani 1 1 d . . . . .
H019 H 0.796834 0.770470 0.721390 0.125 Uiso 1 1 calc R U . . .
C01B C 0.7096(5) 0.5498(7) 0.6991(3) 0.101(3) Uani 1 1 d . . . . .
C01D C 0.7562(5) 0.3758(5) 0.5982(3) 0.091(2) Uani 1 1 d . . . . .
C01E C 1.1473(8) 1.0038(6) 0.8146(2) 0.106(3) Uani 1 1 d . . . . .
H01E H 1.107926 1.029218 0.800256 0.127 Uiso 1 1 calc R U . . .
C01F C 1.5538(5) 0.7986(7) 0.7188(3) 0.105(3) Uani 1 1 d . . . . .
H01F H 1.586292 0.795661 0.743438 0.125 Uiso 1 1 calc R U . . .
C01H C 0.8509(8) 0.7669(7) 0.7995(3) 0.115(3) Uani 1 1 d . . . . .
C01J C 1.2355(7) 1.0250(6) 0.8087(3) 0.102(3) Uani 1 1 d . . . . .
H01J H 1.256480 1.065715 0.790637 0.122 Uiso 1 1 calc R U . . .
C01L C 1.4675(6) 1.0030(6) 0.7530(3) 0.099(3) Uani 1 1 d . . . . .
H01L H 1.490595 1.038978 0.733382 0.119 Uiso 1 1 calc R U . . .
C01M C 1.4663(6) 0.8772(6) 0.7874(3) 0.110(3) Uani 1 1 d . . . . .
H01M H 1.489068 0.828224 0.792138 0.132 Uiso 1 1 calc R U . . .
C01N C 0.7411(6) 0.4080(6) 0.6696(3) 0.114(3) Uani 1 1 d . . . . .
H01N H 0.749737 0.395117 0.696227 0.137 Uiso 1 1 calc R U . . .
C01P C 1.4149(10) 1.2412(9) 1.6329(3) 0.081(4) Uani 0.5 1 d DG U P A -1
C01I C 1.3808(11) 1.1704(8) 1.6001(4) 0.091(4) Uani 0.5 1 d DG U P A -1
H01I H 1.349303 1.111785 1.604707 0.109 Uiso 0.5 1 calc R U P A -1
C00S C 1.3927(12) 1.1852(9) 1.5606(3) 0.085(4) Uani 0.5 1 d DG U P A -1
H00S H 1.369336 1.136742 1.538138 0.103 Uiso 0.5 1 calc R U P A -1
C01A C 1.4387(12) 1.2709(10) 1.5538(3) 0.091(4) Uani 0.5 1 d DG U P A -1
C00N C 1.4729(13) 1.3418(9) 1.5866(4) 0.096(4) Uani 0.5 1 d DG U P A -1
H00N H 1.504380 1.400341 1.582018 0.115 Uiso 0.5 1 calc R U P A -1
C00T C 1.4610(11) 1.3269(9) 1.6262(3) 0.092(4) Uani 0.5 1 d DG U P A -1
H00T H 1.484349 1.375387 1.648588 0.110 Uiso 0.5 1 calc R U P A -1
C01Q C 0.7392(6) 0.6418(7) 0.6945(3) 0.100(2) Uani 1 1 d . . . . .
H01Q H 0.733727 0.656076 0.668011 0.120 Uiso 1 1 calc R U . . .
C01S C 0.7659(6) 0.3585(6) 0.6377(3) 0.112(3) Uani 1 1 d . . . . .
H01S H 0.790686 0.310616 0.642224 0.134 Uiso 1 1 calc R U . . .
C01U C 1.4906(5) 0.9209(7) 0.7526(3) 0.100(3) Uani 1 1 d . . . . .
C01Y C 0.9866(8) 0.8038(7) 0.8431(3) 0.121(3) Uani 1 1 d . . . . .
H01Y H 1.024909 0.785961 0.861663 0.146 Uiso 1 1 calc R U . . .
C021 C 0.9099(9) 0.7401(9) 0.8255(3) 0.134(4) Uani 1 1 d . . . . .
H021 H 0.896360 0.679690 0.830577 0.161 Uiso 1 1 calc R U . . .
C023 C 0.8508(7) 1.0731(8) 1.7233(4) 0.092(4) Uani 0.5 1 d DG U P A -1
C01R C 0.8279(8) 1.1500(7) 1.7156(4) 0.090(4) Uani 0.5 1 d DG U P A -1
H01R H 0.863754 1.208466 1.729015 0.108 Uiso 0.5 1 calc R U P A -1
C1 C 0.7526(8) 1.1414(7) 1.6883(4) 0.092(4) Uani 0.5 1 d DG U P A -1
H1 H 0.736972 1.193910 1.683038 0.110 Uiso 0.5 1 calc R U P A -1
C032 C 0.7002(6) 1.0558(8) 1.6687(3) 0.083(3) Uani 0.5 1 d DG U P A -1
C03F C 0.7231(7) 0.9789(6) 1.6764(3) 0.085(4) Uani 0.5 1 d DG U P A -1
H03F H 0.687235 0.920488 1.663036 0.102 Uiso 0.5 1 calc R U P A -1
C01Z C 0.7984(8) 0.9876(7) 1.7037(4) 0.094(4) Uani 0.5 1 d DG U P A -1
H01Z H 0.814017 0.935042 1.709013 0.113 Uiso 0.5 1 calc R U P A -1
C025 C 0.7830(7) 0.6982(8) 0.7683(4) 0.125(4) Uani 1 1 d . . . . .
C02A C -0.0171(10) 0.1958(8) 0.9067(4) 0.116(4) Uani 0.5 1 d DG U P B -1
C04J C 0.0417(9) 0.2257(9) 0.8784(4) 0.118(4) Uani 0.5 1 d DG U P B -1
H04J H 0.083014 0.192899 0.869398 0.142 Uiso 0.5 1 calc R U P B -1
C02J C 0.0400(9) 0.3037(9) 0.8633(4) 0.122(5) Uani 0.5 1 d DG U P B -1
H02J H 0.080145 0.324170 0.844026 0.147 Uiso 0.5 1 calc R U P B -1
C049 C -0.0205(10) 0.3518(7) 0.8765(4) 0.132(5) Uani 0.5 1 d DG U P B -1
C7 C -0.0792(9) 0.3218(9) 0.9048(4) 0.134(5) Uani 0.5 1 d DG U P B -1
H7 H -0.120551 0.354671 0.913771 0.161 Uiso 0.5 1 calc R U P B -1
C5 C -0.0775(9) 0.2439(9) 0.9198(4) 0.120(4) Uani 0.5 1 d DG U P B -1
H5 H -0.117684 0.223400 0.939143 0.145 Uiso 0.5 1 calc R U P B -1
C02C C 1.2389(8) 1.1768(10) 1.7243(4) 0.102(4) Uani 0.5 1 d DG U P A -1
C02M C 1.2861(9) 1.1176(8) 1.7075(5) 0.110(5) Uani 0.5 1 d DG U P A -1
H02M H 1.270197 1.056746 1.711937 0.132 Uiso 0.5 1 calc R U P A -1
C02I C 1.3564(9) 1.1475(9) 1.6841(4) 0.111(5) Uani 0.5 1 d DG U P A -1
H02I H 1.388584 1.107002 1.672589 0.134 Uiso 0.5 1 calc R U P A -1
C037 C 1.3796(8) 1.2365(10) 1.6775(4) 0.105(4) Uani 0.5 1 d DG U P A -1
C01T C 1.3325(10) 1.2957(8) 1.6943(4) 0.107(5) Uani 0.5 1 d DG U P A -1
H01T H 1.348320 1.356548 1.689865 0.128 Uiso 0.5 1 calc R U P A -1
C02U C 1.2621(9) 1.2658(9) 1.7177(4) 0.109(4) Uani 0.5 1 d DG U P A -1
H02U H 1.229932 1.306293 1.729213 0.131 Uiso 0.5 1 calc R U P A -1
C02D C 0.1051(8) 0.0826(9) 0.9980(3) 0.098(4) Uani 0.5 1 d DG U P B -1
C04D C 0.1228(8) 0.0660(9) 0.9577(4) 0.103(4) Uani 0.5 1 d DG U P B -1
H04D H 0.168615 0.037358 0.950663 0.123 Uiso 0.5 1 calc R U P B -1
C02G C 0.0734(9) 0.0912(8) 0.9275(3) 0.104(4) Uani 0.5 1 d DG U P B -1
H02G H 0.085423 0.079789 0.899904 0.124 Uiso 0.5 1 calc R U P B -1
C04E C 0.0063(8) 0.1330(8) 0.9377(3) 0.103(4) Uani 0.5 1 d DG U P B -1
C03D C -0.0114(7) 0.1497(8) 0.9781(4) 0.099(4) Uani 0.5 1 d DG U P B -1
H03D H -0.057193 0.178295 0.985105 0.118 Uiso 0.5 1 calc R U P B -1
C043 C 0.0381(8) 0.1245(8) 1.0083(3) 0.097(4) Uani 0.5 1 d DG U P B -1
H043 H 0.025998 0.135866 1.035864 0.117 Uiso 0.5 1 calc R U P B -1
C02F C 0.5792(12) 0.8336(10) 1.1009(4) 0.133(5) Uani 0.5 1 d DG U P B -1
C031 C 0.5190(10) 0.8024(11) 1.1284(5) 0.133(5) Uani 0.5 1 d DG U P B -1
H031 H 0.464784 0.820646 1.130257 0.159 Uiso 0.5 1 calc R U P B -1
C035 C 0.5380(10) 0.7444(10) 1.1532(4) 0.122(5) Uani 0.5 1 d DG U P B -1
H035 H 0.496833 0.723023 1.172034 0.146 Uiso 0.5 1 calc R U P B -1
C038 C 0.6173(10) 0.7176(9) 1.1506(4) 0.108(5) Uani 0.5 1 d DG U P B -1
C044 C 0.6775(9) 0.7489(10) 1.1231(5) 0.120(5) Uani 0.5 1 d DG U P B -1
H044 H 0.731705 0.730587 1.121238 0.144 Uiso 0.5 1 calc R U P B -1
C03E C 0.6585(11) 0.8069(11) 1.0983(4) 0.125(5) Uani 0.5 1 d DG U P B -1
H03E H 0.699657 0.828211 1.079461 0.150 Uiso 0.5 1 calc R U P B -1
C02H C 0.1096(11) 0.6417(8) 0.8929(6) 0.170(5) Uani 0.5 1 d DG U P B -1
C048 C 0.0288(12) 0.6110(10) 0.9099(5) 0.172(6) Uani 0.5 1 d DG U P B -1
H048 H 0.006893 0.652400 0.927650 0.206 Uiso 0.5 1 calc R U P B -1
C02T C -0.0199(10) 0.5197(11) 0.9008(6) 0.176(6) Uani 0.5 1 d DG U P B -1
H02T H -0.075092 0.498735 0.912376 0.211 Uiso 0.5 1 calc R U P B -1
C04I C 0.0122(12) 0.4591(7) 0.8748(6) 0.167(6) Uani 0.5 1 d DG U P B -1
C02V C 0.0930(12) 0.4898(10) 0.8579(5) 0.177(6) Uani 0.5 1 d DG U P B -1
H02V H 0.114992 0.448401 0.840084 0.212 Uiso 0.5 1 calc R U P B -1
C04T C 0.1418(9) 0.5811(12) 0.8669(5) 0.178(6) Uani 0.5 1 d DG U P B -1
H04T H 0.196978 0.602066 0.855357 0.213 Uiso 0.5 1 calc R U P B -1
C02K C 0.7044(9) 0.5330(8) 0.7390(4) 0.147(5) Uani 1 1 d . . . . .
H02K H 0.675543 0.473796 0.743651 0.176 Uiso 1 1 calc R U . . .
C02P C 1.1407(6) 1.1362(10) 1.7396(5) 0.115(4) Uani 0.5 1 d DG U P A -1
C4 C 1.0966(8) 1.1948(9) 1.7597(5) 0.111(5) Uani 0.5 1 d DG U P A -1
H4 H 1.131077 1.252162 1.774713 0.133 Uiso 0.5 1 calc R U P A -1
C6 C 1.0020(9) 1.1693(10) 1.7577(5) 0.112(5) Uani 0.5 1 d DG U P A -1
H6 H 0.971891 1.209371 1.771402 0.134 Uiso 0.5 1 calc R U P A -1
C01K C 0.9515(6) 1.0853(10) 1.7357(5) 0.096(4) Uani 0.5 1 d DG U P A -1
C01V C 0.9956(9) 1.0268(9) 1.7156(5) 0.102(5) Uani 0.5 1 d DG U P A -1
H01V H 0.961120 0.969374 1.700597 0.122 Uiso 0.5 1 calc R U P A -1
C026 C 1.0902(9) 1.0522(10) 1.7176(6) 0.103(5) Uani 0.5 1 d DG U P A -1
H026 H 1.120306 1.012163 1.703907 0.123 Uiso 0.5 1 calc R U P A -1
C02Q C 0.7409(8) 0.6019(11) 0.7710(4) 0.159(5) Uani 1 1 d . . . . .
H02Q H 0.739189 0.586865 0.797516 0.191 Uiso 1 1 calc R U . . .
C02Y C 0.5852(10) 0.4566(7) 1.1729(5) 0.125(7) Uani 0.5 1 d DG U P B -1
C8 C 0.6497(10) 0.4909(10) 1.1476(4) 0.118(7) Uani 0.5 1 d DG . P B -1
H8 H 0.679116 0.451958 1.132508 0.141 Uiso 0.5 1 calc R U P B -1
C020 C 0.6711(9) 0.5820(10) 1.1443(4) 0.124(7) Uani 0.5 1 d DG U P B -1
H020 H 0.715198 0.605403 1.127026 0.149 Uiso 0.5 1 calc R U P B -1
C034 C 0.6281(10) 0.6389(8) 1.1664(5) 0.113(7) Uani 0.5 1 d DG U P B -1
C03H C 0.5636(10) 0.6047(9) 1.1917(5) 0.136(8) Uani 0.5 1 d DG U P B -1
H03H H 0.534182 0.643568 1.206716 0.163 Uiso 0.5 1 calc R U P B -1
C02B C 0.5422(9) 0.5135(10) 1.1949(4) 0.111(7) Uani 0.5 1 d DG U P B -1
H02B H 0.498099 0.490124 1.212199 0.134 Uiso 0.5 1 calc R U P B -1
C033 C 0.7117(7) 1.1226(7) 1.4366(3) 0.097(3) Uani 0.5 1 d DG U P A -1
C02W C 0.6705(7) 1.1867(6) 1.4540(3) 0.092(4) Uani 0.5 1 d DG U P A -1
H02W H 0.673265 1.239163 1.442356 0.110 Uiso 0.5 1 calc R U P A -1
C03L C 0.6254(7) 1.1739(6) 1.4884(3) 0.088(3) Uani 0.5 1 d DG U P A -1
H03L H 0.597269 1.217732 1.500279 0.106 Uiso 0.5 1 calc R U P A -1
C03I C 0.6214(6) 1.0971(7) 1.5054(3) 0.080(3) Uani 0.5 1 d DG U P A -1
C03T C 0.6626(7) 1.0331(6) 1.4880(3) 0.080(3) Uani 0.5 1 d DG U P A -1
C047 C 0.7077(6) 1.0458(6) 1.4536(3) 0.084(3) Uani 0.5 1 d DG U P A -1
H047 H 0.735841 1.001994 1.441763 0.100 Uiso 0.5 1 calc R U P A -1
C03K C 0.4225(10) 0.8886(11) 1.0074(4) 0.133(4) Uani 0.5 1 d DG U P B -1
C03R C 0.4047(10) 0.9151(11) 1.0470(5) 0.158(5) Uani 0.5 1 d DG U P B -1
H03R H 0.354567 0.939000 1.051727 0.190 Uiso 0.5 1 calc R U P B -1
C03V C 0.4601(11) 0.9067(11) 1.0798(4) 0.152(5) Uani 0.5 1 d DG U P B -1
H03V H 0.447971 0.924777 1.106942 0.182 Uiso 0.5 1 calc R U P B -1
C03J C 0.5334(11) 0.8717(11) 1.0730(4) 0.143(5) Uani 0.5 1 d DG U P B -1
C03M C 0.5512(10) 0.8452(12) 1.0333(5) 0.140(5) Uani 0.5 1 d DG U P B -1
H03M H 0.601306 0.821269 1.028664 0.167 Uiso 0.5 1 calc R U P B -1
C022 C 0.4957(11) 0.8536(11) 1.0005(3) 0.127(4) Uani 0.5 1 d DG U P B -1
C03Q C 0.3378(8) 0.1143(11) 1.0492(5) 0.181(6) Uani 0.5 1 d DG U P B -1
H03Q H 0.393125 0.122412 1.036949 0.218 Uiso 0.5 1 calc DR U P B -1
C01G C 0.2547(10) 0.0780(10) 1.0250(4) 0.158(6) Uani 0.5 1 d DG U P B -1
H01G H 0.253355 0.061395 0.996354 0.190 Uiso 0.5 1 calc R U P B -1
C02Z C 0.1737(8) 0.0661(12) 1.0429(5) 0.154(5) Uani 0.5 1 d DG U P B -1
C02N C 0.1757(10) 0.0904(14) 1.0849(5) 0.173(6) Uani 0.5 1 d DG U P B -1
H02N H 0.120379 0.082212 1.097090 0.207 Uiso 0.5 1 calc R U P B -1
C046 C 0.2588(13) 0.1266(14) 1.1090(4) 0.179(6) Uani 0.5 1 d DG U P B -1
H046 H 0.260148 0.143229 1.137685 0.214 Uiso 0.5 1 calc R U P B -1
C013 C 0.3398(10) 0.1386(13) 1.0911(5) 0.183(6) Uani 0.5 1 d DG U P B -1
C03S C 0.4781(8) 0.2440(8) 1.1018(3) 0.109(6) Uani 0.5 1 d DG U P B -1
H03S H 0.483318 0.219924 1.074451 0.131 Uiso 0.5 1 calc DR U P B -1
C01O C 0.4076(8) 0.1993(7) 1.1220(4) 0.121(7) Uani 0.5 1 d DG U P B -1
C04M C 0.3999(8) 0.2346(8) 1.1621(4) 0.124(7) Uani 0.5 1 d DG U P B -1
H04M H 0.351813 0.203999 1.175906 0.148 Uiso 0.5 1 calc R U P B -1
C04Q C 0.4626(9) 0.3145(8) 1.1820(3) 0.112(6) Uani 0.5 1 d DG U P B -1
H04Q H 0.457372 0.338591 1.209425 0.135 Uiso 0.5 1 calc R U P B -1
C024 C 0.5331(8) 0.3592(7) 1.1618(4) 0.107(6) Uani 0.5 1 d DG U P B -1
C04H C 0.5408(7) 0.3240(7) 1.1218(4) 0.097(5) Uani 0.5 1 d DG U P B -1
H04H H 0.588879 0.354518 1.107971 0.117 Uiso 0.5 1 calc R U P B -1
C03U C 1.0640(6) 1.2546(9) 1.3842(4) 0.109(4) Uani 0.5 1 d DG U P A -1
C03N C 1.1144(9) 1.1977(7) 1.3685(3) 0.115(4) Uani 0.5 1 d DG U P A -1
H03N H 1.086241 1.145865 1.348170 0.138 Uiso 0.5 1 calc R U P A -1
C050 C 1.2060(9) 1.2165(8) 1.3825(4) 0.115(4) Uani 0.5 1 d DG U P A -1
H050 H 1.240482 1.177546 1.371765 0.137 Uiso 0.5 1 calc R U P A -1
C041 C 1.2472(7) 1.2923(9) 1.4123(4) 0.108(4) Uani 0.5 1 d DG U P A -1
C027 C 1.1968(8) 1.3492(7) 1.4280(4) 0.107(4) Uani 0.5 1 d DG U P A -1
H027 H 1.224990 1.401020 1.448311 0.128 Uiso 0.5 1 calc R U P A -1
C030 C 1.1052(8) 1.3304(8) 1.4140(4) 0.112(5) Uani 0.5 1 d DG U P A -1
H030 H 1.070749 1.369341 1.424716 0.135 Uiso 0.5 1 calc R U P A -1
C040 C 0.7902(7) 1.1506(8) 1.4048(4) 0.103(4) Uani 0.5 1 d DG U P A -1
C02X C 0.8397(9) 1.0910(6) 1.3913(4) 0.112(4) Uani 0.5 1 d DG U P A -1
H02X H 0.814062 1.027560 1.389588 0.134 Uiso 0.5 1 calc R U P A -1
C03O C 0.9268(8) 1.1241(8) 1.3802(4) 0.109(4) Uani 0.5 1 d DG U P A -1
H03O H 0.960648 1.083373 1.370940 0.130 Uiso 0.5 1 calc R U P A -1
C028 C 0.9644(7) 1.2169(9) 1.3826(4) 0.109(4) Uani 0.5 1 d DG U P A -1
C029 C 0.9149(9) 1.2766(6) 1.3961(4) 0.114(4) Uani 0.5 1 d DG U P A -1
H029 H 0.940545 1.340030 1.397813 0.137 Uiso 0.5 1 calc R U P A -1
C2 C 0.8278(9) 1.2434(8) 1.4072(4) 0.108(4) Uani 0.5 1 d DG U P A -1
H2 H 0.793959 1.284219 1.416461 0.130 Uiso 0.5 1 calc R U P A -1
C045 C 0.2132(10) 0.7371(11) 0.9151(5) 0.174(5) Uani 0.5 1 d DG U P B -1
C03P C 0.1809(8) 0.7842(13) 0.9470(6) 0.194(6) Uani 0.5 1 d DG U P B -1
H03P H 0.117470 0.777753 0.946806 0.233 Uiso 0.5 1 calc R U P B -1
C03X C 0.2415(12) 0.8407(12) 0.9791(5) 0.186(6) Uani 0.5 1 d DG U P B -1
H03X H 0.219512 0.872935 1.000916 0.223 Uiso 0.5 1 calc R U P B -1
C02O C 0.3344(10) 0.8502(11) 0.9793(5) 0.154(4) Uani 0.5 1 d DG U P B -1
C3 C 0.3666(7) 0.8031(12) 0.9474(6) 0.162(5) Uani 0.5 1 d DG U P B -1
C02E C 0.3060(12) 0.7465(11) 0.9153(5) 0.188(5) Uani 0.5 1 d DG U P B -1
H02E H 0.328033 0.714338 0.893500 0.225 Uiso 0.5 1 calc R U P B -1
C04B C 0.6430(7) 1.0077(6) 1.5511(3) 0.077(3) Uani 0.5 1 d DG U P A -1
C03A C 0.6095(7) 1.0802(7) 1.5458(2) 0.082(3) Uani 0.5 1 d DG U P A -1
C02R C 0.5917(7) 1.1351(6) 1.5795(3) 0.079(3) Uani 0.5 1 d DG U P A -1
H02R H 0.568805 1.184688 1.575869 0.095 Uiso 0.5 1 calc R U P A -1
C03B C 0.6073(7) 1.1175(7) 1.6184(3) 0.085(3) Uani 0.5 1 d DG U P A -1
H03B H 0.595118 1.155056 1.641421 0.102 Uiso 0.5 1 calc R U P A -1
C03C C 0.6408(7) 1.0450(8) 1.6237(2) 0.083(3) Uani 0.5 1 d DG U P A -1
C03W C 0.6587(7) 0.9900(6) 1.5901(3) 0.089(4) Uani 0.5 1 d DG U P A -1
H03W H 0.681555 0.940475 1.593682 0.107 Uiso 0.5 1 calc R U P A -1
C04L C 0.6546(9) 0.9611(10) 1.5107(5) 0.082(4) Uani 0.5 1 d . U P A -1
C04W C 0.6459(9) 0.8700(10) 1.4976(5) 0.083(4) Uani 0.5 1 d . U P A -1
C0 C 0.5968(7) 0.7180(8) 1.5030(3) 0.089(3) Uani 0.5 1 d DG U P A -1
C10 C 0.6541(8) 0.8015(7) 1.5225(3) 0.101(4) Uani 0.5 1 d DG U P A -1
C13 C 0.7151(7) 0.8062(6) 1.5559(3) 0.095(4) Uani 0.5 1 d DG U P A -1
H13 H 0.754231 0.863222 1.569192 0.114 Uiso 0.5 1 calc R U P A -1
C17 C 0.7188(7) 0.7274(8) 1.5698(3) 0.087(3) Uani 0.5 1 d DG U P A -1
C14 C 0.6615(8) 0.6439(7) 1.5503(4) 0.092(4) Uani 0.5 1 d DG U P A -1
H14 H 0.664033 0.590109 1.559757 0.110 Uiso 0.5 1 calc R U P A -1
C11 C 0.6005(7) 0.6393(7) 1.5169(4) 0.093(4) Uani 0.5 1 d DG U P A -1
H11 H 0.561353 0.582220 1.503583 0.111 Uiso 0.5 1 calc R U P A -1
C1B C 0.5750(9) 0.7697(9) 1.3840(3) 0.090(4) Uani 0.5 1 d DG U P A -1
C18 C 0.6147(9) 0.8358(7) 1.4180(4) 0.091(4) Uani 0.5 1 d DG U P A -1
H18 H 0.644011 0.896078 1.414811 0.109 Uiso 0.5 1 calc R U P A -1
C15 C 0.6116(10) 0.8137(8) 1.4568(3) 0.084(4) Uani 0.5 1 d DG U P A -1
C12 C 0.5688(10) 0.7256(9) 1.4615(3) 0.086(4) Uani 0.5 1 d DG U P A -1
C16 C 0.5290(10) 0.6595(7) 1.4275(4) 0.092(4) Uani 0.5 1 d DG U P A -1
H16 H 0.499725 0.599234 1.430734 0.110 Uiso 0.5 1 calc R U P A -1
C19 C 0.5321(9) 0.6816(8) 1.3888(3) 0.092(4) Uani 0.5 1 d DG U P A -1
H19 H 0.504942 0.636410 1.365506 0.110 Uiso 0.5 1 calc R U P A -1
C1J C 0.9952(7) 0.7606(9) 1.6149(4) 0.114(4) Uani 0.5 1 d DG U P A -1
C1F C 0.9569(8) 0.8311(7) 1.6260(4) 0.119(4) Uani 0.5 1 d DG U P A -1
H1F H 0.993838 0.887760 1.640793 0.142 Uiso 0.5 1 calc R U P A -1
C1C C 0.8647(8) 0.8186(7) 1.6155(4) 0.124(4) Uani 0.5 1 d DG U P A -1
H1C H 0.838489 0.866822 1.623056 0.148 Uiso 0.5 1 calc R U P A -1
C1A C 0.8107(6) 0.7357(8) 1.5938(4) 0.108(4) Uani 0.5 1 d DG U P A -1
C1D C 0.8490(8) 0.6652(7) 1.5827(4) 0.109(4) Uani 0.5 1 d DG U P A -1
H1D H 0.812077 0.608547 1.567902 0.131 Uiso 0.5 1 calc R U P A -1
C1G C 0.9413(8) 0.6777(8) 1.5932(4) 0.114(4) Uani 0.5 1 d DG U P A -1
H1G H 0.967426 0.629483 1.585639 0.137 Uiso 0.5 1 calc R U P A -1
C1N C 0.7241(8) 0.8304(9) 1.2818(4) 0.105(4) Uani 0.5 1 d DG U P A -1
C1K C 0.6918(9) 0.8955(7) 1.3049(4) 0.106(4) Uani 0.5 1 d DG U P A -1
H1K H 0.709369 0.956420 1.300496 0.127 Uiso 0.5 1 calc R U P A -1
C1H C 0.6340(8) 0.8714(7) 1.3343(4) 0.101(4) Uani 0.5 1 d DG U P A -1
H1H H 0.611978 0.915872 1.349990 0.122 Uiso 0.5 1 calc R U P A -1
C1E C 0.6083(7) 0.7823(8) 1.3406(3) 0.093(4) Uani 0.5 1 d DG U P A -1
C1I C 0.6406(9) 0.7172(7) 1.3176(4) 0.100(4) Uani 0.5 1 d DG U P A -1
H1I H 0.623026 0.656278 1.321999 0.120 Uiso 0.5 1 calc R U P A -1
C1L C 0.6984(9) 0.7413(8) 1.2882(4) 0.105(4) Uani 0.5 1 d DG U P A -1
H1L H 0.720417 0.696824 1.272504 0.126 Uiso 0.5 1 calc R U P A -1
C1Q C 0.8218(7) 0.8615(9) 1.2652(4) 0.105(4) Uani 0.5 1 d DG U P A -1
C4A C 0.8561(9) 0.8012(8) 1.2402(4) 0.102(4) Uani 0.5 1 d DG U P A -1
H4A H 0.816271 0.745456 1.225894 0.123 Uiso 0.5 1 calc R U P A -1
C6A C 0.9489(9) 0.8225(9) 1.2360(4) 0.109(4) Uani 0.5 1 d DG U P A -1
H6A H 0.972342 0.781281 1.218919 0.131 Uiso 0.5 1 calc R U P A -1
C1W C 1.0072(7) 0.9040(10) 1.2569(4) 0.111(4) Uani 0.5 1 d DG U P A -1
C1U C 0.9728(8) 0.9643(9) 1.2820(5) 0.105(5) Uani 0.5 1 d DG U P A -1
H1U H 1.012687 1.020008 1.296292 0.127 Uiso 0.5 1 calc R U P A -1
C1S C 0.8801(9) 0.9430(9) 1.2861(5) 0.108(5) Uani 0.5 1 d DG U P A -1
H1S H 0.856616 0.984184 1.303268 0.130 Uiso 0.5 1 calc R U P A -1
C1T C 1.2586(8) 0.8367(9) 1.5789(4) 0.132(4) Uani 0.5 1 d DG U P A -1
C1R C 1.2126(10) 0.9013(7) 1.5895(4) 0.134(5) Uani 0.5 1 d DG U P A -1
H1R H 1.237560 0.961759 1.585419 0.161 Uiso 0.5 1 calc R U P A -1
C1O C 1.1303(9) 0.8774(8) 1.6060(4) 0.134(5) Uani 0.5 1 d DG U P A -1
H1O H 1.098893 0.921544 1.613239 0.161 Uiso 0.5 1 calc R U P A -1
C1M C 1.0938(7) 0.7889(9) 1.6120(4) 0.116(4) Uani 0.5 1 d DG U P A -1
C1P C 1.1398(9) 0.7243(7) 1.6014(4) 0.115(4) Uani 0.5 1 d DG U P A -1
H1P H 1.114842 0.663765 1.605502 0.139 Uiso 0.5 1 calc R U P A -1
C2A C 1.2221(9) 0.7481(8) 1.5849(4) 0.118(4) Uani 0.5 1 d DG U P A -1
H2A H 1.253510 0.703978 1.577682 0.142 Uiso 0.5 1 calc R U P A -1
C1V C 1.3350(10) 0.8541(10) 1.5450(4) 0.139(4) Uani 0.5 1 d DG U P A -1
C1X C 1.3333(9) 0.7821(7) 1.5142(5) 0.150(5) Uani 0.5 1 d DG U P A -1
H1X H 1.308585 0.721461 1.518076 0.180 Uiso 0.5 1 calc R U P A -1
C20 C 1.3678(10) 0.7989(8) 1.4777(4) 0.145(5) Uani 0.5 1 d DG U P A -1
H20 H 1.366623 0.749734 1.456717 0.174 Uiso 0.5 1 calc R U P A -1
C23 C 1.4039(10) 0.8877(10) 1.4721(3) 0.141(4) Uani 0.5 1 d DG U P A -1
C9 C 1.4056(10) 0.9596(7) 1.5028(5) 0.150(5) Uani 0.5 1 d DG U P A -1
H9 H 1.430352 1.020313 1.498935 0.180 Uiso 0.5 1 calc R U P A -1
C1Y C 1.3712(10) 0.9429(8) 1.5393(4) 0.148(5) Uani 0.5 1 d DG U P A -1
H1Y H 1.372314 0.992042 1.560294 0.177 Uiso 0.5 1 calc R U P A -1
C1Z C 1.1070(8) 0.9099(10) 1.2659(4) 0.112(4) Uani 0.5 1 d DG U P A -1
C21 C 1.1255(9) 0.8299(8) 1.2719(4) 0.124(5) Uani 0.5 1 d DG U P A -1
H21 H 1.082222 0.773081 1.261407 0.149 Uiso 0.5 1 calc R U P A -1
C24 C 1.2072(10) 0.8330(8) 1.2934(4) 0.118(5) Uani 0.5 1 d DG U P A -1
H24 H 1.219845 0.778298 1.297491 0.142 Uiso 0.5 1 calc R U P A -1
C27 C 1.2705(8) 0.9161(9) 1.3088(4) 0.118(4) Uani 0.5 1 d DG U P A -1
C25 C 1.2520(9) 0.9961(7) 1.3028(4) 0.113(4) Uani 0.5 1 d DG U P A -1
H25 H 1.295235 1.052902 1.313286 0.136 Uiso 0.5 1 calc R U P A -1
C22 C 1.1702(10) 0.9930(8) 1.2813(4) 0.114(5) Uani 0.5 1 d DG U P A -1
H22 H 1.157614 1.047687 1.277202 0.137 Uiso 0.5 1 calc R U P A -1
C28 C 1.3829(10) 0.9866(8) 1.4240(4) 0.143(5) Uani 0.5 1 d DG U P A -1
H28 H 1.390206 1.034344 1.446560 0.172 Uiso 0.5 1 calc R U P A -1
C26 C 1.4032(10) 0.9071(9) 1.4296(3) 0.129(4) Uani 0.5 1 d DG U P A -1
C29 C 1.3924(9) 0.8372(7) 1.3966(4) 0.120(5) Uani 0.5 1 d DG U P A -1
H29 H 1.406285 0.782892 1.400426 0.144 Uiso 0.5 1 calc R U P A -1
C2D C 1.3613(9) 0.8467(8) 1.3580(4) 0.117(4) Uani 0.5 1 d DG U P A -1
H2D H 1.354000 0.798911 1.335466 0.140 Uiso 0.5 1 calc R U P A -1
C2B C 1.3410(9) 0.9261(9) 1.3524(4) 0.119(4) Uani 0.5 1 d DG U P A -1
C2C C 1.3518(10) 0.9961(7) 1.3854(5) 0.137(5) Uani 0.5 1 d DG U P A -1
H2C H 1.337919 1.050364 1.381599 0.164 Uiso 0.5 1 calc R U P A -1
C30 C 0.6751(5) 0.8648(7) 0.9510(3) 0.111(3) Uani 0.5 1 d DG U P B -1
C2R C 0.7389(7) 0.8852(7) 0.9850(3) 0.113(4) Uani 0.5 1 d DG U P B -1
H2R H 0.719283 0.882050 1.011291 0.136 Uiso 0.5 1 calc R U P B -1
C2P C 0.8315(6) 0.9103(7) 0.9805(3) 0.118(4) Uani 0.5 1 d DG U P B -1
C2S C 0.8602(6) 0.9149(8) 0.9420(4) 0.131(5) Uani 0.5 1 d DG U P B -1
H2S H 0.923426 0.932070 0.938935 0.157 Uiso 0.5 1 calc R U P B -1
C2U C 0.7963(8) 0.8945(9) 0.9080(3) 0.137(5) Uani 0.5 1 d DG U P B -1
H2U H 0.815971 0.897681 0.881689 0.165 Uiso 0.5 1 calc R U P B -1
C2W C 0.7038(7) 0.8694(8) 0.9125(3) 0.109(3) Uani 0.5 1 d DG U P B -1
C2E C 1.0059(9) 0.7442(7) 1.1134(4) 0.141(5) Uani 0.5 1 d DG U P B -1
C04K C 0.9320(8) 0.7042(9) 1.1330(4) 0.133(5) Uani 0.5 1 d DG U P B -1
H04K H 0.888946 0.736083 1.140502 0.160 Uiso 0.5 1 calc R U P B -1
C2F C 0.9212(7) 0.6176(9) 1.1415(3) 0.126(5) Uani 0.5 1 d DG U P B -1
H2F H 0.870721 0.590225 1.154922 0.151 Uiso 0.5 1 calc R U P B -1
C2I C 0.9842(8) 0.5710(7) 1.1305(4) 0.116(4) Uani 0.5 1 d DG U P B -1
C7A C 1.0580(7) 0.6110(9) 1.1110(4) 0.138(5) Uani 0.5 1 d DG U P B -1
H7A H 1.101109 0.579103 1.103465 0.166 Uiso 0.5 1 calc R U P B -1
C5A C 1.0689(7) 0.6976(9) 1.1024(4) 0.144(5) Uani 0.5 1 d DG U P B -1
H5A H 1.119336 0.724961 1.089045 0.172 Uiso 0.5 1 calc R U P B -1
C2M C 0.9148(9) 0.8966(9) 1.0245(4) 0.140(5) Uani 0.5 1 d DG U P B -1
C2J C 0.8936(8) 0.9071(8) 1.0646(5) 0.148(6) Uani 0.5 1 d DG U P B -1
H2J H 0.852638 0.941150 1.072556 0.177 Uiso 0.5 1 calc R U P B -1
C2G C 0.9323(9) 0.8677(9) 1.0929(3) 0.143(6) Uani 0.5 1 d DG U P B -1
H2G H 0.917858 0.874850 1.120248 0.172 Uiso 0.5 1 calc R U P B -1
C04F C 0.9923(9) 0.8178(9) 1.0812(4) 0.141(5) Uani 0.5 1 d DG U P B -1
C2H C 1.0135(8) 0.8074(9) 1.0412(4) 0.153(6) Uani 0.5 1 d DG U P B -1
H2H H 1.054453 0.773273 1.033185 0.184 Uiso 0.5 1 calc R U P B -1
C2K C 0.9747(9) 0.8467(9) 1.0128(3) 0.147(6) Uani 0.5 1 d DG U P B -1
H2K H 0.989233 0.839573 0.985493 0.176 Uiso 0.5 1 calc R U P B -1
C2T C 0.8400(6) 0.2866(5) 1.0945(3) 0.078(3) Uani 0.5 1 d DG U P B -1
C2Q C 0.9151(7) 0.3255(7) 1.0754(3) 0.100(4) Uani 0.5 1 d DG U P B -1
H2Q H 0.927376 0.293635 1.050712 0.120 Uiso 0.5 1 calc R U P B -1
C2N C 0.9722(6) 0.4109(8) 1.0924(3) 0.111(4) Uani 0.5 1 d DG U P B -1
H2N H 1.023542 0.437454 1.079365 0.134 Uiso 0.5 1 calc R U P B -1
C2L C 0.9542(7) 0.4575(6) 1.1286(3) 0.110(4) Uani 0.5 1 d DG U P B -1
C2O C 0.8791(7) 0.4186(7) 1.1477(2) 0.098(4) Uani 0.5 1 d DG U P B -1
H2O H 0.866841 0.450418 1.172357 0.117 Uiso 0.5 1 calc R U P B -1
C04U C 0.8220(6) 0.3332(7) 1.1306(3) 0.090(3) Uani 0.5 1 d DG U P B -1
H04U H 0.770674 0.306598 1.143705 0.108 Uiso 0.5 1 calc R U P B -1
C2V C 0.7547(7) 0.1927(7) 1.0698(3) 0.100(3) Uani 0.5 1 d DG U P B -1
C2X C 0.7723(6) 0.1479(8) 1.0331(3) 0.115(4) Uani 0.5 1 d DG U P B -1
H2X H 0.832843 0.147255 1.028879 0.139 Uiso 0.5 1 calc R U P B -1
C03Y C 0.7013(8) 0.1041(7) 1.0027(3) 0.112(4) Uani 0.5 1 d DG U P B -1
H03Y H 0.713311 0.073513 0.977606 0.135 Uiso 0.5 1 calc R U P B -1
C33 C 0.6127(7) 0.1051(7) 1.0089(3) 0.101(4) Uani 0.5 1 d DG U P B -1
C3A C 0.5950(6) 0.1498(8) 1.0455(3) 0.119(4) Uani 0.5 1 d DG U P B -1
H3A H 0.534467 0.150507 1.049739 0.143 Uiso 0.5 1 calc DR U P B -1
C2Y C 0.6660(8) 0.1937(7) 1.0760(2) 0.104(4) Uani 0.5 1 d DG U P B -1
H2Y H 0.653998 0.224250 1.101014 0.125 Uiso 0.5 1 calc R U P B -1
C31 C 0.5562(9) 0.8149(9) 0.8963(3) 0.127(4) Uani 0.5 1 d DG U P B -1
C2Z C 0.6439(8) 0.8264(8) 0.8851(4) 0.114(4) Uani 0.5 1 d DG U P B -1
C04N C 0.6605(7) 0.7652(8) 0.8535(4) 0.129(4) Uani 0.5 1 d DG U P B -1
H04N H 0.720450 0.773074 0.845862 0.155 Uiso 0.5 1 calc R U P B -1
C04R C 0.5894(10) 0.6925(8) 0.8332(4) 0.131(5) Uani 0.5 1 d DG U P B -1
H04R H 0.600769 0.650706 0.811667 0.157 Uiso 0.5 1 calc R U P B -1
C34 C 0.5017(8) 0.6810(8) 0.8445(4) 0.126(4) Uani 0.5 1 d DG U P B -1
C32 C 0.4851(7) 0.7422(10) 0.8760(4) 0.131(4) Uani 0.5 1 d DG U P B -1
H32 H 0.425185 0.734391 0.883707 0.158 Uiso 0.5 1 calc R U P B -1
C35 C 0.5246(8) 0.0988(8) 0.9762(3) 0.112(4) Uani 0.5 1 d DG U P B -1
C37 C 0.5379(8) 0.0618(7) 0.9372(4) 0.114(4) Uani 0.5 1 d DG U P B -1
H37 H 0.579164 0.026076 0.933657 0.137 Uiso 0.5 1 calc R U P B -1
C3B C 0.4908(9) 0.0771(8) 0.9034(3) 0.119(5) Uani 0.5 1 d DG U P B -1
H3B H 0.499855 0.051848 0.876705 0.143 Uiso 0.5 1 calc R U P B -1
C3F C 0.4304(9) 0.1295(9) 0.9085(3) 0.133(4) Uani 0.5 1 d DG U P B -1
C3C C 0.4171(9) 0.1665(9) 0.9476(4) 0.141(5) Uani 0.5 1 d DG U P B -1
H3C H 0.375775 0.202229 0.951104 0.169 Uiso 0.5 1 calc R U P B -1
C38 C 0.4642(9) 0.1512(9) 0.9814(3) 0.124(5) Uani 0.5 1 d DG U P B -1
H38 H 0.455083 0.176458 1.008057 0.149 Uiso 0.5 1 calc DR U P B -1
C36 C 0.4398(10) 0.5922(8) 0.8337(5) 0.116(4) Uani 0.5 1 d DG U P B -1
C8A C 0.3877(10) 0.5656(9) 0.8646(4) 0.122(4) Uani 0.5 1 d DG U P B -1
H8A H 0.376868 0.610123 0.885095 0.147 Uiso 0.5 1 calc R U P B -1
C3D C 0.3515(10) 0.4740(10) 0.8656(4) 0.114(4) Uani 0.5 1 d DG U P B -1
H3D H 0.315865 0.455848 0.886749 0.137 Uiso 0.5 1 calc R U P B -1
C3G C 0.3673(9) 0.4089(8) 0.8356(4) 0.109(4) Uani 0.5 1 d DG U P B -1
C3E C 0.4194(9) 0.4355(9) 0.8047(4) 0.104(4) Uani 0.5 1 d DG U P B -1
H3E H 0.430194 0.390996 0.784185 0.125 Uiso 0.5 1 calc R U P B -1
C39 C 0.4556(9) 0.5271(9) 0.8037(4) 0.107(4) Uani 0.5 1 d DG U P B -1
H39 H 0.491198 0.545271 0.782530 0.128 Uiso 0.5 1 calc R U P B -1
C3H C 0.3906(9) 0.1848(8) 0.8870(4) 0.111(4) Uani 0.5 1 d DG U P B -1
C3J C 0.4482(8) 0.2139(9) 0.8583(4) 0.107(4) Uani 0.5 1 d DG U P B -1
H3J H 0.495044 0.186121 0.851957 0.128 Uiso 0.5 1 calc R U P B -1
C3L C 0.4375(9) 0.2836(9) 0.8388(4) 0.101(4) Uani 0.5 1 d DG U P B -1
H3L H 0.476879 0.303463 0.819119 0.121 Uiso 0.5 1 calc R U P B -1
C3I C 0.3690(9) 0.3242(8) 0.8480(4) 0.100(4) Uani 0.5 1 d DG U P B -1
C3M C 0.3113(8) 0.2951(9) 0.8768(4) 0.111(4) Uani 0.5 1 d DG U P B -1
H3M H 0.264514 0.322816 0.883115 0.133 Uiso 0.5 1 calc R U P B -1
C3K C 0.3221(9) 0.2254(10) 0.8963(4) 0.108(4) Uani 0.5 1 d DG U P B -1
H3K H 0.282677 0.205473 0.915953 0.129 Uiso 0.5 1 calc R U P B -1
C40 C 0.5677(7) 0.8277(11) 0.9410(4) 0.125(4) Uani 0.5 1 d D U P B -1
C41 C 0.4736(8) 0.8189(13) 0.9574(4) 0.136(4) Uani 0.5 1 d D U P B -1

loop_
_atom_site_aniso_label
_atom_site_aniso_U_11
_atom_site_aniso_U_22
_atom_site_aniso_U_33
_atom_site_aniso_U_23
_atom_site_aniso_U_13
_atom_site_aniso_U_12
C003 0.075(5) 0.058(4) 0.090(5) 0.019(4) 0.019(4) 0.018(3)
C004 0.069(4) 0.066(4) 0.077(4) 0.007(3) 0.020(4) 0.025(3)
C005 0.086(5) 0.067(4) 0.071(5) 0.007(3) 0.021(4) 0.022(4)
C006 0.079(5) 0.077(5) 0.073(5) 0.005(4) 0.003(4) 0.028(4)
C007 0.063(5) 0.098(6) 0.100(6) 0.020(4) 0.036(4) 0.034(4)
C008 0.070(5) 0.094(5) 0.081(5) 0.026(4) 0.021(4) 0.040(4)
C009 0.078(5) 0.079(5) 0.068(4) 0.004(4) 0.010(4) 0.030(4)
C00A 0.058(4) 0.096(6) 0.108(6) 0.023(5) 0.015(4) 0.017(4)
C00B 0.097(6) 0.082(5) 0.118(6) 0.016(4) 0.035(5) 0.054(5)
C00C 0.073(5) 0.086(5) 0.127(8) 0.039(6) 0.043(5) 0.021(4)
C00D 0.106(6) 0.088(6) 0.113(7) 0.006(5) 0.026(5) 0.040(5)
C00E 0.078(5) 0.092(5) 0.093(6) 0.014(5) 0.027(5) 0.043(4)
C00F 0.074(5) 0.106(7) 0.093(6) 0.012(5) 0.013(5) 0.044(5)
C00G 0.070(5) 0.089(5) 0.102(6) 0.026(4) 0.022(4) 0.026(4)
C00H 0.074(5) 0.100(6) 0.106(7) 0.014(5) 0.020(5) 0.018(4)
C00I 0.069(5) 0.100(6) 0.099(6) -0.002(5) 0.007(4) 0.041(5)
C00J 0.111(7) 0.090(6) 0.132(7) 0.031(5) 0.051(6) 0.069(5)
C00K 0.163(10) 0.104(6) 0.062(5) 0.010(5) 0.003(6) 0.046(7)
C00L 0.059(5) 0.130(8) 0.109(7) 0.026(6) 0.018(4) 0.034(5)
C00M 0.078(5) 0.092(5) 0.112(6) 0.040(5) 0.006(5) 0.031(4)
C00O 0.126(8) 0.095(6) 0.081(6) 0.013(5) 0.008(5) 0.015(5)
C00P 0.086(6) 0.123(7) 0.110(7) 0.019(6) -0.001(5) 0.054(6)
C00Q 0.162(10) 0.115(8) 0.065(5) 0.013(5) 0.020(6) 0.077(8)
C00R 0.074(5) 0.107(6) 0.108(7) 0.037(5) 0.043(5) 0.042(5)
C00U 0.094(6) 0.099(6) 0.102(6) 0.026(5) 0.013(5) 0.028(5)
C00V 0.149(8) 0.118(7) 0.087(6) 0.033(5) 0.017(6) 0.064(6)
C00W 0.062(5) 0.110(6) 0.086(6) -0.002(5) -0.014(4) 0.008(4)
C00X 0.138(8) 0.089(6) 0.076(6) 0.006(5) -0.014(6) 0.030(6)
C00Y 0.104(7) 0.088(6) 0.153(8) 0.038(6) 0.038(6) 0.017(5)
C00Z 0.123(7) 0.096(6) 0.075(5) 0.001(5) -0.008(5) 0.021(6)
C010 0.144(9) 0.109(7) 0.087(6) 0.008(5) 0.044(6) 0.050(7)
C011 0.125(8) 0.097(6) 0.079(6) -0.016(5) 0.013(6) 0.017(6)
C012 0.131(8) 0.114(7) 0.067(5) 0.015(5) 0.020(6) 0.053(6)
C014 0.092(6) 0.117(7) 0.101(6) 0.029(6) 0.012(5) 0.053(6)
C015 0.116(8) 0.120(8) 0.101(7) 0.016(6) 0.046(6) 0.041(6)
C016 0.056(4) 0.103(6) 0.110(6) 0.039(5) 0.019(4) 0.031(4)
C017 0.082(6) 0.156(9) 0.107(7) 0.029(7) 0.025(5) 0.051(6)
C018 0.093(6) 0.094(6) 0.101(6) 0.012(5) 0.016(5) 0.027(5)
C02L 0.103(7) 0.098(6) 0.109(6) 0.009(6) 0.014(6) 0.033(5)
C03Z 0.100(6) 0.100(6) 0.104(6) 0.009(5) 0.012(6) 0.036(5)
C03G 0.104(6) 0.100(6) 0.103(6) 0.013(5) 0.020(5) 0.023(5)
C02S 0.101(7) 0.097(6) 0.100(6) 0.022(5) 0.022(6) 0.026(5)
C01W 0.086(6) 0.091(6) 0.098(6) 0.018(5) 0.021(5) 0.032(5)
C019 0.090(6) 0.140(8) 0.099(7) 0.037(6) 0.037(5) 0.048(6)
C01B 0.085(6) 0.120(7) 0.106(7) 0.039(6) 0.035(5) 0.029(5)
C01D 0.065(5) 0.098(6) 0.124(7) 0.039(5) 0.042(5) 0.031(4)
C01E 0.165(10) 0.094(6) 0.078(5) 0.023(5) 0.027(6) 0.061(6)
C01F 0.068(5) 0.131(8) 0.120(8) 0.050(6) 0.002(5) 0.024(5)
C01H 0.139(9) 0.109(8) 0.077(6) -0.004(6) 0.043(6) 0.007(7)
C01J 0.125(8) 0.085(6) 0.101(6) 0.014(5) 0.010(6) 0.041(6)
C01L 0.102(6) 0.086(6) 0.096(6) 0.022(5) -0.016(5) 0.007(5)
C01M 0.130(8) 0.124(7) 0.097(6) 0.036(6) 0.016(6) 0.059(6)
C01N 0.124(7) 0.132(7) 0.127(8) 0.064(6) 0.066(6) 0.072(6)
C01P 0.071(6) 0.089(6) 0.092(6) 0.013(5) 0.012(5) 0.037(5)
C01I 0.080(6) 0.094(6) 0.097(7) 0.013(6) 0.012(6) 0.026(5)
C00S 0.087(6) 0.085(6) 0.086(6) 0.018(6) 0.014(6) 0.025(5)
C01A 0.087(6) 0.091(6) 0.090(6) 0.008(5) 0.017(5) 0.021(5)
C00N 0.092(7) 0.094(6) 0.095(7) 0.011(5) 0.013(6) 0.019(5)
C00T 0.087(7) 0.091(6) 0.095(6) 0.006(6) 0.007(6) 0.028(5)
C01Q 0.086(6) 0.124(7) 0.103(7) 0.028(6) 0.016(5) 0.044(5)
C01S 0.096(6) 0.116(7) 0.157(9) 0.081(7) 0.051(6) 0.044(5)
C01U 0.082(6) 0.118(7) 0.079(6) 0.009(5) -0.010(4) 0.003(5)
C01Y 0.156(10) 0.109(8) 0.088(7) 0.019(6) -0.018(6) 0.026(7)
C021 0.166(11) 0.170(11) 0.084(7) 0.047(7) 0.025(7) 0.062(10)
C023 0.097(6) 0.093(6) 0.085(6) 0.013(5) 0.014(5) 0.025(5)
C01R 0.085(6) 0.096(6) 0.093(6) 0.011(5) 0.016(5) 0.034(5)
C1 0.088(6) 0.091(6) 0.096(6) 0.013(5) 0.032(5) 0.022(5)
C032 0.075(5) 0.085(5) 0.093(5) 0.011(5) 0.033(5) 0.025(4)
C03F 0.085(6) 0.083(6) 0.089(6) 0.020(5) 0.019(5) 0.022(5)
C01Z 0.092(6) 0.093(6) 0.094(6) 0.024(5) 0.012(6) 0.018(5)
C025 0.137(9) 0.146(9) 0.139(9) 0.074(8) 0.087(8) 0.076(8)
C02A 0.118(7) 0.121(7) 0.110(7) 0.023(6) 0.004(6) 0.036(6)
C04J 0.116(7) 0.125(7) 0.112(7) 0.008(6) 0.013(6) 0.038(6)
C02J 0.120(7) 0.130(7) 0.119(7) 0.013(6) 0.008(6) 0.045(6)
C049 0.129(7) 0.140(7) 0.126(7) 0.019(6) 0.009(6) 0.040(6)
C7 0.131(7) 0.137(7) 0.134(7) 0.029(6) 0.009(6) 0.036(6)
C5 0.120(7) 0.127(7) 0.119(7) 0.031(6) 0.013(6) 0.038(6)
C02C 0.098(6) 0.109(6) 0.101(6) 0.024(5) 0.001(5) 0.035(5)
C02M 0.113(7) 0.110(7) 0.106(7) 0.022(6) 0.011(6) 0.028(6)
C02I 0.103(7) 0.116(7) 0.114(7) 0.020(6) 0.004(6) 0.031(6)
C037 0.095(6) 0.110(6) 0.109(6) 0.017(5) 0.003(5) 0.032(5)
C01T 0.099(7) 0.113(7) 0.105(7) 0.012(6) 0.008(6) 0.028(6)
C02U 0.102(7) 0.116(7) 0.106(7) 0.012(6) 0.007(6) 0.031(6)
C02D 0.102(6) 0.089(6) 0.107(6) 0.020(5) 0.025(5) 0.028(5)
C04D 0.099(6) 0.091(6) 0.112(7) 0.011(6) 0.030(6) 0.018(5)
C02G 0.090(6) 0.095(6) 0.116(7) 0.006(6) 0.021(6) 0.016(5)
C04E 0.092(6) 0.094(6) 0.114(7) -0.002(6) 0.019(6) 0.020(5)
C03D 0.092(6) 0.092(6) 0.106(6) 0.015(6) 0.020(6) 0.018(5)
C043 0.092(6) 0.093(6) 0.103(6) 0.013(5) 0.031(5) 0.016(5)
C02F 0.137(7) 0.124(6) 0.128(6) 0.013(5) 0.013(6) 0.025(5)
C031 0.133(7) 0.132(7) 0.125(7) 0.016(6) 0.016(6) 0.028(6)
C035 0.121(7) 0.127(7) 0.111(7) 0.019(6) 0.018(6) 0.024(6)
C038 0.101(7) 0.112(7) 0.105(7) 0.012(6) 0.017(6) 0.023(6)
C044 0.122(7) 0.117(7) 0.114(7) 0.016(6) 0.013(6) 0.025(6)
C03E 0.129(7) 0.122(7) 0.115(7) 0.007(6) 0.017(6) 0.027(6)
C02H 0.177(7) 0.171(7) 0.175(7) 0.037(6) 0.027(6) 0.067(6)
C048 0.174(8) 0.165(8) 0.181(8) 0.023(6) 0.025(6) 0.060(6)
C02T 0.171(8) 0.174(8) 0.182(8) 0.021(6) 0.027(6) 0.053(6)
C04I 0.168(8) 0.167(8) 0.167(8) 0.023(6) 0.021(6) 0.054(6)
C02V 0.180(8) 0.177(8) 0.171(8) 0.029(6) 0.018(6) 0.048(6)
C04T 0.185(8) 0.177(8) 0.174(8) 0.032(6) 0.023(6) 0.057(6)
C02K 0.183(11) 0.130(9) 0.111(9) 0.011(7) 0.070(8) 0.011(8)
C02P 0.116(6) 0.119(6) 0.111(6) 0.024(5) 0.002(5) 0.033(5)
C4 0.111(7) 0.118(7) 0.108(7) 0.026(6) 0.010(6) 0.038(6)
C6 0.113(7) 0.114(7) 0.107(7) 0.021(6) 0.016(6) 0.028(6)
C01K 0.097(6) 0.105(6) 0.086(6) 0.015(5) 0.015(5) 0.032(5)
C01V 0.104(7) 0.105(7) 0.097(7) 0.020(6) 0.008(6) 0.030(6)
C026 0.104(7) 0.108(7) 0.098(7) 0.019(6) 0.014(6) 0.033(6)
C02Q 0.151(10) 0.220(14) 0.156(11) 0.118(11) 0.079(9) 0.076(10)
C02Y 0.120(10) 0.130(10) 0.127(10) 0.019(8) 0.024(8) 0.041(8)
C8 0.116(16) 0.103(15) 0.136(18) 0.025(13) 0.029(14) 0.027(12)
C020 0.112(10) 0.136(10) 0.114(10) 0.006(8) 0.012(8) 0.026(8)
C034 0.101(10) 0.119(10) 0.114(10) 0.010(8) -0.003(8) 0.034(8)
C03H 0.134(11) 0.135(11) 0.136(11) 0.004(8) 0.024(9) 0.039(8)
C02B 0.108(10) 0.111(10) 0.116(10) 0.012(8) 0.023(8) 0.035(8)
C033 0.087(5) 0.100(5) 0.102(6) 0.019(5) -0.002(5) 0.024(5)
C02W 0.087(6) 0.094(6) 0.088(6) 0.019(5) -0.011(5) 0.019(5)
C03L 0.080(6) 0.088(6) 0.094(6) 0.017(5) -0.005(5) 0.021(5)
C03I 0.071(5) 0.082(5) 0.088(5) 0.015(5) 0.009(5) 0.023(4)
C03T 0.063(5) 0.089(6) 0.090(6) 0.011(5) -0.001(5) 0.030(5)
C047 0.065(5) 0.095(6) 0.094(6) 0.015(5) 0.002(5) 0.028(5)
C03K 0.148(6) 0.128(6) 0.143(6) 0.044(5) 0.036(6) 0.057(5)
C03R 0.164(7) 0.146(7) 0.166(7) 0.033(6) 0.012(6) 0.045(6)
C03V 0.160(7) 0.149(7) 0.145(7) 0.029(6) 0.015(6) 0.038(6)
C03J 0.149(7) 0.137(6) 0.137(6) 0.018(5) 0.019(6) 0.034(5)
C03M 0.148(7) 0.138(7) 0.133(7) 0.025(6) 0.027(6) 0.038(6)
C022 0.140(6) 0.121(6) 0.141(6) 0.044(5) 0.033(6) 0.060(5)
C03Q 0.180(8) 0.178(8) 0.185(8) 0.037(6) 0.029(7) 0.045(6)
C01G 0.161(8) 0.155(8) 0.165(8) 0.033(6) 0.031(6) 0.047(6)
C02Z 0.155(7) 0.147(7) 0.160(7) 0.019(6) 0.028(6) 0.043(5)
C02N 0.177(8) 0.167(8) 0.169(8) 0.018(6) 0.031(6) 0.044(6)
C046 0.182(8) 0.176(8) 0.179(8) 0.025(6) 0.015(6) 0.058(6)
C013 0.185(8) 0.175(8) 0.184(8) 0.028(7) 0.020(7) 0.046(6)
C03S 0.106(9) 0.106(9) 0.114(10) 0.020(8) 0.013(8) 0.029(7)
C01O 0.140(11) 0.117(10) 0.107(10) 0.028(8) -0.002(8) 0.038(8)
C04M 0.111(10) 0.138(10) 0.126(10) 0.026(8) 0.013(8) 0.040(8)
C04Q 0.102(9) 0.122(10) 0.120(10) 0.017(8) 0.027(8) 0.043(7)
C024 0.105(10) 0.111(10) 0.096(9) 0.009(8) 0.004(8) 0.023(8)
C04H 0.091(8) 0.095(8) 0.115(9) 0.018(7) 0.017(7) 0.041(7)
C03U 0.115(6) 0.105(6) 0.104(6) 0.013(5) 0.011(5) 0.031(5)
C03N 0.124(7) 0.110(6) 0.105(7) 0.012(6) 0.012(6) 0.028(6)
C050 0.119(7) 0.109(6) 0.109(6) 0.003(5) 0.021(6) 0.028(6)
C041 0.112(6) 0.103(6) 0.105(6) 0.013(5) 0.020(5) 0.026(5)
C027 0.113(7) 0.100(6) 0.104(7) 0.015(5) 0.015(6) 0.028(6)
C030 0.119(7) 0.106(7) 0.113(7) 0.014(6) 0.009(6) 0.036(6)
C040 0.105(6) 0.103(6) 0.108(6) 0.025(5) 0.005(5) 0.038(5)
C02X 0.114(6) 0.107(6) 0.113(7) 0.022(6) 0.012(6) 0.031(6)
C03O 0.113(6) 0.109(6) 0.102(6) 0.024(6) 0.015(6) 0.025(6)
C028 0.119(6) 0.108(6) 0.102(6) 0.022(5) 0.010(5) 0.032(5)
C029 0.123(7) 0.106(6) 0.112(7) 0.021(6) 0.009(6) 0.029(6)
C2 0.116(7) 0.100(6) 0.112(7) 0.027(6) 0.008(6) 0.032(6)
C045 0.186(7) 0.172(7) 0.178(7) 0.040(6) 0.021(6) 0.070(6)
C03P 0.200(8) 0.189(8) 0.197(8) 0.039(6) 0.009(6) 0.062(6)
C03X 0.192(8) 0.181(8) 0.187(8) 0.027(6) 0.019(6) 0.060(6)
C02O 0.166(7) 0.149(6) 0.163(6) 0.041(5) 0.048(6) 0.055(5)
C3 0.178(7) 0.152(6) 0.162(7) 0.042(6) 0.054(6) 0.042(6)
C02E 0.195(8) 0.180(7) 0.184(7) 0.044(6) 0.037(6) 0.036(6)
C04B 0.070(5) 0.071(5) 0.087(6) 0.009(5) 0.018(5) 0.017(5)
C03A 0.063(5) 0.087(5) 0.093(5) 0.010(5) 0.008(5) 0.022(4)
C02R 0.051(5) 0.087(6) 0.091(6) 0.002(5) 0.010(5) 0.015(5)
C03B 0.065(6) 0.093(6) 0.092(6) 0.010(5) 0.014(5) 0.015(5)
C03C 0.074(5) 0.087(5) 0.094(5) 0.003(5) 0.027(5) 0.034(4)
C03W 0.082(6) 0.087(6) 0.096(6) 0.013(5) 0.007(5) 0.022(5)
C04L 0.054(6) 0.088(7) 0.101(8) 0.003(6) 0.014(6) 0.021(6)
C04W 0.070(7) 0.081(7) 0.102(8) 0.019(6) 0.010(6) 0.029(6)
C0 0.070(6) 0.091(6) 0.118(7) 0.014(6) 0.042(6) 0.039(5)
C10 0.083(8) 0.110(8) 0.118(8) 0.023(7) 0.028(7) 0.035(7)
C13 0.090(7) 0.105(7) 0.103(8) 0.016(7) 0.035(7) 0.047(7)
C17 0.089(7) 0.100(7) 0.090(7) 0.024(6) 0.037(6) 0.049(6)
C14 0.093(8) 0.103(7) 0.098(8) 0.022(7) 0.046(6) 0.049(6)
C11 0.081(7) 0.100(7) 0.112(8) 0.016(7) 0.051(7) 0.045(6)
C1B 0.061(6) 0.090(6) 0.114(8) -0.001(7) -0.010(6) 0.030(5)
C18 0.064(7) 0.087(7) 0.120(9) 0.011(7) 0.013(7) 0.024(6)
C15 0.065(7) 0.076(7) 0.116(9) 0.006(7) 0.028(7) 0.029(6)
C12 0.060(6) 0.085(6) 0.117(8) 0.002(7) 0.035(7) 0.031(5)
C16 0.059(6) 0.089(7) 0.125(9) -0.007(7) 0.027(7) 0.027(6)
C19 0.062(7) 0.087(7) 0.123(9) -0.002(8) 0.005(7) 0.028(6)
C1J 0.119(7) 0.127(7) 0.096(7) -0.017(6) -0.022(7) 0.064(7)
C1F 0.118(8) 0.140(8) 0.098(8) -0.016(7) -0.010(7) 0.063(7)
C1C 0.122(8) 0.145(9) 0.099(8) -0.015(7) -0.003(8) 0.052(8)
C1A 0.113(7) 0.122(7) 0.097(7) -0.003(6) 0.024(6) 0.058(6)
C1D 0.118(8) 0.120(8) 0.105(8) -0.002(7) 0.010(7) 0.069(7)
C1G 0.119(8) 0.125(8) 0.105(8) -0.008(7) -0.015(7) 0.068(7)
C1N 0.120(8) 0.106(7) 0.083(7) -0.006(6) -0.019(7) 0.039(7)
C1K 0.110(8) 0.109(8) 0.095(8) 0.003(7) -0.020(7) 0.040(7)
C1H 0.086(7) 0.116(8) 0.098(8) -0.015(7) -0.026(7) 0.049(7)
C1E 0.070(6) 0.102(6) 0.104(7) -0.021(6) -0.023(6) 0.047(6)
C1I 0.077(7) 0.103(7) 0.112(8) -0.025(7) -0.029(7) 0.046(7)
C1L 0.102(8) 0.103(7) 0.102(8) -0.014(7) -0.021(7) 0.039(7)
C1Q 0.128(8) 0.116(7) 0.064(6) 0.002(6) -0.014(7) 0.036(7)
C4A 0.128(9) 0.116(8) 0.066(7) 0.004(6) -0.013(7) 0.053(8)
C6A 0.144(10) 0.119(8) 0.068(7) 0.011(7) 0.007(8) 0.048(8)
C1W 0.146(9) 0.118(8) 0.070(7) 0.005(6) 0.009(7) 0.046(7)
C1U 0.138(10) 0.113(8) 0.063(7) 0.000(7) -0.012(8) 0.046(8)
C1S 0.141(10) 0.113(8) 0.067(7) 0.002(7) -0.006(8) 0.042(8)
C1T 0.134(8) 0.112(7) 0.140(8) -0.004(7) -0.040(7) 0.045(7)
C1R 0.142(9) 0.115(8) 0.140(9) 0.000(8) -0.038(8) 0.050(8)
C1O 0.142(9) 0.118(8) 0.133(9) -0.012(8) -0.033(8) 0.052(8)
C1M 0.125(8) 0.111(7) 0.107(7) -0.018(7) -0.026(7) 0.055(7)
C1P 0.116(9) 0.105(8) 0.124(9) -0.012(7) -0.033(8) 0.057(7)
C2A 0.118(9) 0.100(7) 0.134(9) -0.012(7) -0.035(8) 0.053(8)
C1V 0.137(8) 0.113(7) 0.150(9) -0.010(7) -0.029(7) 0.036(7)
C1X 0.136(9) 0.132(8) 0.162(10) -0.006(9) -0.025(9) 0.030(8)
C20 0.129(9) 0.123(8) 0.164(10) -0.012(9) -0.014(9) 0.030(8)
C23 0.124(8) 0.113(7) 0.168(9) -0.011(8) -0.006(8) 0.029(7)
C9 0.147(9) 0.115(8) 0.166(10) -0.016(9) -0.005(9) 0.030(8)
C1Y 0.150(9) 0.111(8) 0.161(10) -0.018(9) -0.013(9) 0.032(8)
C1Z 0.147(9) 0.110(7) 0.083(7) 0.015(7) 0.031(7) 0.039(7)
C21 0.151(10) 0.118(8) 0.101(9) 0.014(8) 0.034(8) 0.035(8)
C24 0.143(10) 0.109(8) 0.106(9) 0.016(8) 0.048(8) 0.035(8)
C27 0.135(8) 0.097(7) 0.121(8) 0.014(7) 0.055(7) 0.025(7)
C25 0.145(9) 0.094(8) 0.108(9) 0.026(7) 0.058(8) 0.033(8)
C22 0.151(10) 0.102(8) 0.092(9) 0.012(7) 0.043(8) 0.036(8)
C28 0.135(9) 0.104(8) 0.172(10) 0.005(9) 0.003(9) 0.018(8)
C26 0.110(7) 0.101(7) 0.163(9) -0.010(8) 0.011(8) 0.025(7)
C29 0.094(8) 0.099(8) 0.159(10) -0.004(8) 0.030(8) 0.026(7)
C2D 0.106(8) 0.091(7) 0.145(9) 0.001(8) 0.041(8) 0.021(7)
C2B 0.125(8) 0.089(7) 0.139(8) 0.016(7) 0.038(7) 0.019(7)
C2C 0.138(9) 0.098(8) 0.161(10) 0.009(9) 0.018(9) 0.020(8)
C30 0.139(7) 0.085(6) 0.160(7) 0.066(6) 0.112(6) 0.071(6)
C2R 0.144(8) 0.062(6) 0.167(9) 0.051(6) 0.111(7) 0.049(6)
C2P 0.153(8) 0.039(5) 0.167(8) 0.023(6) 0.111(7) 0.010(6)
C2S 0.158(9) 0.062(6) 0.164(9) 0.006(7) 0.121(7) 0.002(7)
C2U 0.159(9) 0.082(7) 0.174(9) 0.020(7) 0.111(8) 0.020(7)
C2W 0.139(7) 0.078(6) 0.154(8) 0.056(6) 0.127(6) 0.057(6)
C2E 0.079(7) 0.159(8) 0.135(8) -0.060(7) 0.013(7) -0.004(7)
C04K 0.078(7) 0.167(10) 0.115(8) -0.058(9) 0.006(7) 0.014(8)
C2F 0.072(7) 0.170(9) 0.098(8) -0.047(8) -0.002(6) 0.017(8)
C2I 0.066(6) 0.165(8) 0.092(7) -0.043(7) -0.012(6) 0.033(6)
C7A 0.081(7) 0.180(10) 0.119(8) -0.054(9) -0.009(7) 0.028(8)
C5A 0.084(8) 0.171(10) 0.131(9) -0.060(9) 0.001(7) 0.013(8)
C2M 0.139(8) 0.075(7) 0.170(9) -0.021(7) 0.099(7) -0.026(6)
C2J 0.134(9) 0.101(9) 0.162(10) -0.035(8) 0.078(8) -0.025(8)
C2G 0.113(9) 0.116(9) 0.147(10) -0.049(8) 0.063(8) -0.028(8)
C04F 0.094(7) 0.135(8) 0.140(8) -0.055(7) 0.046(7) -0.024(7)
C2H 0.120(9) 0.133(9) 0.156(10) -0.037(9) 0.065(8) -0.026(8)
C2K 0.129(9) 0.106(9) 0.162(10) -0.026(8) 0.084(8) -0.027(8)
C2T 0.080(6) 0.099(6) 0.071(6) 0.005(5) -0.003(5) 0.057(5)
C2Q 0.087(7) 0.122(8) 0.096(7) -0.010(7) -0.007(6) 0.059(6)
C2N 0.087(7) 0.135(8) 0.102(8) -0.028(7) -0.007(7) 0.045(7)
C2L 0.076(6) 0.154(7) 0.087(6) -0.026(6) -0.015(5) 0.045(6)
C2O 0.085(7) 0.137(8) 0.070(7) -0.011(6) -0.020(6) 0.052(7)
C04U 0.090(7) 0.118(7) 0.070(6) 0.008(6) -0.008(6) 0.054(6)
C2V 0.111(7) 0.100(6) 0.084(6) 0.006(6) 0.016(6) 0.026(6)
C2X 0.135(8) 0.092(7) 0.097(7) -0.028(7) 0.018(7) 0.019(7)
C03Y 0.130(8) 0.084(7) 0.095(7) -0.027(6) 0.035(7) 0.001(7)
C33 0.113(7) 0.075(6) 0.104(7) -0.021(6) 0.034(6) 0.021(6)
C3A 0.125(8) 0.104(8) 0.104(8) -0.023(7) 0.036(7) 0.012(7)
C2Y 0.118(8) 0.095(7) 0.081(7) -0.012(7) 0.008(7) 0.016(7)
C31 0.134(7) 0.131(7) 0.151(7) 0.047(7) 0.086(7) 0.071(6)
C2Z 0.144(8) 0.100(7) 0.144(8) 0.067(6) 0.110(6) 0.063(6)
C04N 0.146(9) 0.126(8) 0.150(9) 0.059(7) 0.102(8) 0.058(7)
C04R 0.147(9) 0.133(9) 0.144(9) 0.053(8) 0.080(8) 0.062(8)
C34 0.134(8) 0.141(8) 0.134(8) 0.043(7) 0.062(7) 0.071(7)
C32 0.140(9) 0.145(9) 0.144(9) 0.037(8) 0.069(8) 0.079(7)
C35 0.120(8) 0.094(7) 0.099(7) -0.002(6) 0.026(7) 0.000(6)
C37 0.102(8) 0.100(8) 0.119(8) 0.006(7) 0.011(7) -0.001(7)
C3B 0.105(9) 0.106(8) 0.125(9) -0.006(8) 0.030(8) 0.006(7)
C3F 0.113(8) 0.121(8) 0.136(8) 0.002(7) 0.009(7) -0.002(7)
C3C 0.112(9) 0.126(8) 0.159(9) 0.006(8) 0.022(8) 0.001(8)
C38 0.114(9) 0.110(8) 0.126(9) -0.011(8) 0.046(8) 0.006(7)
C36 0.116(8) 0.141(8) 0.120(8) 0.044(7) 0.047(7) 0.067(7)
C8A 0.119(9) 0.145(10) 0.122(9) 0.029(8) 0.043(7) 0.062(8)
C3D 0.110(8) 0.136(10) 0.115(8) 0.033(8) 0.033(7) 0.057(8)
C3G 0.100(7) 0.138(8) 0.096(7) 0.027(7) 0.011(6) 0.043(7)
C3E 0.090(8) 0.143(9) 0.094(8) 0.029(8) 0.024(7) 0.051(8)
C39 0.100(8) 0.145(9) 0.108(8) 0.039(8) 0.037(7) 0.074(7)
C3H 0.097(7) 0.109(7) 0.112(8) 0.001(7) 0.011(6) 0.017(6)
C3J 0.096(8) 0.117(8) 0.094(8) 0.013(7) 0.003(7) 0.012(7)
C3L 0.093(8) 0.116(8) 0.093(8) 0.017(7) 0.007(7) 0.029(7)
C3I 0.089(7) 0.123(8) 0.089(7) 0.021(7) 0.002(6) 0.030(7)
C3M 0.098(8) 0.129(9) 0.099(8) 0.008(8) 0.003(7) 0.029(8)
C3K 0.099(8) 0.119(9) 0.099(8) 0.002(8) 0.011(7) 0.031(7)
C40 0.143(7) 0.114(6) 0.154(7) 0.054(6) 0.076(6) 0.065(6)
C41 0.156(7) 0.123(6) 0.154(7) 0.046(6) 0.057(6) 0.063(6)

loop_
_atom_type_symbol
_atom_type_description
_atom_type_scat_dispersion_real
_atom_type_scat_dispersion_imag
_atom_type_scat_source
C C 0.0137 0.0067 'International Tables Vol C Tables 4.2.6.8 and 6.1.1.4'
H H 0.0000 0.0000 'International Tables Vol C Tables 4.2.6.8 and 6.1.1.4'

loop_
_geom_angle_atom_site_label_1
_geom_angle_atom_site_label_2
_geom_angle_atom_site_label_3
_geom_angle
_geom_angle_site_symmetry_1
_geom_angle_site_symmetry_3
_geom_angle_publ_flag
C009 C003 C006 108.5(6) . . ?
C00D C003 C006 128.8(7) . . ?
C00D C003 C009 120.5(7) . . ?
C006 C004 C005 109.1(6) . . ?
C008 C004 C005 128.5(6) . . ?
C008 C004 C006 120.3(6) . . ?
C005 C005 C004 127.4(8) 2_766 . ?
C005 C005 C009 130.8(9) 2_766 . ?
C009 C005 C004 101.7(5) . . ?
C004 C006 C003 108.7(6) . . ?
C00B C006 C003 129.0(7) . . ?
C00B C006 C004 120.0(7) . . ?
C008 C007 C00I 116.4(7) . . ?
C00J C007 C008 118.4(7) . . ?
C00J C007 C00I 124.3(8) . . ?
C004 C008 C007 119.7(7) . . ?
C004 C008 H008 120.2 . . ?
C007 C008 H008 120.2 . . ?
C003 C009 C005 109.4(6) . . ?
C00G C009 C003 119.2(7) . . ?
C00G C009 C005 128.6(6) . . ?
C00C C00A H00A 119.4 . . ?
C00C C00A C016 121.2(8) . . ?
C016 C00A H00A 119.4 . . ?
C006 C00B H00B 120.6 . . ?
C006 C00B C00J 118.7(7) . . ?
C00J C00B H00B 120.6 . . ?
C00A C00C C01B 123.3(8) . . ?
C00A C00C C01N 116.7(9) . . ?
C01N C00C C01B 117.9(9) . . ?
C003 C00D H00D 121.1 . . ?
C003 C00D C00Y 117.7(7) . . ?
C00Y C00D H00D 121.2 . . ?
C00I C00E H00E 119.0 . . ?
C00R C00E H00E 119.0 . . ?
C00R C00E C00I 122.0(8) . . ?
C00P C00F C00L 121.9(9) . . ?
C00P C00F C00R 117.8(9) . . ?
C00R C00F C00L 119.1(9) . . ?
C009 C00G H00G 119.3 . . ?
C00M C00G C009 121.5(7) . . ?
C00M C00G H00G 119.3 . . ?
C00U C00H H00H 119.6 . . ?
C00U C00H C00W 120.8(8) . . ?
C00W C00H H00H 119.6 . . ?
C00E C00I C007 125.8(8) . . ?
C00E C00I C014 113.2(8) . . ?
C014 C00I C007 120.1(8) . . ?
C007 C00J C00B 121.7(7) . . ?
C007 C00J H00J 119.1 . . ?
C00B C00J H00J 119.1 . . ?
C00X C00K H00K 116.5 . . ?
C012 C00K H00K 116.5 . . ?
C012 C00K C00X 127.0(10) . . ?
C00U C00L C00F 121.2(8) . . ?
C00U C00L C017 116.0(9) . . ?
C017 C00L C00F 120.5(9) . . ?
C00G C00M C00Y 117.8(8) . . ?
C00G C00M C01D 118.3(7) . . ?
C00Y C00M C01D 122.3(8) . . ?
C00Z C00O H00O 120.4 . . ?
C01L C00O H00O 120.4 . . ?
C01L C00O C00Z 119.1(9) . . ?
C00F C00P H00P 117.9 . . ?
C00F C00P C014 124.1(9) . . ?
C014 C00P H00P 117.9 . . ?
C010 C00Q C011 122.7(10) . . ?
C01Y C00Q C010 112.7(11) . . ?
C01Y C00Q C011 122.8(10) . . ?
C00E C00R H00R 119.3 . . ?
C00F C00R C00E 121.3(8) . . ?
C00F C00R H00R 119.3 . . ?
C00H C00U H00U 117.9 . . ?
C00L C00U C00H 124.3(9) . . ?
C00L C00U H00U 117.9 . . ?
C00Z C00V H00V 118.6 . . ?
C01M C00V H00V 118.6 . . ?
C01M C00V C00Z 122.9(9) . . ?
C00H C00W C01U 118.2(8) . . ?
C01F C00W C00H 115.4(8) . . ?
C01F C00W C01U 125.1(9) . . ?
C00K C00X C00Z 125.7(9) . . ?
C01J C00X C00K 112.5(10) . . ?
C01J C00X C00Z 119.9(9) . . ?
C00D C00Y H00Y 119.2 . . ?
C00M C00Y C00D 121.7(8) . . ?
C00M C00Y H00Y 119.2 . . ?
C00O C00Z C00V 118.0(9) . . ?
C00O C00Z C00X 122.4(9) . . ?
C00V C00Z C00X 117.9(9) . . ?
C00Q C010 H010 118.2 . . ?
C015 C010 C00Q 123.7(10) . . ?
C015 C010 H010 118.2 . . ?
C00Q C011 C012 120.4(10) . . ?
C01E C011 C00Q 122.6(10) . . ?
C01E C011 C012 115.8(10) . . ?
C00K C012 C011 117.2(9) . . ?
C00K C012 H012 121.4 . . ?
C011 C012 H012 121.4 . . ?
C00I C014 H014 120.0 . . ?
C00P C014 C00I 120.1(9) . . ?
C00P C014 H014 120.0 . . ?
C010 C015 H015 121.0 . . ?
C010 C015 C01H 118.1(10) . . ?
C01H C015 H015 121.0 . . ?
C00A C016 H016 118.4 . . ?
C01D C016 C00A 123.2(8) . . ?
C01D C016 H016 118.4 . . ?
C00L C017 H017 119.9 . . ?
C01F C017 C00L 120.2(9) . . ?
C01F C017 H017 119.9 . . ?
C02L C018 C01W 120.0 . . ?
C02L C018 C01A 117.3(9) . . ?
C01W C018 C01A 118.0(9) . . ?
C018 C02L H02L 120.0 . . ?
C03Z C02L C018 120.0 . . ?
C03Z C02L H02L 120.0 . . ?
C02L C03Z H03Z 120.0 . . ?
C02L C03Z C03G 120.0 . . ?
C03G C03Z H03Z 120.0 . . ?
C03Z C03G C041 112.7(9) . . ?
C02S C03G C03Z 120.0 . . ?
C02S C03G C041 118.9(8) . . ?
C03G C02S H02S 120.0 . . ?
C03G C02S C01W 120.0 . . ?
C01W C02S H02S 120.0 . . ?
C018 C01W H01W 120.0 . . ?
C02S C01W C018 120.0 . . ?
C02S C01W H01W 120.0 . . ?
C01Q C019 H019 118.0 . . ?
C01Q C019 C025 124.1(10) . . ?
C025 C019 H019 118.0 . . ?
C01Q C01B C00C 119.4(8) . . ?
C02K C01B C00C 122.6(9) . . ?
C02K C01B C01Q 116.8(10) . . ?
C016 C01D C00M 122.1(8) . . ?
C016 C01D C01S 115.1(8) . . ?
C01S C01D C00M 121.6(7) . . ?
C011 C01E H01E 118.9 . . ?
C01J C01E C011 122.1(10) . . ?
C01J C01E H01E 118.9 . . ?
C00W C01F C017 122.0(9) . . ?
C00W C01F H01F 119.0 . . ?
C017 C01F H01F 119.0 . . ?
C015 C01H C025 118.9(11) . . ?
C021 C01H C015 119.6(10) . . ?
C021 C01H C025 120.7(11) . . ?
C00X C01J H01J 118.5 . . ?
C01E C01J C00X 123.0(10) . . ?
C01E C01J H01J 118.5 . . ?
C00O C01L H01L 117.9 . . ?
C00O C01L C01U 124.2(9) . . ?
C01U C01L H01L 117.9 . . ?
C00V C01M H01M 120.2 . . ?
C00V C01M C01U 119.6(9) . . ?
C01U C01M H01M 120.2 . . ?
C00C C01N H01N 119.5 . . ?
C01S C01N C00C 120.9(9) . . ?
C01S C01N H01N 119.5 . . ?
C01I C01P C00T 120.0 . . ?
C01I C01P C037 121.7(8) . . ?
C00T C01P C037 116.1(8) . . ?
C01P C01I H01I 120.0 . . ?
C00S C01I C01P 120.0 . . ?
C00S C01I H01I 120.0 . . ?
C01I C00S H00S 120.0 . . ?
C01I C00S C01A 120.0 . . ?
C01A C00S H00S 120.0 . . ?
C00S C01A C018 114.7(9) . . ?
C00N C01A C018 123.5(9) . . ?
C00N C01A C00S 120.0 . . ?
C01A C00N H00N 120.0 . . ?
C01A C00N C00T 120.0 . . ?
C00T C00N H00N 120.0 . . ?
C01P C00T H00T 120.0 . . ?
C00N C00T C01P 120.0 . . ?
C00N C00T H00T 120.0 . . ?
C019 C01Q C01B 122.3(9) . . ?
C019 C01Q H01Q 118.8 . . ?
C01B C01Q H01Q 118.8 . . ?
C01D C01S H01S 119.2 . . ?
C01N C01S C01D 121.7(8) . . ?
C01N C01S H01S 119.2 . . ?
C00W C01U C01M 118.5(9) . . ?
C01L C01U C00W 125.0(9) . . ?
C01L C01U C01M 114.9(9) . . ?
C00Q C01Y H01Y 116.6 . . ?
C021 C01Y C00Q 126.8(11) . . ?
C021 C01Y H01Y 116.6 . . ?
C01H C021 H021 121.5 . . ?
C01Y C021 C01H 117.0(11) . . ?
C01Y C021 H021 121.5 . . ?
C01R C023 C01Z 120.0 . . ?
C01R C023 C01K 116.2(9) . . ?
C01Z C023 C01K 117.6(8) . . ?
C023 C01R H01R 120.0 . . ?
C1 C01R C023 120.0 . . ?
C1 C01R H01R 120.0 . . ?
C01R C1 H1 120.0 . . ?
C01R C1 C032 120.0 . . ?
C032 C1 H1 120.0 . . ?
C1 C032 C03C 119.3(7) . . ?
C03F C032 C1 120.0 . . ?
C03F C032 C03C 115.8(7) . . ?
C032 C03F H03F 120.0 . . ?
C01Z C03F C032 120.0 . . ?
C01Z C03F H03F 120.0 . . ?
C023 C01Z H01Z 120.0 . . ?
C03F C01Z C023 120.0 . . ?
C03F C01Z H01Z 120.0 . . ?
C019 C025 C01H 120.5(10) . . ?
C019 C025 C02Q 110.2(11) . . ?
C02Q C025 C01H 126.2(11) . . ?
C04J C02A C5 120.0 . . ?
C04J C02A C04E 121.5(9) . . ?
C5 C02A C04E 114.3(9) . . ?
C02A C04J H04J 120.0 . . ?
C02A C04J C02J 120.0 . . ?
C02J C04J H04J 120.0 . . ?
C04J C02J H02J 120.0 . . ?
C049 C02J C04J 120.0 . . ?
C049 C02J H02J 120.0 . . ?
C02J C049 C04I 115.0(11) . . ?
C7 C049 C02J 120.0 . . ?
C7 C049 C04I 119.1(11) . . ?
C049 C7 H7 120.0 . . ?
C049 C7 C5 120.0 . . ?
C5 C7 H7 120.0 . . ?
C02A C5 H5 120.0 . . ?
C7 C5 C02A 120.0 . . ?
C7 C5 H5 120.0 . . ?
C02M C02C C02U 120.0 . . ?
C02M C02C C02P 119.3(9) . . ?
C02U C02C C02P 118.2(9) . . ?
C02C C02M H02M 120.0 . . ?
C02C C02M C02I 120.0 . . ?
C02I C02M H02M 120.0 . . ?
C02M C02I H02I 120.0 . . ?
C037 C02I C02M 120.0 . . ?
C037 C02I H02I 120.0 . . ?
C02I C037 C01P 110.1(9) . . ?
C02I C037 C01T 120.0 . . ?
C01T C037 C01P 120.9(9) . . ?
C037 C01T H01T 120.0 . . ?
C037 C01T C02U 120.0 . . ?
C02U C01T H01T 120.0 . . ?
C02C C02U H02U 120.0 . . ?
C01T C02U C02C 120.0 . . ?
C01T C02U H02U 120.0 . . ?
C04D C02D C043 120.0 . . ?
C04D C02D C02Z 125.5(8) . . ?
C043 C02D C02Z 114.1(8) . . ?
C02D C04D H04D 120.0 . . ?
C02G C04D C02D 120.0 . . ?
C02G C04D H04D 120.0 . . ?
C04D C02G H02G 120.0 . . ?
C04D C02G C04E 120.0 . . ?
C04E C02G H02G 120.0 . . ?
C02G C04E C02A 115.8(9) . . ?
C02G C04E C03D 120.0 . . ?
C03D C04E C02A 119.4(9) . . ?
C04E C03D H03D 120.0 . . ?
C043 C03D C04E 120.0 . . ?
C043 C03D H03D 120.0 . . ?
C02D C043 H043 120.0 . . ?
C03D C043 C02D 120.0 . . ?
C03D C043 H043 120.0 . . ?
C031 C02F C03E 120.0 . . ?
C031 C02F C03J 107.9(12) . . ?
C03E C02F C03J 130.1(11) . . ?
C02F C031 H031 120.0 . . ?
C02F C031 C035 120.0 . . ?
C035 C031 H031 120.0 . . ?
C031 C035 H035 120.0 . . ?
C038 C035 C031 120.0 . . ?
C038 C035 H035 120.0 . . ?
C035 C038 C044 120.0 . . ?
C035 C038 C034 121.8(11) . . ?
C044 C038 C034 115.8(11) . . ?
C038 C044 H044 120.0 . . ?
C03E C044 C038 120.0 . . ?
C03E C044 H044 120.0 . . ?
C02F C03E H03E 120.0 . . ?
C044 C03E C02F 120.0 . . ?
C044 C03E H03E 120.0 . . ?
C048 C02H C04T 120.0 . . ?
C048 C02H C045 128.8(12) . . ?
C04T C02H C045 105.2(11) . . ?
C02H C048 H048 120.0 . . ?
C02T C048 C02H 120.0 . . ?
C02T C048 H048 120.0 . . ?
C048 C02T H02T 120.0 . . ?
C048 C02T C04I 120.0 . . ?
C04I C02T H02T 120.0 . . ?
C02T C04I C049 120.0(12) . . ?
C02V C04I C049 116.4(12) . . ?
C02V C04I C02T 120.0 . . ?
C04I C02V H02V 120.0 . . ?
C04I C02V C04T 120.0 . . ?
C04T C02V H02V 120.0 . . ?
C02H C04T H04T 120.0 . . ?
C02V C04T C02H 120.0 . . ?
C02V C04T H04T 120.0 . . ?
C01B C02K H02K 120.1 . . ?
C02Q C02K C01B 119.7(11) . . ?
C02Q C02K H02K 120.1 . . ?
C4 C02P C02C 119.8(9) . . ?
C4 C02P C026 120.0 . . ?
C026 C02P C02C 114.7(10) . . ?
C02P C4 H4 120.0 . . ?
C02P C4 C6 120.0 . . ?
C6 C4 H4 120.0 . . ?
C4 C6 H6 120.0 . . ?
C01K C6 C4 120.0 . . ?
C01K C6 H6 120.0 . . ?
C6 C01K C023 117.1(9) . . ?
C01V C01K C023 120.1(9) . . ?
C01V C01K C6 120.0 . . ?
C01K C01V H01V 120.0 . . ?
C01K C01V C026 120.0 . . ?
C026 C01V H01V 120.0 . . ?
C02P C026 H026 120.0 . . ?
C01V C026 C02P 120.0 . . ?
C01V C026 H026 120.0 . . ?
C025 C02Q H02Q 117.0 . . ?
C02K C02Q C025 125.9(11) . . ?
C02K C02Q H02Q 117.0 . . ?
C8 C02Y C02B 120.0 . . ?
C8 C02Y C024 117.6(10) . . ?
C02B C02Y C024 116.4(10) . . ?
C02Y C8 H8 120.0 . . ?
C020 C8 C02Y 120.0 . . ?
C020 C8 H8 120.0 . . ?
C8 C020 H020 120.0 . . ?
C8 C020 C034 120.0 . . ?
C034 C020 H020 120.0 . . ?
C020 C034 C038 119.1(11) . . ?
C020 C034 C03H 120.0 . . ?
C03H C034 C038 115.2(11) . . ?
C034 C03H H03H 120.0 . . ?
C02B C03H C034 120.0 . . ?
C02B C03H H03H 120.0 . . ?
C02Y C02B H02B 120.0 . . ?
C03H C02B C02Y 120.0 . . ?
C03H C02B H02B 120.0 . . ?
C02W C033 C047 120.0 . . ?
C02W C033 C040 119.7(8) . . ?
C047 C033 C040 117.9(8) . . ?
C033 C02W H02W 120.0 . . ?
C03L C02W C033 120.0 . . ?
C03L C02W H02W 120.0 . . ?
C02W C03L H03L 120.0 . . ?
C02W C03L C03I 120.0 . . ?
C03I C03L H03L 120.0 . . ?
C03L C03I C03T 120.0 . . ?
C03L C03I C03A 131.6(8) . . ?
C03T C03I C03A 104.9(7) . . ?
C03I C03T C047 120.0 . . ?
C03I C03T C04L 111.9(9) . . ?
C047 C03T C04L 128.1(8) . . ?
C033 C047 H047 120.0 . . ?
C03T C047 C033 120.0 . . ?
C03T C047 H047 120.0 . . ?
C03R C03K C022 120.0 . . ?
C03R C03K C02O 110.5(12) . . ?
C022 C03K C02O 119.9(12) . . ?
C03K C03R H03R 120.0 . . ?
C03V C03R C03K 120.0 . . ?
C03V C03R H03R 120.0 . . ?
C03R C03V H03V 120.0 . . ?
C03R C03V C03J 120.0 . . ?
C03J C03V H03V 120.0 . . ?
C03V C03J C02F 126.7(12) . . ?
C03V C03J C03M 120.0 . . ?
C03M C03J C02F 110.7(12) . . ?
C03J C03M H03M 120.0 . . ?
C022 C03M C03J 120.0 . . ?
C022 C03M H03M 120.0 . . ?
C03K C022 C41 98.9(12) . . ?
C03M C022 C03K 120.0 . . ?
C03M C022 C41 139.4(12) . . ?
C01G C03Q H03Q 120.0 . . ?
C01G C03Q C013 120.0 . . ?
C013 C03Q H03Q 120.0 . . ?
C03Q C01G H01G 120.0 . . ?
C02Z C01G C03Q 120.0 . . ?
C02Z C01G H01G 120.0 . . ?
C01G C02Z C02D 95.6(10) . . ?
C01G C02Z C02N 120.0 . . ?
C02N C02Z C02D 134.1(10) . . ?
C02Z C02N H02N 120.0 . . ?
C046 C02N C02Z 120.0 . . ?
C046 C02N H02N 120.0 . . ?
C02N C046 H046 120.0 . . ?
C02N C046 C013 120.0 . . ?
C013 C046 H046 120.0 . . ?
C03Q C013 C01O 132.9(13) . . ?
C046 C013 C03Q 120.0 . . ?
C046 C013 C01O 104.5(12) . . ?
C01O C03S H03S 120.0 . . ?
C01O C03S C04H 120.0 . . ?
C04H C03S H03S 120.0 . . ?
C03S C01O C013 106.7(11) . . ?
C04M C01O C013 130.1(11) . . ?
C04M C01O C03S 120.0 . . ?
C01O C04M H04M 120.0 . . ?
C01O C04M C04Q 120.0 . . ?
C04Q C04M H04M 120.0 . . ?
C04M C04Q H04Q 120.0 . . ?
C024 C04Q C04M 120.0 . . ?
C024 C04Q H04Q 120.0 . . ?
C04Q C024 C02Y 125.7(9) . . ?
C04Q C024 C04H 120.0 . . ?
C04H C024 C02Y 111.3(9) . . ?
C03S C04H H04H 120.0 . . ?
C024 C04H C03S 120.0 . . ?
C024 C04H H04H 120.0 . . ?
C03N C03U C030 120.0 . . ?
C03N C03U C028 118.5(10) . . ?
C030 C03U C028 116.9(10) . . ?
C03U C03N H03N 120.0 . . ?
C050 C03N C03U 120.0 . . ?
C050 C03N H03N 120.0 . . ?
C03N C050 H050 120.0 . . ?
C03N C050 C041 120.0 . . ?
C041 C050 H050 120.0 . . ?
C050 C041 C03G 121.0(9) . . ?
C027 C041 C03G 116.0(9) . . ?
C027 C041 C050 120.0 . . ?
C041 C027 H027 120.0 . . ?
C030 C027 C041 120.0 . . ?
C030 C027 H027 120.0 . . ?
C03U C030 H030 120.0 . . ?
C027 C030 C03U 120.0 . . ?
C027 C030 H030 120.0 . . ?
C02X C040 C033 120.0(8) . . ?
C02X C040 C2 120.0 . . ?
C2 C040 C033 114.6(8) . . ?
C040 C02X H02X 120.0 . . ?
C03O C02X C040 120.0 . . ?
C03O C02X H02X 120.0 . . ?
C02X C03O H03O 120.0 . . ?
C02X C03O C028 120.0 . . ?
C028 C03O H03O 120.0 . . ?
C03O C028 C03U 119.7(10) . . ?
C029 C028 C03U 117.3(10) . . ?
C029 C028 C03O 120.0 . . ?
C028 C029 H029 120.0 . . ?
C028 C029 C2 120.0 . . ?
C2 C029 H029 120.0 . . ?
C040 C2 H2 120.0 . . ?
C029 C2 C040 120.0 . . ?
C029 C2 H2 120.0 . . ?
C03P C045 C02H 102.5(11) . . ?
C03P C045 C02E 120.0 . . ?
C02E C045 C02H 132.7(11) . . ?
C045 C03P H03P 120.0 . . ?
C03X C03P C045 120.0 . . ?
C03X C03P H03P 120.0 . . ?
C03P C03X H03X 120.0 . . ?
C03P C03X C02O 120.0 . . ?
C02O C03X H03X 120.0 . . ?
C03X C02O C03K 140.7(12) . . ?
C3 C02O C03K 98.6(13) . . ?
C3 C02O C03X 120.0 . . ?
C02O C3 C41 109.5(13) . . ?
C02E C3 C02O 120.0 . . ?
C02E C3 C41 130.2(13) . . ?
C045 C02E H02E 120.0 . . ?
C3 C02E C045 120.0 . . ?
C3 C02E H02E 120.0 . . ?
C03A C04B C03W 120.0 . . ?
C03A C04B C04L 108.4(9) . . ?
C03W C04B C04L 131.6(9) . . ?
C04B C03A C03I 108.5(7) . . ?
C02R C03A C03I 129.6(8) . . ?
C02R C03A C04B 120.0 . . ?
C03A C02R H02R 120.0 . . ?
C03B C02R C03A 120.0 . . ?
C03B C02R H02R 120.0 . . ?
C02R C03B H03B 120.0 . . ?
C02R C03B C03C 120.0 . . ?
C03C C03B H03B 120.0 . . ?
C03B C03C C032 115.5(7) . . ?
C03W C03C C032 118.8(7) . . ?
C03W C03C C03B 120.0 . . ?
C04B C03W H03W 120.0 . . ?
C03C C03W C04B 120.0 . . ?
C03C C03W H03W 120.0 . . ?
C03T C04L C04B 100.1(11) . . ?
C04W C04L C03T 130.2(14) . . ?
C04W C04L C04B 129.0(14) . . ?
C04L C04W C10 128.1(14) . . ?
C04L C04W C15 129.0(14) . . ?
C10 C04W C15 102.2(12) . . ?
C10 C0 C11 120.0 . . ?
C10 C0 C12 108.5(9) . . ?
C11 C0 C12 126.7(9) . . ?
C0 C10 C04W 108.0(10) . . ?
C13 C10 C04W 131.2(10) . . ?
C13 C10 C0 120.0 . . ?
C10 C13 H13 120.0 . . ?
C10 C13 C17 120.0 . . ?
C17 C13 H13 120.0 . . ?
C13 C17 C1A 113.6(9) . . ?
C14 C17 C13 120.0 . . ?
C14 C17 C1A 121.8(8) . . ?
C17 C14 H14 120.0 . . ?
C11 C14 C17 120.0 . . ?
C11 C14 H14 120.0 . . ?
C0 C11 H11 120.0 . . ?
C14 C11 C0 120.0 . . ?
C14 C11 H11 120.0 . . ?
C18 C1B C19 120.0 . . ?
C18 C1B C1E 119.6(8) . . ?
C19 C1B C1E 116.5(8) . . ?
C1B C18 H18 120.0 . . ?
C1B C18 C15 120.0 . . ?
C15 C18 H18 120.0 . . ?
C18 C15 C04W 131.2(10) . . ?
C12 C15 C04W 108.8(10) . . ?
C12 C15 C18 120.0 . . ?
C15 C12 C0 106.8(8) . . ?
C15 C12 C16 120.0 . . ?
C16 C12 C0 131.1(8) . . ?
C12 C16 H16 120.0 . . ?
C12 C16 C19 120.0 . . ?
C19 C16 H16 120.0 . . ?
C1B C19 H19 120.0 . . ?
C16 C19 C1B 120.0 . . ?
C16 C19 H19 120.0 . . ?
C1F C1J C1G 120.0 . . ?
C1F C1J C1M 115.0(9) . . ?
C1G C1J C1M 120.4(9) . . ?
C1J C1F H1F 120.0 . . ?
C1C C1F C1J 120.0 . . ?
C1C C1F H1F 120.0 . . ?
C1F C1C H1C 120.0 . . ?
C1F C1C C1A 120.0 . . ?
C1A C1C H1C 120.0 . . ?
C1C C1A C17 121.3(8) . . ?
C1C C1A C1D 120.0 . . ?
C1D C1A C17 115.8(8) . . ?
C1A C1D H1D 120.0 . . ?
C1A C1D C1G 120.0 . . ?
C1G C1D H1D 120.0 . . ?
C1J C1G H1G 120.0 . . ?
C1D C1G C1J 120.0 . . ?
C1D C1G H1G 120.0 . . ?
C1K C1N C1L 120.0 . . ?
C1K C1N C1Q 118.9(9) . . ?
C1L C1N C1Q 114.7(9) . . ?
C1N C1K H1K 120.0 . . ?
C1H C1K C1N 120.0 . . ?
C1H C1K H1K 120.0 . . ?
C1K C1H H1H 120.0 . . ?
C1K C1H C1E 120.0 . . ?
C1E C1H H1H 120.0 . . ?
C1H C1E C1B 114.9(8) . . ?
C1I C1E C1B 121.2(8) . . ?
C1I C1E C1H 120.0 . . ?
C1E C1I H1I 120.0 . . ?
C1E C1I C1L 120.0 . . ?
C1L C1I H1I 120.0 . . ?
C1N C1L H1L 120.0 . . ?
C1I C1L C1N 120.0 . . ?
C1I C1L H1L 120.0 . . ?
C4A C1Q C1N 122.1(9) . . ?
C4A C1Q C1S 120.0 . . ?
C1S C1Q C1N 115.4(8) . . ?
C1Q C4A H4A 120.0 . . ?
C1Q C4A C6A 120.0 . . ?
C6A C4A H4A 120.0 . . ?
C4A C6A H6A 120.0 . . ?
C1W C6A C4A 120.0 . . ?
C1W C6A H6A 120.0 . . ?
C6A C1W C1U 120.0 . . ?
C6A C1W C1Z 118.2(9) . . ?
C1U C1W C1Z 117.3(9) . . ?
C1W C1U H1U 120.0 . . ?
C1W C1U C1S 120.0 . . ?
C1S C1U H1U 120.0 . . ?
C1Q C1S H1S 120.0 . . ?
C1U C1S C1Q 120.0 . . ?
C1U C1S H1S 120.0 . . ?
C1R C1T C2A 120.0 . . ?
C1R C1T C1V 118.9(10) . . ?
C2A C1T C1V 117.6(10) . . ?
C1T C1R H1R 120.0 . . ?
C1O C1R C1T 120.0 . . ?
C1O C1R H1R 120.0 . . ?
C1R C1O H1O 120.0 . . ?
C1R C1O C1M 120.0 . . ?
C1M C1O H1O 120.0 . . ?
C1O C1M C1J 116.1(10) . . ?
C1O C1M C1P 120.0 . . ?
C1P C1M C1J 120.2(10) . . ?
C1M C1P H1P 120.0 . . ?
C2A C1P C1M 120.0 . . ?
C2A C1P H1P 120.0 . . ?
C1T C2A H2A 120.0 . . ?
C1P C2A C1T 120.0 . . ?
C1P C2A H2A 120.0 . . ?
C1X C1V C1T 118.2(10) . . ?
C1X C1V C1Y 120.0 . . ?
C1Y C1V C1T 117.2(10) . . ?
C1V C1X H1X 120.0 . . ?
C20 C1X C1V 120.0 . . ?
C20 C1X H1X 120.0 . . ?
C1X C20 H20 120.0 . . ?
C23 C20 C1X 120.0 . . ?
C23 C20 H20 120.0 . . ?
C20 C23 C26 118.8(11) . . ?
C9 C23 C20 120.0 . . ?
C9 C23 C26 116.1(11) . . ?
C23 C9 H9 120.0 . . ?
C1Y C9 C23 120.0 . . ?
C1Y C9 H9 120.0 . . ?
C1V C1Y H1Y 120.0 . . ?
C9 C1Y C1V 120.0 . . ?
C9 C1Y H1Y 120.0 . . ?
C21 C1Z C1W 115.8(10) . . ?
C21 C1Z C22 120.0 . . ?
C22 C1Z C1W 120.3(10) . . ?
C1Z C21 H21 120.0 . . ?
C24 C21 C1Z 120.0 . . ?
C24 C21 H21 120.0 . . ?
C21 C24 H24 120.0 . . ?
C21 C24 C27 120.0 . . ?
C27 C24 H24 120.0 . . ?
C24 C27 C2B 118.9(9) . . ?
C25 C27 C24 120.0 . . ?
C25 C27 C2B 114.6(9) . . ?
C27 C25 H25 120.0 . . ?
C22 C25 C27 120.0 . . ?
C22 C25 H25 120.0 . . ?
C1Z C22 H22 120.0 . . ?
C25 C22 C1Z 120.0 . . ?
C25 C22 H22 120.0 . . ?
C26 C28 H28 120.0 . . ?
C26 C28 C2C 120.0 . . ?
C2C C28 H28 120.0 . . ?
C28 C26 C23 116.5(11) . . ?
C29 C26 C23 120.1(10) . . ?
C29 C26 C28 120.0 . . ?
C26 C29 H29 120.0 . . ?
C26 C29 C2D 120.0 . . ?
C2D C29 H29 120.0 . . ?
C29 C2D H2D 120.0 . . ?
C2B C2D C29 120.0 . . ?
C2B C2D H2D 120.0 . . ?
C2D C2B C27 114.7(9) . . ?
C2D C2B C2C 120.0 . . ?
C2C C2B C27 122.0(9) . . ?
C28 C2C H2C 120.0 . . ?
C2B C2C C28 120.0 . . ?
C2B C2C H2C 120.0 . . ?
C2R C30 C2W 120.0 . . ?
C2R C30 C40 137.5(8) . . ?
C2W C30 C40 102.3(8) . . ?
C30 C2R H2R 120.0 . . ?
C30 C2R C2P 120.0 . . ?
C2P C2R H2R 120.0 . . ?
C2R C2P C2M 117.1(7) . . ?
C2S C2P C2R 120.0 . . ?
C2S C2P C2M 119.5(7) . . ?
C2P C2S H2S 120.0 . . ?
C2P C2S C2U 120.0 . . ?
C2U C2S H2S 120.0 . . ?
C2S C2U H2U 120.0 . . ?
C2W C2U C2S 120.0 . . ?
C2W C2U H2U 120.0 . . ?
C2U C2W C30 120.0 . . ?
C2Z C2W C30 112.4(9) . . ?
C2Z C2W C2U 124.4(9) . . ?
C04K C2E C5A 120.0 . . ?
C04K C2E C04F 118.6(9) . . ?
C5A C2E C04F 113.8(9) . . ?
C2E C04K H04K 120.0 . . ?
C2E C04K C2F 120.0 . . ?
C2F C04K H04K 120.0 . . ?
C04K C2F H2F 120.0 . . ?
C2I C2F C04K 120.0 . . ?
C2I C2F H2F 120.0 . . ?
C2F C2I C7A 120.0 . . ?
C2F C2I C2L 118.4(9) . . ?
C7A C2I C2L 119.2(9) . . ?
C2I C7A H7A 120.0 . . ?
C5A C7A C2I 120.0 . . ?
C5A C7A H7A 120.0 . . ?
C2E C5A H5A 120.0 . . ?
C7A C5A C2E 120.0 . . ?
C7A C5A H5A 120.0 . . ?
C2J C2M C2P 120.2(8) . . ?
C2J C2M C2K 120.0 . . ?
C2K C2M C2P 116.0(8) . . ?
C2M C2J H2J 120.0 . . ?
C2G C2J C2M 120.0 . . ?
C2G C2J H2J 120.0 . . ?
C2J C2G H2G 120.0 . . ?
C2J C2G C04F 120.0 . . ?
C04F C2G H2G 120.0 . . ?
C2G C04F C2E 114.3(9) . . ?
C2G C04F C2H 120.0 . . ?
C2H C04F C2E 122.4(9) . . ?
C04F C2H H2H 120.0 . . ?
C2K C2H C04F 120.0 . . ?
C2K C2H H2H 120.0 . . ?
C2M C2K H2K 120.0 . . ?
C2H C2K C2M 120.0 . . ?
C2H C2K H2K 120.0 . . ?
C2Q C2T C04U 120.0 . . ?
C2Q C2T C2V 121.5(7) . . ?
C04U C2T C2V 117.2(7) . . ?
C2T C2Q H2Q 120.0 . . ?
C2N C2Q C2T 120.0 . . ?
C2N C2Q H2Q 120.0 . . ?
C2Q C2N H2N 120.0 . . ?
C2Q C2N C2L 120.0 . . ?
C2L C2N H2N 120.0 . . ?
C2N C2L C2I 112.6(8) . . ?
C2O C2L C2I 118.3(8) . . ?
C2O C2L C2N 120.0 . . ?
C2L C2O H2O 120.0 . . ?
C2L C2O C04U 120.0 . . ?
C04U C2O H2O 120.0 . . ?
C2T C04U H04U 120.0 . . ?
C2O C04U C2T 120.0 . . ?
C2O C04U H04U 120.0 . . ?
C2X C2V C2T 116.8(7) . . ?
C2X C2V C2Y 120.0 . . ?
C2Y C2V C2T 115.9(7) . . ?
C2V C2X H2X 120.0 . . ?
C03Y C2X C2V 120.0 . . ?
C03Y C2X H2X 120.0 . . ?
C2X C03Y H03Y 120.0 . . ?
C2X C03Y C33 120.0 . . ?
C33 C03Y H03Y 120.0 . . ?
C03Y C33 C35 131.0(8) . . ?
C3A C33 C03Y 120.0 . . ?
C3A C33 C35 104.4(8) . . ?
C33 C3A H3A 120.0 . . ?
C33 C3A C2Y 120.0 . . ?
C2Y C3A H3A 120.0 . . ?
C2V C2Y H2Y 120.0 . . ?
C3A C2Y C2V 120.0 . . ?
C3A C2Y H2Y 120.0 . . ?
C2Z C31 C32 120.0 . . ?
C2Z C31 C40 104.7(8) . . ?
C32 C31 C40 117.0(10) . . ?
C2W C2Z C31 113.6(10) . . ?
C2W C2Z C04N 121.4(10) . . ?
C31 C2Z C04N 120.0 . . ?
C2Z C04N H04N 120.0 . . ?
C04R C04N C2Z 120.0 . . ?
C04R C04N H04N 120.0 . . ?
C04N C04R H04R 120.0 . . ?
C04N C04R C34 120.0 . . ?
C34 C04R H04R 120.0 . . ?
C04R C34 C36 117.1(10) . . ?
C32 C34 C04R 120.0 . . ?
C32 C34 C36 119.3(10) . . ?
C31 C32 H32 120.0 . . ?
C34 C32 C31 120.0 . . ?
C34 C32 H32 120.0 . . ?
C37 C35 C33 110.0(8) . . ?
C37 C35 C38 120.0 . . ?
C38 C35 C33 125.9(8) . . ?
C35 C37 H37 120.0 . . ?
C35 C37 C3B 120.0 . . ?
C3B C37 H37 120.0 . . ?
C37 C3B H3B 120.0 . . ?
C3F C3B C37 120.0 . . ?
C3F C3B H3B 120.0 . . ?
C3B C3F C3C 120.0 . . ?
C3B C3F C3H 139.9(10) . . ?
C3C C3F C3H 97.1(9) . . ?
C3F C3C H3C 120.0 . . ?
C38 C3C C3F 120.0 . . ?
C38 C3C H3C 120.0 . . ?
C35 C38 H38 120.0 . . ?
C3C C38 C35 120.0 . . ?
C3C C38 H38 120.0 . . ?
C8A C36 C34 113.6(10) . . ?
C8A C36 C39 120.0 . . ?
C39 C36 C34 121.5(10) . . ?
C36 C8A H8A 120.0 . . ?
C3D C8A C36 120.0 . . ?
C3D C8A H8A 120.0 . . ?
C8A C3D H3D 120.0 . . ?
C3G C3D C8A 120.0 . . ?
C3G C3D H3D 120.0 . . ?
C3D C3G C3E 120.0 . . ?
C3D C3G C3I 115.8(10) . . ?
C3E C3G C3I 117.5(10) . . ?
C3G C3E H3E 120.0 . . ?
C39 C3E C3G 120.0 . . ?
C39 C3E H3E 120.0 . . ?
C36 C39 H39 120.0 . . ?
C3E C39 C36 120.0 . . ?
C3E C39 H39 120.0 . . ?
C3J C3H C3F 107.3(10) . . ?
C3J C3H C3K 120.0 . . ?
C3K C3H C3F 130.9(10) . . ?
C3H C3J H3J 120.0 . . ?
C3L C3J C3H 120.0 . . ?
C3L C3J H3J 120.0 . . ?
C3J C3L H3L 120.0 . . ?
C3J C3L C3I 120.0 . . ?
C3I C3L H3L 120.0 . . ?
C3L C3I C3G 121.8(10) . . ?
C3M C3I C3G 116.8(10) . . ?
C3M C3I C3L 120.0 . . ?
C3I C3M H3M 120.0 . . ?
C3K C3M C3I 120.0 . . ?
C3K C3M H3M 120.0 . . ?
C3H C3K H3K 120.0 . . ?
C3M C3K C3H 120.0 . . ?
C3M C3K H3K 120.0 . . ?
C31 C40 C30 102.1(9) . . ?
C31 C40 C41 109.5(9) . . ?
C41 C40 C30 146.5(11) . . ?
C022 C41 C3 107.0(12) . . ?
C022 C41 C40 104.2(11) . . ?
C40 C41 C3 147.8(12) . . ?

loop_
_geom_bond_atom_site_label_1
_geom_bond_atom_site_label_2
_geom_bond_distance
_geom_bond_site_symmetry_2
_geom_bond_publ_flag
C003 C006 1.465(9) . ?
C003 C009 1.422(9) . ?
C003 C00D 1.352(10) . ?
C004 C005 1.540(9) . ?
C004 C006 1.406(9) . ?
C004 C008 1.378(9) . ?
C005 C005 1.302(12) 2_766 ?
C005 C009 1.513(9) . ?
C006 C00B 1.380(9) . ?
C007 C008 1.424(9) . ?
C007 C00I 1.460(10) . ?
C007 C00J 1.377(10) . ?
C008 H008 0.9500 . ?
C009 C00G 1.385(9) . ?
C00A H00A 0.9500 . ?
C00A C00C 1.336(10) . ?
C00A C016 1.371(10) . ?
C00B H00B 0.9500 . ?
C00B C00J 1.405(11) . ?
C00C C01B 1.463(12) . ?
C00C C01N 1.402(10) . ?
C00D H00D 0.9500 . ?
C00D C00Y 1.420(10) . ?
C00E H00E 0.9500 . ?
C00E C00I 1.404(10) . ?
C00E C00R 1.392(10) . ?
C00F C00L 1.485(11) . ?
C00F C00P 1.330(11) . ?
C00F C00R 1.333(10) . ?
C00G H00G 0.9500 . ?
C00G C00M 1.356(9) . ?
C00H H00H 0.9500 . ?
C00H C00U 1.377(10) . ?
C00H C00W 1.430(11) . ?
C00I C014 1.441(10) . ?
C00J H00J 0.9500 . ?
C00K H00K 0.9500 . ?
C00K C00X 1.441(12) . ?
C00K C012 1.303(11) . ?
C00L C00U 1.339(11) . ?
C00L C017 1.445(11) . ?
C00M C00Y 1.408(10) . ?
C00M C01D 1.499(10) . ?
C00O H00O 0.9500 . ?
C00O C00Z 1.387(11) . ?
C00O C01L 1.345(11) . ?
C00P H00P 0.9500 . ?
C00P C014 1.358(11) . ?
C00Q C010 1.417(12) . ?
C00Q C011 1.446(13) . ?
C00Q C01Y 1.400(12) . ?
C00R H00R 0.9500 . ?
C00U H00U 0.9500 . ?
C00V H00V 0.9500 . ?
C00V C00Z 1.423(11) . ?
C00V C01M 1.323(11) . ?
C00W C01F 1.391(11) . ?
C00W C01U 1.435(11) . ?
C00X C00Z 1.489(12) . ?
C00X C01J 1.382(11) . ?
C00Y H00Y 0.9500 . ?
C010 H010 0.9500 . ?
C010 C015 1.367(12) . ?
C011 C012 1.451(12) . ?
C011 C01E 1.410(12) . ?
C012 H012 0.9500 . ?
C014 H014 0.9500 . ?
C015 H015 0.9500 . ?
C015 C01H 1.430(13) . ?
C016 H016 0.9500 . ?
C016 C01D 1.352(9) . ?
C017 H017 0.9500 . ?
C017 C01F 1.400(12) . ?
C018 C02L 1.3900 . ?
C018 C01W 1.3900 . ?
C018 C01A 1.481(11) . ?
C02L H02L 0.9500 . ?
C02L C03Z 1.3900 . ?
C03Z H03Z 0.9500 . ?
C03Z C03G 1.3900 . ?
C03G C02S 1.3900 . ?
C03G C041 1.561(12) . ?
C02S H02S 0.9500 . ?
C02S C01W 1.3900 . ?
C01W H01W 0.9500 . ?
C019 H019 0.9500 . ?
C019 C01Q 1.365(11) . ?
C019 C025 1.431(12) . ?
C01B C01Q 1.415(11) . ?
C01B C02K 1.398(13) . ?
C01D C01S 1.392(11) . ?
C01E H01E 0.9500 . ?
C01E C01J 1.336(11) . ?
C01F H01F 0.9500 . ?
C01H C021 1.403(13) . ?
C01H C025 1.493(14) . ?
C01J H01J 0.9500 . ?
C01L H01L 0.9500 . ?
C01L C01U 1.414(11) . ?
C01M H01M 0.9500 . ?
C01M C01U 1.452(11) . ?
C01N H01N 0.9500 . ?
C01N C01S 1.353(11) . ?
C01P C01I 1.3900 . ?
C01P C00T 1.3900 . ?
C01P C037 1.622(12) . ?
C01I H01I 0.9500 . ?
C01I C00S 1.3900 . ?
C00S H00S 0.9500 . ?
C00S C01A 1.3900 . ?
C01A C00N 1.3900 . ?
C00N H00N 0.9500 . ?
C00N C00T 1.3900 . ?
C00T H00T 0.9500 . ?
C01Q H01Q 0.9500 . ?
C01S H01S 0.9500 . ?
C01Y H01Y 0.9500 . ?
C01Y C021 1.347(13) . ?
C021 H021 0.9500 . ?
C023 C01R 1.3900 . ?
C023 C01Z 1.3900 . ?
C023 C01K 1.526(12) . ?
C01R H01R 0.9500 . ?
C01R C1 1.3900 . ?
C1 H1 0.9500 . ?
C1 C032 1.3900 . ?
C032 C03F 1.3900 . ?
C032 C03C 1.669(11) . ?
C03F H03F 0.9500 . ?
C03F C01Z 1.3900 . ?
C01Z H01Z 0.9500 . ?
C025 C02Q 1.483(15) . ?
C02A C04J 1.3900 . ?
C02A C5 1.3900 . ?
C02A C04E 1.618(8) . ?
C04J H04J 0.9500 . ?
C04J C02J 1.3900 . ?
C02J H02J 0.9500 . ?
C02J C049 1.3900 . ?
C049 C7 1.3900 . ?
C049 C04I 1.621(9) . ?
C7 H7 0.9500 . ?
C7 C5 1.3900 . ?
C5 H5 0.9500 . ?
C02C C02M 1.3900 . ?
C02C C02U 1.3900 . ?
C02C C02P 1.616(12) . ?
C02M H02M 0.9500 . ?
C02M C02I 1.3900 . ?
C02I H02I 0.9500 . ?
C02I C037 1.3900 . ?
C037 C01T 1.3900 . ?
C01T H01T 0.9500 . ?
C01T C02U 1.3900 . ?
C02U H02U 0.9500 . ?
C02D C04D 1.3900 . ?
C02D C043 1.3900 . ?
C02D C02Z 1.869(15) . ?
C04D H04D 0.9500 . ?
C04D C02G 1.3900 . ?
C02G H02G 0.9500 . ?
C02G C04E 1.3900 . ?
C04E C03D 1.3900 . ?
C03D H03D 0.9500 . ?
C03D C043 1.3900 . ?
C043 H043 0.9500 . ?
C02F C031 1.3900 . ?
C02F C03E 1.3900 . ?
C02F C03J 1.425(14) . ?
C031 H031 0.9500 . ?
C031 C035 1.3900 . ?
C035 H035 0.9500 . ?
C035 C038 1.3900 . ?
C038 C044 1.3900 . ?
C038 C034 1.451(14) . ?
C044 H044 0.9500 . ?
C044 C03E 1.3900 . ?
C03E H03E 0.9500 . ?
C02H C048 1.3900 . ?
C02H C04T 1.3900 . ?
C02H C045 1.874(15) . ?
C048 H048 0.9500 . ?
C048 C02T 1.3900 . ?
C02T H02T 0.9500 . ?
C02T C04I 1.3900 . ?
C04I C02V 1.3900 . ?
C02V H02V 0.9500 . ?
C02V C04T 1.3900 . ?
C04T H04T 0.9500 . ?
C02K H02K 0.9500 . ?
C02K C02Q 1.361(15) . ?
C02P C4 1.3900 . ?
C02P C026 1.3900 . ?
C4 H4 0.9500 . ?
C4 C6 1.3900 . ?
C6 H6 0.9500 . ?
C6 C01K 1.3900 . ?
C01K C01V 1.3900 . ?
C01V H01V 0.9500 . ?
C01V C026 1.3900 . ?
C026 H026 0.9500 . ?
C02Q H02Q 0.9500 . ?
C02Y C8 1.3900 . ?
C02Y C02B 1.3900 . ?
C02Y C024 1.486(13) . ?
C8 H8 0.9500 . ?
C8 C020 1.3900 . ?
C020 H020 0.9500 . ?
C020 C034 1.3900 . ?
C034 C03H 1.3900 . ?
C03H H03H 0.9500 . ?
C03H C02B 1.3900 . ?
C02B H02B 0.9500 . ?
C033 C02W 1.3900 . ?
C033 C047 1.3900 . ?
C033 C040 1.669(12) . ?
C02W H02W 0.9500 . ?
C02W C03L 1.3900 . ?
C03L H03L 0.9500 . ?
C03L C03I 1.3900 . ?
C03I C03T 1.3900 . ?
C03I C03A 1.428(10) . ?
C03T C047 1.3900 . ?
C03T C04L 1.430(17) . ?
C047 H047 0.9500 . ?
C03K C03R 1.3900 . ?
C03K C022 1.3900 . ?
C03K C02O 1.514(14) . ?
C03R H03R 0.9500 . ?
C03R C03V 1.3900 . ?
C03V H03V 0.9500 . ?
C03V C03J 1.3900 . ?
C03J C03M 1.3900 . ?
C03M H03M 0.9500 . ?
C03M C022 1.3900 . ?
C022 C41 1.442(9) . ?
C03Q H03Q 0.9500 . ?
C03Q C01G 1.3900 . ?
C03Q C013 1.3900 . ?
C01G H01G 0.9500 . ?
C01G C02Z 1.3900 . ?
C02Z C02N 1.3900 . ?
C02N H02N 0.9500 . ?
C02N C046 1.3900 . ?
C046 H046 0.9500 . ?
C046 C013 1.3900 . ?
C013 C01O 1.440(11) . ?
C03S H03S 0.9500 . ?
C03S C01O 1.3900 . ?
C03S C04H 1.3900 . ?
C01O C04M 1.3900 . ?
C04M H04M 0.9500 . ?
C04M C04Q 1.3900 . ?
C04Q H04Q 0.9500 . ?
C04Q C024 1.3900 . ?
C024 C04H 1.3900 . ?
C04H H04H 0.9500 . ?
C03U C03N 1.3900 . ?
C03U C030 1.3900 . ?
C03U C028 1.475(13) . ?
C03N H03N 0.9500 . ?
C03N C050 1.3900 . ?
C050 H050 0.9500 . ?
C050 C041 1.3900 . ?
C041 C027 1.3900 . ?
C027 H027 0.9500 . ?
C027 C030 1.3900 . ?
C030 H030 0.9500 . ?
C040 C02X 1.3900 . ?
C040 C2 1.3900 . ?
C02X H02X 0.9500 . ?
C02X C03O 1.3900 . ?
C03O H03O 0.9500 . ?
C03O C028 1.3900 . ?
C028 C029 1.3900 . ?
C029 H029 0.9500 . ?
C029 C2 1.3900 . ?
C2 H2 0.9500 . ?
C045 C03P 1.3900 . ?
C045 C02E 1.3900 . ?
C03P H03P 0.9500 . ?
C03P C03X 1.3900 . ?
C03X H03X 0.9500 . ?
C03X C02O 1.3900 . ?
C02O C3 1.3900 . ?
C3 C02E 1.3900 . ?
C3 C41 1.597(9) . ?
C02E H02E 0.9500 . ?
C04B C03A 1.3900 . ?
C04B C03W 1.3900 . ?
C04B C04L 1.473(16) . ?
C03A C02R 1.3900 . ?
C02R H02R 0.9500 . ?
C02R C03B 1.3900 . ?
C03B H03B 0.9500 . ?
C03B C03C 1.3900 . ?
C03C C03W 1.3900 . ?
C03W H03W 0.9500 . ?
C04L C04W 1.383(18) . ?
C04W C10 1.477(16) . ?
C04W C15 1.481(18) . ?
C0 C10 1.3900 . ?
C0 C11 1.3900 . ?
C0 C12 1.458(11) . ?
C10 C13 1.3900 . ?
C13 H13 0.9500 . ?
C13 C17 1.3900 . ?
C17 C14 1.3900 . ?
C17 C1A 1.542(12) . ?
C14 H14 0.9500 . ?
C14 C11 1.3900 . ?
C11 H11 0.9500 . ?
C1B C18 1.3900 . ?
C1B C19 1.3900 . ?
C1B C1E 1.588(12) . ?
C18 H18 0.9500 . ?
C18 C15 1.3900 . ?
C15 C12 1.3900 . ?
C12 C16 1.3900 . ?
C16 H16 0.9500 . ?
C16 C19 1.3900 . ?
C19 H19 0.9500 . ?
C1J C1F 1.3900 . ?
C1J C1G 1.3900 . ?
C1J C1M 1.469(13) . ?
C1F H1F 0.9500 . ?
C1F C1C 1.3900 . ?
C1C H1C 0.9500 . ?
C1C C1A 1.3900 . ?
C1A C1D 1.3900 . ?
C1D H1D 0.9500 . ?
C1D C1G 1.3900 . ?
C1G H1G 0.9500 . ?
C1N C1K 1.3900 . ?
C1N C1L 1.3900 . ?
C1N C1Q 1.606(12) . ?
C1K H1K 0.9500 . ?
C1K C1H 1.3900 . ?
C1H H1H 0.9500 . ?
C1H C1E 1.3900 . ?
C1E C1I 1.3900 . ?
C1I H1I 0.9500 . ?
C1I C1L 1.3900 . ?
C1L H1L 0.9500 . ?
C1Q C4A 1.3900 . ?
C1Q C1S 1.3900 . ?
C4A H4A 0.9500 . ?
C4A C6A 1.3900 . ?
C6A H6A 0.9500 . ?
C6A C1W 1.3900 . ?
C1W C1U 1.3900 . ?
C1W C1Z 1.516(12) . ?
C1U H1U 0.9500 . ?
C1U C1S 1.3900 . ?
C1S H1S 0.9500 . ?
C1T C1R 1.3900 . ?
C1T C2A 1.3900 . ?
C1T C1V 1.679(14) . ?
C1R H1R 0.9500 . ?
C1R C1O 1.3900 . ?
C1O H1O 0.9500 . ?
C1O C1M 1.3900 . ?
C1M C1P 1.3900 . ?
C1P H1P 0.9500 . ?
C1P C2A 1.3900 . ?
C2A H2A 0.9500 . ?
C1V C1X 1.3900 . ?
C1V C1Y 1.3900 . ?
C1X H1X 0.9500 . ?
C1X C20 1.3900 . ?
C20 H20 0.9500 . ?
C20 C23 1.3900 . ?
C23 C9 1.3900 . ?
C23 C26 1.495(13) . ?
C9 H9 0.9500 . ?
C9 C1Y 1.3900 . ?
C1Y H1Y 0.9500 . ?
C1Z C21 1.3900 . ?
C1Z C22 1.3900 . ?
C21 H21 0.9500 . ?
C21 C24 1.3900 . ?
C24 H24 0.9500 . ?
C24 C27 1.3900 . ?
C27 C25 1.3900 . ?
C27 C2B 1.722(13) . ?
C25 H25 0.9500 . ?
C25 C22 1.3900 . ?
C22 H22 0.9500 . ?
C28 H28 0.9500 . ?
C28 C26 1.3900 . ?
C28 C2C 1.3900 . ?
C26 C29 1.3900 . ?
C29 H29 0.9500 . ?
C29 C2D 1.3900 . ?
C2D H2D 0.9500 . ?
C2D C2B 1.3900 . ?
C2B C2C 1.3900 . ?
C2C H2C 0.9500 . ?
C30 C2R 1.3900 . ?
C30 C2W 1.3900 . ?
C30 C40 1.585(9) . ?
C2R H2R 0.9500 . ?
C2R C2P 1.3900 . ?
C2P C2S 1.3900 . ?
C2P C2M 1.964(14) . ?
C2S H2S 0.9500 . ?
C2S C2U 1.3900 . ?
C2U H2U 0.9500 . ?
C2U C2W 1.3900 . ?
C2W C2Z 1.226(12) . ?
C2E C04K 1.3900 . ?
C2E C5A 1.3900 . ?
C2E C04F 1.731(13) . ?
C04K H04K 0.9500 . ?
C04K C2F 1.3900 . ?
C2F H2F 0.9500 . ?
C2F C2I 1.3900 . ?
C2I C7A 1.3900 . ?
C2I C2L 1.690(12) . ?
C7A H7A 0.9500 . ?
C7A C5A 1.3900 . ?
C5A H5A 0.9500 . ?
C2M C2J 1.3900 . ?
C2M C2K 1.3900 . ?
C2J H2J 0.9500 . ?
C2J C2G 1.3900 . ?
C2G H2G 0.9500 . ?
C2G C04F 1.3900 . ?
C04F C2H 1.3900 . ?
C2H H2H 0.9500 . ?
C2H C2K 1.3900 . ?
C2K H2K 0.9500 . ?
C2T C2Q 1.3900 . ?
C2T C04U 1.3900 . ?
C2T C2V 1.729(11) . ?
C2Q H2Q 0.9500 . ?
C2Q C2N 1.3900 . ?
C2N H2N 0.9500 . ?
C2N C2L 1.3900 . ?
C2L C2O 1.3900 . ?
C2O H2O 0.9500 . ?
C2O C04U 1.3900 . ?
C04U H04U 0.9500 . ?
C2V C2X 1.3900 . ?
C2V C2Y 1.3900 . ?
C2X H2X 0.9500 . ?
C2X C03Y 1.3900 . ?
C03Y H03Y 0.9500 . ?
C03Y C33 1.3900 . ?
C33 C3A 1.3900 . ?
C33 C35 1.654(11) . ?
C3A H3A 0.9500 . ?
C3A C2Y 1.3900 . ?
C2Y H2Y 0.9500 . ?
C31 C2Z 1.3900 . ?
C31 C32 1.3900 . ?
C31 C40 1.468(9) . ?
C2Z C04N 1.3900 . ?
C04N H04N 0.9500 . ?
C04N C04R 1.3900 . ?
C04R H04R 0.9500 . ?
C04R C34 1.3900 . ?
C34 C32 1.3900 . ?
C34 C36 1.427(14) . ?
C32 H32 0.9500 . ?
C35 C37 1.3900 . ?
C35 C38 1.3900 . ?
C37 H37 0.9500 . ?
C37 C3B 1.3900 . ?
C3B H3B 0.9500 . ?
C3B C3F 1.3900 . ?
C3F C3C 1.3900 . ?
C3F C3H 1.432(14) . ?
C3C H3C 0.9500 . ?
C3C C38 1.3900 . ?
C38 H38 0.9500 . ?
C36 C8A 1.3900 . ?
C36 C39 1.3900 . ?
C8A H8A 0.9500 . ?
C8A C3D 1.3900 . ?
C3D H3D 0.9500 . ?
C3D C3G 1.3900 . ?
C3G C3E 1.3900 . ?
C3G C3I 1.449(14) . ?
C3E H3E 0.9500 . ?
C3E C39 1.3900 . ?
C39 H39 0.9500 . ?
C3H C3J 1.3900 . ?
C3H C3K 1.3900 . ?
C3J H3J 0.9500 . ?
C3J C3L 1.3900 . ?
C3L H3L 0.9500 . ?
C3L C3I 1.3900 . ?
C3I C3M 1.3900 . ?
C3M H3M 0.9500 . ?
C3M C3K 1.3900 . ?
C3K H3K 0.9500 . ?
C40 C41 1.553(9) . ?

loop_
_geom_torsion_atom_site_label_1
_geom_torsion_atom_site_label_2
_geom_torsion_atom_site_label_3
_geom_torsion_atom_site_label_4
_geom_torsion
_geom_torsion_site_symmetry_1
_geom_torsion_site_symmetry_2
_geom_torsion_site_symmetry_3
_geom_torsion_site_symmetry_4
_geom_torsion_publ_flag
C003 C006 C00B C00J -152.2(8) . . . . ?
C003 C009 C00G C00M -5.0(11) . . . . ?
C003 C00D C00Y C00M -4.8(13) . . . . ?
C004 C005 C009 C003 -15.6(7) . . . . ?
C004 C005 C009 C00G 144.9(7) . . . . ?
C004 C006 C00B C00J 8.7(11) . . . . ?
C005 C004 C006 C003 -10.3(7) . . . . ?
C005 C004 C006 C00B -174.8(6) . . . . ?
C005 C004 C008 C007 163.3(6) . . . . ?
C005 C005 C009 C003 159.6(9) 2_766 . . . ?
C005 C005 C009 C00G -39.9(14) 2_766 . . . ?
C005 C009 C00G C00M -163.8(7) . . . . ?
C006 C003 C009 C005 10.4(8) . . . . ?
C006 C003 C009 C00G -152.2(6) . . . . ?
C006 C003 C00D C00Y 153.8(8) . . . . ?
C006 C004 C005 C005 -159.7(9) . . . 2_766 ?
C006 C004 C005 C009 15.7(7) . . . . ?
C006 C004 C008 C007 1.8(10) . . . . ?
C006 C00B C00J C007 0.8(12) . . . . ?
C007 C00I C014 C00P -160.8(7) . . . . ?
C008 C004 C005 C005 37.1(13) . . . 2_766 ?
C008 C004 C005 C009 -147.4(7) . . . . ?
C008 C004 C006 C003 154.4(6) . . . . ?
C008 C004 C006 C00B -10.0(10) . . . . ?
C008 C007 C00I C00E -38.4(10) . . . . ?
C008 C007 C00I C014 130.0(7) . . . . ?
C008 C007 C00J C00B -8.9(11) . . . . ?
C009 C003 C006 C004 0.1(8) . . . . ?
C009 C003 C006 C00B 162.7(7) . . . . ?
C009 C003 C00D C00Y -7.2(12) . . . . ?
C009 C00G C00M C00Y -6.6(12) . . . . ?
C009 C00G C00M C01D 159.2(7) . . . . ?
C00A C00C C01B C01Q -31.0(12) . . . . ?
C00A C00C C01B C02K 161.2(9) . . . . ?
C00A C00C C01N C01S 7.3(13) . . . . ?
C00A C016 C01D C00M -157.5(7) . . . . ?
C00A C016 C01D C01S 9.7(11) . . . . ?
C00C C00A C016 C01D -1.4(12) . . . . ?
C00C C01B C01Q C019 -158.0(8) . . . . ?
C00C C01B C02K C02Q 157.6(10) . . . . ?
C00C C01N C01S C01D 1.2(14) . . . . ?
C00D C003 C006 C004 -162.7(8) . . . . ?
C00D C003 C006 C00B -0.1(13) . . . . ?
C00D C003 C009 C005 174.8(7) . . . . ?
C00D C003 C009 C00G 12.2(11) . . . . ?
C00E C00I C014 C00P 9.0(10) . . . . ?
C00F C00L C00U C00H 155.7(8) . . . . ?
C00F C00L C017 C01F -155.6(8) . . . . ?
C00F C00P C014 C00I -0.2(12) . . . . ?
C00G C00M C00Y C00D 11.7(13) . . . . ?
C00G C00M C01D C016 38.0(11) . . . . ?
C00G C00M C01D C01S -128.4(9) . . . . ?
C00H C00W C01F C017 -10.3(12) . . . . ?
C00H C00W C01U C01L -26.3(12) . . . . ?
C00H C00W C01U C01M 138.4(8) . . . . ?
C00I C007 C008 C004 -162.1(7) . . . . ?
C00I C007 C00J C00B 159.8(8) . . . . ?
C00I C00E C00R C00F -0.6(11) . . . . ?
C00J C007 C008 C004 7.5(10) . . . . ?
C00J C007 C00I C00E 152.8(7) . . . . ?
C00J C007 C00I C014 -38.8(10) . . . . ?
C00K C00X C00Z C00O -175.5(8) . . . . ?
C00K C00X C00Z C00V 20.0(12) . . . . ?
C00K C00X C01J C01E -11.6(12) . . . . ?
C00L C00F C00P C014 157.9(8) . . . . ?
C00L C00F C00R C00E -158.0(7) . . . . ?
C00L C017 C01F C00W 1.6(13) . . . . ?
C00M C01D C01S C01N 157.9(8) . . . . ?
C00O C01L C01U C00W 155.3(8) . . . . ?
C00O C01L C01U C01M -9.9(12) . . . . ?
C00P C00F C00L C00U -129.8(9) . . . . ?
C00P C00F C00L C017 32.2(11) . . . . ?
C00P C00F C00R C00E 9.9(11) . . . . ?
C00Q C010 C015 C01H 0.0(12) . . . . ?
C00Q C011 C012 C00K 153.9(8) . . . . ?
C00Q C011 C01E C01J -155.3(9) . . . . ?
C00Q C01Y C021 C01H -2.7(16) . . . . ?
C00R C00E C00I C007 160.5(7) . . . . ?
C00R C00E C00I C014 -8.6(9) . . . . ?
C00R C00F C00L C00U 37.6(11) . . . . ?
C00R C00F C00L C017 -160.4(7) . . . . ?
C00R C00F C00P C014 -9.6(12) . . . . ?
C00U C00H C00W C01F 10.8(11) . . . . ?
C00U C00H C00W C01U -156.6(8) . . . . ?
C00U C00L C017 C01F 7.4(12) . . . . ?
C00V C01M C01U C00W -154.6(9) . . . . ?
C00V C01M C01U C01L 11.6(13) . . . . ?
C00W C00H C00U C00L -2.0(13) . . . . ?
C00X C00K C012 C011 3.4(14) . . . . ?
C00Y C00M C01D C016 -156.9(8) . . . . ?
C00Y C00M C01D C01S 36.7(12) . . . . ?
C00Z C00O C01L C01U 0.2(13) . . . . ?
C00Z C00V C01M C01U -4.1(15) . . . . ?
C00Z C00X C01J C01E 153.8(9) . . . . ?
C010 C00Q C011 C012 169.3(7) . . . . ?
C010 C00Q C011 C01E -23.4(12) . . . . ?
C010 C00Q C01Y C021 13.2(15) . . . . ?
C010 C015 C01H C021 11.6(12) . . . . ?
C010 C015 C01H C025 -158.1(8) . . . . ?
C011 C00Q C010 C015 153.5(8) . . . . ?
C011 C00Q C01Y C021 -151.8(11) . . . . ?
C011 C01E C01J C00X 0.9(14) . . . . ?
C012 C00K C00X C00Z -154.9(9) . . . . ?
C012 C00K C00X C01J 9.5(13) . . . . ?
C012 C011 C01E C01J 12.6(12) . . . . ?
C015 C01H C021 C01Y -10.3(14) . . . . ?
C015 C01H C025 C019 39.0(12) . . . . ?
C015 C01H C025 C02Q -162.8(9) . . . . ?
C016 C00A C00C C01B 156.2(7) . . . . ?
C016 C00A C00C C01N -7.2(11) . . . . ?
C016 C01D C01S C01N -9.4(12) . . . . ?
C017 C00L C00U C00H -7.1(12) . . . . ?
C018 C02L C03Z C03G 0.0 . . . . ?
C018 C01A C00N C00T 163.9(16) . . . . ?
C02L C018 C01W C02S 0.0 . . . . ?
C02L C018 C01A C00S -12.8(14) . . . . ?
C02L C018 C01A C00N -177.4(8) . . . . ?
C02L C03Z C03G C02S 0.0 . . . . ?
C02L C03Z C03G C041 -147.9(10) . . . . ?
C03Z C03G C02S C01W 0.0 . . . . ?
C03Z C03G C041 C050 -31.4(11) . . . . ?
C03Z C03G C041 C027 128.9(8) . . . . ?
C03G C02S C01W C018 0.0 . . . . ?
C03G C041 C027 C030 -160.5(11) . . . . ?
C02S C03G C041 C050 -179.6(7) . . . . ?
C02S C03G C041 C027 -19.4(11) . . . . ?
C01W C018 C02L C03Z 0.0 . . . . ?
C01W C018 C01A C00S 142.7(9) . . . . ?
C01W C018 C01A C00N -21.9(15) . . . . ?
C019 C025 C02Q C02K 3.4(16) . . . . ?
C01B C00C C01N C01S -157.0(8) . . . . ?
C01B C02K C02Q C025 4(2) . . . . ?
C01D C00M C00Y C00D -153.4(8) . . . . ?
C01E C011 C012 C00K -14.2(12) . . . . ?
C01F C00W C01U C01L 167.7(8) . . . . ?
C01F C00W C01U C01M -27.6(12) . . . . ?
C01H C025 C02Q C02K -156.6(12) . . . . ?
C01J C00X C00Z C00O 21.2(12) . . . . ?
C01J C00X C00Z C00V -143.3(8) . . . . ?
C01L C00O C00Z C00V 8.0(13) . . . . ?
C01L C00O C00Z C00X -156.5(8) . . . . ?
C01M C00V C00Z C00O -6.0(14) . . . . ?
C01M C00V C00Z C00X 159.2(9) . . . . ?
C01N C00C C01B C01Q 132.3(8) . . . . ?
C01N C00C C01B C02K -35.6(12) . . . . ?
C01P C01I C00S C01A 0.0 . . . . ?
C01P C037 C01T C02U 143.9(12) . . . . ?
C01I C01P C00T C00N 0.0 . . . . ?
C01I C01P C037 C02I 32.2(12) . . . . ?
C01I C01P C037 C01T -114.9(11) . . . . ?
C01I C00S C01A C018 -165.2(14) . . . . ?
C01I C00S C01A C00N 0.0 . . . . ?
C00S C01A C00N C00T 0.0 . . . . ?
C01A C018 C02L C03Z 155.0(13) . . . . ?
C01A C018 C01W C02S -154.8(13) . . . . ?
C01A C00N C00T C01P 0.0 . . . . ?
C00T C01P C01I C00S 0.0 . . . . ?
C00T C01P C037 C02I -164.8(8) . . . . ?
C00T C01P C037 C01T 48.1(12) . . . . ?
C01Q C019 C025 C01H 157.7(9) . . . . ?
C01Q C019 C025 C02Q -3.6(12) . . . . ?
C01Q C01B C02K C02Q -10.5(16) . . . . ?
C01U C00W C01F C017 156.0(8) . . . . ?
C01Y C00Q C010 C015 -11.5(12) . . . . ?
C01Y C00Q C011 C012 -27.2(12) . . . . ?
C01Y C00Q C011 C01E 140.1(9) . . . . ?
C021 C01H C025 C019 -130.5(10) . . . . ?
C021 C01H C025 C02Q 27.6(14) . . . . ?
C023 C01R C1 C032 0.0 . . . . ?
C023 C01K C01V C026 160.5(13) . . . . ?
C01R C023 C01Z C03F 0.0 . . . . ?
C01R C023 C01K C6 32.0(13) . . . . ?
C01R C023 C01K C01V -129.1(10) . . . . ?
C01R C1 C032 C03F 0.0 . . . . ?
C01R C1 C032 C03C -154.3(9) . . . . ?
C1 C032 C03F C01Z 0.0 . . . . ?
C1 C032 C03C C03B -33.2(9) . . . . ?
C1 C032 C03C C03W 120.3(8) . . . . ?
C032 C03F C01Z C023 0.0 . . . . ?
C032 C03C C03W C04B -152.3(9) . . . . ?
C03F C032 C03C C03B 171.5(6) . . . . ?
C03F C032 C03C C03W -35.0(9) . . . . ?
C01Z C023 C01R C1 0.0 . . . . ?
C01Z C023 C01K C6 -175.7(8) . . . . ?
C01Z C023 C01K C01V 23.2(13) . . . . ?
C025 C019 C01Q C01B -3.2(13) . . . . ?
C025 C01H C021 C01Y 159.1(9) . . . . ?
C02A C04J C02J C049 0.0 . . . . ?
C02A C04E C03D C043 -154.5(10) . . . . ?
C04J C02A C5 C7 0.0 . . . . ?
C04J C02A C04E C02G -16.8(11) . . . . ?
C04J C02A C04E C03D 138.7(9) . . . . ?
C04J C02J C049 C7 0.0 . . . . ?
C04J C02J C049 C04I 152.7(13) . . . . ?
C02J C049 C7 C5 0.0 . . . . ?
C02J C049 C04I C02T -154.3(10) . . . . ?
C02J C049 C04I C02V 4.3(14) . . . . ?
C049 C7 C5 C02A 0.0 . . . . ?
C049 C04I C02V C04T -158.6(14) . . . . ?
C7 C049 C04I C02T -1.3(15) . . . . ?
C7 C049 C04I C02V 157.3(9) . . . . ?
C5 C02A C04J C02J 0.0 . . . . ?
C5 C02A C04E C02G -173.8(7) . . . . ?
C5 C02A C04E C03D -18.3(11) . . . . ?
C02C C02M C02I C037 0.0 . . . . ?
C02C C02P C4 C6 152.5(14) . . . . ?
C02C C02P C026 C01V -153.8(13) . . . . ?
C02M C02C C02U C01T 0.0 . . . . ?
C02M C02C C02P C4 174.4(9) . . . . ?
C02M C02C C02P C026 -31.7(13) . . . . ?
C02M C02I C037 C01P -147.4(11) . . . . ?
C02M C02I C037 C01T 0.0 . . . . ?
C02I C037 C01T C02U 0.0 . . . . ?
C037 C01P C01I C00S 162.3(13) . . . . ?
C037 C01P C00T C00N -163.3(12) . . . . ?
C037 C01T C02U C02C 0.0 . . . . ?
C02U C02C C02M C02I 0.0 . . . . ?
C02U C02C C02P C4 -23.2(15) . . . . ?
C02U C02C C02P C026 130.7(10) . . . . ?
C02D C04D C02G C04E 0.0 . . . . ?
C02D C02Z C02N C046 -135.7(16) . . . . ?
C04D C02D C043 C03D 0.0 . . . . ?
C04D C02D C02Z C01G 26.4(11) . . . . ?
C04D C02D C02Z C02N 169.0(10) . . . . ?
C04D C02G C04E C02A 155.4(10) . . . . ?
C04D C02G C04E C03D 0.0 . . . . ?
C02G C04E C03D C043 0.0 . . . . ?
C04E C02A C04J C02J -155.7(11) . . . . ?
C04E C02A C5 C7 157.3(11) . . . . ?
C04E C03D C043 C02D 0.0 . . . . ?
C043 C02D C04D C02G 0.0 . . . . ?
C043 C02D C02Z C01G -146.3(8) . . . . ?
C043 C02D C02Z C02N -3.7(14) . . . . ?
C02F C031 C035 C038 0.0 . . . . ?
C02F C03J C03M C022 162.8(14) . . . . ?
C031 C02F C03E C044 0.0 . . . . ?
C031 C02F C03J C03V 24.5(16) . . . . ?
C031 C02F C03J C03M -136.9(9) . . . . ?
C031 C035 C038 C044 0.0 . . . . ?
C031 C035 C038 C034 -161.8(14) . . . . ?
C035 C038 C044 C03E 0.0 . . . . ?
C035 C038 C034 C020 140.2(10) . . . . ?
C035 C038 C034 C03H -13.3(14) . . . . ?
C038 C044 C03E C02F 0.0 . . . . ?
C038 C034 C03H C02B 153.3(13) . . . . ?
C044 C038 C034 C020 -22.3(14) . . . . ?
C044 C038 C034 C03H -175.8(8) . . . . ?
C03E C02F C031 C035 0.0 . . . . ?
C03E C02F C03J C03V -171.9(10) . . . . ?
C03E C02F C03J C03M 26.8(16) . . . . ?
C02H C048 C02T C04I 0.0 . . . . ?
C02H C045 C03P C03X 158.4(12) . . . . ?
C02H C045 C02E C3 -150.7(16) . . . . ?
C048 C02H C04T C02V 0.0 . . . . ?
C048 C02H C045 C03P -15.2(15) . . . . ?
C048 C02H C045 C02E 139.0(13) . . . . ?
C048 C02T C04I C049 157.8(15) . . . . ?
C048 C02T C04I C02V 0.0 . . . . ?
C02T C04I C02V C04T 0.0 . . . . ?
C04I C049 C7 C5 -151.6(13) . . . . ?
C04I C02V C04T C02H 0.0 . . . . ?
C04T C02H C048 C02T 0.0 . . . . ?
C04T C02H C045 C03P -167.1(9) . . . . ?
C04T C02H C045 C02E -12.9(17) . . . . ?
C02K C01B C01Q C019 10.5(13) . . . . ?
C02P C02C C02M C02I 162.0(13) . . . . ?
C02P C02C C02U C01T -162.2(12) . . . . ?
C02P C4 C6 C01K 0.0 . . . . ?
C4 C02P C026 C01V 0.0 . . . . ?
C4 C6 C01K C023 -161.1(13) . . . . ?
C4 C6 C01K C01V 0.0 . . . . ?
C6 C01K C01V C026 0.0 . . . . ?
C01K C023 C01R C1 151.6(11) . . . . ?
C01K C023 C01Z C03F -151.2(11) . . . . ?
C01K C01V C026 C02P 0.0 . . . . ?
C026 C02P C4 C6 0.0 . . . . ?
C02Y C8 C020 C034 0.0 . . . . ?
C02Y C024 C04H C03S -161.4(11) . . . . ?
C8 C02Y C02B C03H 0.0 . . . . ?
C8 C02Y C024 C04Q -176.1(8) . . . . ?
C8 C02Y C024 C04H -16.0(12) . . . . ?
C8 C020 C034 C038 -152.3(13) . . . . ?
C8 C020 C034 C03H 0.0 . . . . ?
C020 C034 C03H C02B 0.0 . . . . ?
C034 C038 C044 C03E 162.9(13) . . . . ?
C034 C03H C02B C02Y 0.0 . . . . ?
C02B C02Y C8 C020 0.0 . . . . ?
C02B C02Y C024 C04Q -23.4(13) . . . . ?
C02B C02Y C024 C04H 136.7(9) . . . . ?
C033 C02W C03L C03I 0.0 . . . . ?
C033 C040 C02X C03O -152.5(11) . . . . ?
C033 C040 C2 C029 153.9(10) . . . . ?
C02W C033 C047 C03T 0.0 . . . . ?
C02W C033 C040 C02X 172.0(7) . . . . ?
C02W C033 C040 C2 18.1(10) . . . . ?
C02W C03L C03I C03T 0.0 . . . . ?
C02W C03L C03I C03A 155.5(11) . . . . ?
C03L C03I C03T C047 0.0 . . . . ?
C03L C03I C03T C04L 177.5(10) . . . . ?
C03L C03I C03A C04B -158.4(7) . . . . ?
C03L C03I C03A C02R 5.3(14) . . . . ?
C03I C03T C047 C033 0.0 . . . . ?
C03I C03T C04L C04B -24.3(11) . . . . ?
C03I C03T C04L C04W 146.9(13) . . . . ?
C03I C03A C02R C03B -162.1(11) . . . . ?
C03T C03I C03A C04B -0.2(8) . . . . ?
C03T C03I C03A C02R 163.5(7) . . . . ?
C03T C04L C04W C10 168.2(12) . . . . ?
C03T C04L C04W C15 -23(2) . . . . ?
C047 C033 C02W C03L 0.0 . . . . ?
C047 C033 C040 C02X 9.6(11) . . . . ?
C047 C033 C040 C2 -144.3(7) . . . . ?
C047 C03T C04L C04B 153.0(8) . . . . ?
C047 C03T C04L C04W -35.8(19) . . . . ?
C03K C03R C03V C03J 0.0 . . . . ?
C03K C022 C41 C3 -22.7(15) . . . . ?
C03K C022 C41 C40 149.1(12) . . . . ?
C03K C02O C3 C02E 172.6(13) . . . . ?
C03K C02O C3 C41 -2.1(13) . . . . ?
C03R C03K C022 C03M 0.0 . . . . ?
C03R C03K C022 C41 167.9(14) . . . . ?
C03R C03K C02O C03X 9(2) . . . . ?
C03R C03K C02O C3 -161.1(9) . . . . ?
C03R C03V C03J C02F -159.8(16) . . . . ?
C03R C03V C03J C03M 0.0 . . . . ?
C03V C03J C03M C022 0.0 . . . . ?
C03J C02F C031 C035 165.6(13) . . . . ?
C03J C02F C03E C044 -162.0(17) . . . . ?
C03J C03M C022 C03K 0.0 . . . . ?
C03J C03M C022 C41 -161(2) . . . . ?
C03M C022 C41 C3 141.1(14) . . . . ?
C03M C022 C41 C40 -47(2) . . . . ?
C022 C03K C03R C03V 0.0 . . . . ?
C022 C03K C02O C03X 154.9(14) . . . . ?
C022 C03K C02O C3 -15.0(13) . . . . ?
C03Q C01G C02Z C02D 149.7(11) . . . . ?
C03Q C01G C02Z C02N 0.0 . . . . ?
C03Q C013 C01O C03S 6.4(18) . . . . ?
C03Q C013 C01O C04M 165.8(11) . . . . ?
C01G C03Q C013 C046 0.0 . . . . ?
C01G C03Q C013 C01O -159(2) . . . . ?
C01G C02Z C02N C046 0.0 . . . . ?
C02Z C02D C04D C02G -172.3(11) . . . . ?
C02Z C02D C043 C03D 173.1(10) . . . . ?
C02Z C02N C046 C013 0.0 . . . . ?
C02N C046 C013 C03Q 0.0 . . . . ?
C02N C046 C013 C01O 164.0(16) . . . . ?
C046 C013 C01O C03S -154.7(8) . . . . ?
C046 C013 C01O C04M 4.8(16) . . . . ?
C013 C03Q C01G C02Z 0.0 . . . . ?
C013 C01O C04M C04Q -157.1(16) . . . . ?
C03S C01O C04M C04Q 0.0 . . . . ?
C01O C03S C04H C024 0.0 . . . . ?
C01O C04M C04Q C024 0.0 . . . . ?
C04M C04Q C024 C02Y 158.5(13) . . . . ?
C04M C04Q C024 C04H 0.0 . . . . ?
C04Q C024 C04H C03S 0.0 . . . . ?
C024 C02Y C8 C020 151.7(12) . . . . ?
C024 C02Y C02B C03H -152.0(12) . . . . ?
C04H C03S C01O C013 161.9(13) . . . . ?
C04H C03S C01O C04M 0.0 . . . . ?
C03U C03N C050 C041 0.0 . . . . ?
C03U C028 C029 C2 -160.4(12) . . . . ?
C03N C03U C030 C027 0.0 . . . . ?
C03N C03U C028 C03O 23.6(13) . . . . ?
C03N C03U C028 C029 -176.0(7) . . . . ?
C03N C050 C041 C03G 159.5(11) . . . . ?
C03N C050 C041 C027 0.0 . . . . ?
C050 C041 C027 C030 0.0 . . . . ?
C041 C03G C02S C01W 146.0(11) . . . . ?
C041 C027 C030 C03U 0.0 . . . . ?
C030 C03U C03N C050 0.0 . . . . ?
C030 C03U C028 C03O -132.3(9) . . . . ?
C030 C03U C028 C029 28.1(12) . . . . ?
C040 C033 C02W C03L -162.0(9) . . . . ?
C040 C033 C047 C03T 162.3(9) . . . . ?
C040 C02X C03O C028 0.0 . . . . ?
C02X C040 C2 C029 0.0 . . . . ?
C02X C03O C028 C03U 159.9(12) . . . . ?
C02X C03O C028 C029 0.0 . . . . ?
C03O C028 C029 C2 0.0 . . . . ?
C028 C03U C03N C050 -155.1(12) . . . . ?
C028 C03U C030 C027 155.5(12) . . . . ?
C028 C029 C2 C040 0.0 . . . . ?
C2 C040 C02X C03O 0.0 . . . . ?
C045 C02H C048 C02T -148.4(15) . . . . ?
C045 C02H C04T C02V 154.9(12) . . . . ?
C045 C03P C03X C02O 0.0 . . . . ?
C03P C045 C02E C3 0.0 . . . . ?
C03P C03X C02O C03K -168(2) . . . . ?
C03P C03X C02O C3 0.0 . . . . ?
C03X C02O C3 C02E 0.0 . . . . ?
C03X C02O C3 C41 -174.7(14) . . . . ?
C02O C03K C03R C03V 146.1(13) . . . . ?
C02O C03K C022 C03M -142.9(14) . . . . ?
C02O C03K C022 C41 25.0(15) . . . . ?
C02O C3 C02E C045 0.0 . . . . ?
C02O C3 C41 C022 16.7(17) . . . . ?
C02O C3 C41 C40 -148(3) . . . . ?
C02E C045 C03P C03X 0.0 . . . . ?
C02E C3 C41 C022 -157.3(13) . . . . ?
C02E C3 C41 C40 38(4) . . . . ?
C04B C03A C02R C03B 0.0 . . . . ?
C04B C04L C04W C10 -23(2) . . . . ?
C04B C04L C04W C15 145.7(15) . . . . ?
C03A C03I C03T C047 -161.2(9) . . . . ?
C03A C03I C03T C04L 16.3(10) . . . . ?
C03A C04B C03W C03C 0.0 . . . . ?
C03A C04B C04L C03T 23.3(10) . . . . ?
C03A C04B C04L C04W -148.1(13) . . . . ?
C03A C02R C03B C03C 0.0 . . . . ?
C02R C03B C03C C032 153.2(9) . . . . ?
C02R C03B C03C C03W 0.0 . . . . ?
C03B C03C C03W C04B 0.0 . . . . ?
C03C C032 C03F C01Z 155.1(9) . . . . ?
C03W C04B C03A C03I 165.6(9) . . . . ?
C03W C04B C03A C02R 0.0 . . . . ?
C03W C04B C04L C03T -157.4(8) . . . . ?
C03W C04B C04L C04W 31(2) . . . . ?
C04L C03T C047 C033 -177.1(12) . . . . ?
C04L C04B C03A C03I -15.1(9) . . . . ?
C04L C04B C03A C02R 179.4(10) . . . . ?
C04L C04B C03W C03C -179.2(12) . . . . ?
C04L C04W C10 C0 148.8(13) . . . . ?
C04L C04W C10 C13 -41.5(19) . . . . ?
C04L C04W C15 C18 31(2) . . . . ?
C04L C04W C15 C12 -147.7(14) . . . . ?
C04W C10 C13 C17 -168.6(12) . . . . ?
C04W C15 C12 C0 -15.6(11) . . . . ?
C04W C15 C12 C16 178.8(12) . . . . ?
C0 C10 C13 C17 0.0 . . . . ?
C0 C12 C16 C19 -161.5(14) . . . . ?
C10 C04W C15 C18 -158.2(10) . . . . ?
C10 C04W C15 C12 23.2(12) . . . . ?
C10 C0 C11 C14 0.0 . . . . ?
C10 C0 C12 C15 1.1(9) . . . . ?
C10 C0 C12 C16 164.4(9) . . . . ?
C10 C13 C17 C14 0.0 . . . . ?
C10 C13 C17 C1A 156.4(8) . . . . ?
C13 C17 C14 C11 0.0 . . . . ?
C13 C17 C1A C1C 28.4(11) . . . . ?
C13 C17 C1A C1D -132.3(8) . . . . ?
C17 C14 C11 C0 0.0 . . . . ?
C17 C1A C1D C1G 161.0(11) . . . . ?
C14 C17 C1A C1C -175.6(7) . . . . ?
C14 C17 C1A C1D 23.7(11) . . . . ?
C11 C0 C10 C04W 171.0(10) . . . . ?
C11 C0 C10 C13 0.0 . . . . ?
C11 C0 C12 C15 -154.1(8) . . . . ?
C11 C0 C12 C16 9.2(16) . . . . ?
C1B C18 C15 C04W -178.5(15) . . . . ?
C1B C18 C15 C12 0.0 . . . . ?
C1B C1E C1I C1L -156.7(10) . . . . ?
C18 C1B C19 C16 0.0 . . . . ?
C18 C1B C1E C1H -34.4(11) . . . . ?
C18 C1B C1E C1I 123.4(9) . . . . ?
C18 C15 C12 C0 165.6(11) . . . . ?
C18 C15 C12 C16 0.0 . . . . ?
C15 C04W C10 C0 -22.3(11) . . . . ?
C15 C04W C10 C13 147.4(10) . . . . ?
C15 C12 C16 C19 0.0 . . . . ?
C12 C0 C10 C04W 13.9(10) . . . . ?
C12 C0 C10 C13 -157.2(10) . . . . ?
C12 C0 C11 C14 152.7(12) . . . . ?
C12 C16 C19 C1B 0.0 . . . . ?
C19 C1B C18 C15 0.0 . . . . ?
C19 C1B C1E C1H 167.7(7) . . . . ?
C19 C1B C1E C1I -34.5(11) . . . . ?
C1J C1F C1C C1A 0.0 . . . . ?
C1J C1M C1P C2A 157.4(12) . . . . ?
C1F C1J C1G C1D 0.0 . . . . ?
C1F C1J C1M C1O -22.2(11) . . . . ?
C1F C1J C1M C1P 179.5(7) . . . . ?
C1F C1C C1A C17 -159.9(11) . . . . ?
C1F C1C C1A C1D 0.0 . . . . ?
C1C C1A C1D C1G 0.0 . . . . ?
C1A C17 C14 C11 -154.5(10) . . . . ?
C1A C1D C1G C1J 0.0 . . . . ?
C1G C1J C1F C1C 0.0 . . . . ?
C1G C1J C1M C1O 133.7(9) . . . . ?
C1G C1J C1M C1P -24.6(13) . . . . ?
C1N C1K C1H C1E 0.0 . . . . ?
C1N C1Q C4A C6A -161.5(13) . . . . ?
C1N C1Q C1S C1U 162.7(12) . . . . ?
C1K C1N C1L C1I 0.0 . . . . ?
C1K C1N C1Q C4A -176.4(8) . . . . ?
C1K C1N C1Q C1S 21.4(12) . . . . ?
C1K C1H C1E C1B 158.1(10) . . . . ?
C1K C1H C1E C1I 0.0 . . . . ?
C1H C1E C1I C1L 0.0 . . . . ?
C1E C1B C18 C15 -157.2(11) . . . . ?
C1E C1B C19 C16 157.8(10) . . . . ?
C1E C1I C1L C1N 0.0 . . . . ?
C1L C1N C1K C1H 0.0 . . . . ?
C1L C1N C1Q C4A 31.6(13) . . . . ?
C1L C1N C1Q C1S -130.6(8) . . . . ?
C1Q C1N C1K C1H -150.5(11) . . . . ?
C1Q C1N C1L C1I 151.7(10) . . . . ?
C1Q C4A C6A C1W 0.0 . . . . ?
C4A C1Q C1S C1U 0.0 . . . . ?
C4A C6A C1W C1U 0.0 . . . . ?
C4A C6A C1W C1Z 155.7(13) . . . . ?
C6A C1W C1U C1S 0.0 . . . . ?
C6A C1W C1Z C21 -31.4(13) . . . . ?
C6A C1W C1Z C22 170.6(8) . . . . ?
C1W C1U C1S C1Q 0.0 . . . . ?
C1W C1Z C21 C24 -158.1(11) . . . . ?
C1W C1Z C22 C25 157.1(12) . . . . ?
C1U C1W C1Z C21 125.0(10) . . . . ?
C1U C1W C1Z C22 -33.0(13) . . . . ?
C1S C1Q C4A C6A 0.0 . . . . ?
C1T C1R C1O C1M 0.0 . . . . ?
C1T C1V C1X C20 155.4(12) . . . . ?
C1T C1V C1Y C9 -155.6(12) . . . . ?
C1R C1T C2A C1P 0.0 . . . . ?
C1R C1T C1V C1X -135.0(9) . . . . ?
C1R C1T C1V C1Y 21.0(12) . . . . ?
C1R C1O C1M C1J -158.3(11) . . . . ?
C1R C1O C1M C1P 0.0 . . . . ?
C1O C1M C1P C2A 0.0 . . . . ?
C1M C1J C1F C1C 156.0(12) . . . . ?
C1M C1J C1G C1D -154.7(12) . . . . ?
C1M C1P C2A C1T 0.0 . . . . ?
C2A C1T C1R C1O 0.0 . . . . ?
C2A C1T C1V C1X 24.1(12) . . . . ?
C2A C1T C1V C1Y -179.9(7) . . . . ?
C1V C1T C1R C1O 158.6(11) . . . . ?
C1V C1T C2A C1P -158.9(11) . . . . ?
C1V C1X C20 C23 0.0 . . . . ?
C1X C1V C1Y C9 0.0 . . . . ?
C1X C20 C23 C9 0.0 . . . . ?
C1X C20 C23 C26 -153.8(13) . . . . ?
C20 C23 C9 C1Y 0.0 . . . . ?
C20 C23 C26 C28 140.3(9) . . . . ?
C20 C23 C26 C29 -18.8(15) . . . . ?
C23 C9 C1Y C1V 0.0 . . . . ?
C23 C26 C29 C2D 158.4(13) . . . . ?
C9 C23 C26 C28 -14.6(13) . . . . ?
C9 C23 C26 C29 -173.6(8) . . . . ?
C1Y C1V C1X C20 0.0 . . . . ?
C1Z C1W C1U C1S -156.0(13) . . . . ?
C1Z C21 C24 C27 0.0 . . . . ?
C21 C1Z C22 C25 0.0 . . . . ?
C21 C24 C27 C25 0.0 . . . . ?
C21 C24 C27 C2B 150.2(11) . . . . ?
C24 C27 C25 C22 0.0 . . . . ?
C24 C27 C2B C2D 29.7(12) . . . . ?
C24 C27 C2B C2C -129.7(9) . . . . ?
C27 C25 C22 C1Z 0.0 . . . . ?
C27 C2B C2C C28 158.4(12) . . . . ?
C25 C27 C2B C2D -178.6(7) . . . . ?
C25 C27 C2B C2C 22.0(12) . . . . ?
C22 C1Z C21 C24 0.0 . . . . ?
C28 C26 C29 C2D 0.0 . . . . ?
C26 C23 C9 C1Y 154.5(13) . . . . ?
C26 C28 C2C C2B 0.0 . . . . ?
C26 C29 C2D C2B 0.0 . . . . ?
C29 C2D C2B C27 -159.9(11) . . . . ?
C29 C2D C2B C2C 0.0 . . . . ?
C2D C2B C2C C28 0.0 . . . . ?
C2B C27 C25 C22 -151.4(10) . . . . ?
C2C C28 C26 C23 -159.1(13) . . . . ?
C2C C28 C26 C29 0.0 . . . . ?
C30 C2R C2P C2S 0.0 . . . . ?
C30 C2R C2P C2M -159.1(8) . . . . ?
C30 C2W C2Z C31 24.4(11) . . . . ?
C30 C2W C2Z C04N -130.5(8) . . . . ?
C30 C40 C41 C022 -7(3) . . . . ?
C30 C40 C41 C3 158(2) . . . . ?
C2R C30 C2W C2U 0.0 . . . . ?
C2R C30 C2W C2Z 160.7(12) . . . . ?
C2R C30 C40 C31 -173.1(9) . . . . ?
C2R C30 C40 C41 27(3) . . . . ?
C2R C2P C2S C2U 0.0 . . . . ?
C2P C2S C2U C2W 0.0 . . . . ?
C2P C2M C2J C2G 157.3(9) . . . . ?
C2P C2M C2K C2H -158.2(9) . . . . ?
C2S C2U C2W C30 0.0 . . . . ?
C2S C2U C2W C2Z -158.3(13) . . . . ?
C2U C2W C2Z C31 -175.9(7) . . . . ?
C2U C2W C2Z C04N 29.2(14) . . . . ?
C2W C30 C2R C2P 0.0 . . . . ?
C2W C30 C40 C31 2.0(12) . . . . ?
C2W C30 C40 C41 -158(2) . . . . ?
C2W C2Z C04N C04R 153.4(13) . . . . ?
C2E C04K C2F C2I 0.0 . . . . ?
C2E C04F C2H C2K 158.5(10) . . . . ?
C04K C2E C5A C7A 0.0 . . . . ?
C04K C2E C04F C2G 32.8(10) . . . . ?
C04K C2E C04F C2H -126.8(9) . . . . ?
C04K C2F C2I C7A 0.0 . . . . ?
C04K C2F C2I C2L -162.3(10) . . . . ?
C2F C2I C7A C5A 0.0 . . . . ?
C2F C2I C2L C2N 130.7(7) . . . . ?
C2F C2I C2L C2O -16.3(10) . . . . ?
C2I C7A C5A C2E 0.0 . . . . ?
C2I C2L C2O C04U 144.5(9) . . . . ?
C7A C2I C2L C2N -31.8(9) . . . . ?
C7A C2I C2L C2O -178.8(6) . . . . ?
C5A C2E C04K C2F 0.0 . . . . ?
C5A C2E C04F C2G -177.4(7) . . . . ?
C5A C2E C04F C2H 23.0(11) . . . . ?
C2M C2P C2S C2U 158.6(8) . . . . ?
C2M C2J C2G C04F 0.0 . . . . ?
C2J C2M C2K C2H 0.0 . . . . ?
C2J C2G C04F C2E -160.1(10) . . . . ?
C2J C2G C04F C2H 0.0 . . . . ?
C2G C04F C2H C2K 0.0 . . . . ?
C04F C2E C04K C2F 147.9(10) . . . . ?
C04F C2E C5A C7A -149.3(10) . . . . ?
C04F C2H C2K C2M 0.0 . . . . ?
C2K C2M C2J C2G 0.0 . . . . ?
C2T C2Q C2N C2L 0.0 . . . . ?
C2T C2V C2X C03Y -149.0(9) . . . . ?
C2T C2V C2Y C3A 149.3(9) . . . . ?
C2Q C2T C04U C2O 0.0 . . . . ?
C2Q C2T C2V C2X 11.6(9) . . . . ?
C2Q C2T C2V C2Y -138.7(7) . . . . ?
C2Q C2N C2L C2I -146.4(8) . . . . ?
C2Q C2N C2L C2O 0.0 . . . . ?
C2N C2L C2O C04U 0.0 . . . . ?
C2L C2I C7A C5A 162.2(10) . . . . ?
C2L C2O C04U C2T 0.0 . . . . ?
C04U C2T C2Q C2N 0.0 . . . . ?
C04U C2T C2V C2X 178.4(6) . . . . ?
C04U C2T C2V C2Y 28.0(9) . . . . ?
C2V C2T C2Q C2N 166.4(8) . . . . ?
C2V C2T C04U C2O -167.0(8) . . . . ?
C2V C2X C03Y C33 0.0 . . . . ?
C2X C2V C2Y C3A 0.0 . . . . ?
C2X C03Y C33 C3A 0.0 . . . . ?
C2X C03Y C33 C35 151.9(11) . . . . ?
C03Y C33 C3A C2Y 0.0 . . . . ?
C03Y C33 C35 C37 19.9(11) . . . . ?
C03Y C33 C35 C38 -137.0(9) . . . . ?
C33 C3A C2Y C2V 0.0 . . . . ?
C33 C35 C37 C3B -158.5(9) . . . . ?
C33 C35 C38 C3C 154.8(11) . . . . ?
C3A C33 C35 C37 175.0(6) . . . . ?
C3A C33 C35 C38 18.1(10) . . . . ?
C2Y C2V C2X C03Y 0.0 . . . . ?
C31 C2Z C04N C04R 0.0 . . . . ?
C31 C40 C41 C022 -166.7(14) . . . . ?
C31 C40 C41 C3 -1(4) . . . . ?
C2Z C31 C32 C34 0.0 . . . . ?
C2Z C31 C40 C30 9.9(12) . . . . ?
C2Z C31 C40 C41 178.5(11) . . . . ?
C2Z C04N C04R C34 0.0 . . . . ?
C04N C04R C34 C32 0.0 . . . . ?
C04N C04R C34 C36 -158.4(13) . . . . ?
C04R C34 C32 C31 0.0 . . . . ?
C04R C34 C36 C8A 136.8(9) . . . . ?
C04R C34 C36 C39 -18.3(14) . . . . ?
C34 C36 C8A C3D -155.6(13) . . . . ?
C34 C36 C39 C3E 153.6(14) . . . . ?
C32 C31 C2Z C2W -155.3(13) . . . . ?
C32 C31 C2Z C04N 0.0 . . . . ?
C32 C31 C40 C30 145.4(9) . . . . ?
C32 C31 C40 C41 -46.0(16) . . . . ?
C32 C34 C36 C8A -21.7(13) . . . . ?
C32 C34 C36 C39 -176.8(8) . . . . ?
C35 C33 C3A C2Y -158.5(8) . . . . ?
C35 C37 C3B C3F 0.0 . . . . ?
C37 C35 C38 C3C 0.0 . . . . ?
C37 C3B C3F C3C 0.0 . . . . ?
C37 C3B C3F C3H 155.2(16) . . . . ?
C3B C3F C3C C38 0.0 . . . . ?
C3B C3F C3H C3J -23.2(16) . . . . ?
C3B C3F C3H C3K 172.3(9) . . . . ?
C3F C3C C38 C35 0.0 . . . . ?
C3F C3H C3J C3L -166.5(11) . . . . ?
C3F C3H C3K C3M 162.8(14) . . . . ?
C3C C3F C3H C3J 135.3(7) . . . . ?
C3C C3F C3H C3K -29.2(12) . . . . ?
C38 C35 C37 C3B 0.0 . . . . ?
C36 C34 C32 C31 157.9(14) . . . . ?
C36 C8A C3D C3G 0.0 . . . . ?
C8A C36 C39 C3E 0.0 . . . . ?
C8A C3D C3G C3E 0.0 . . . . ?
C8A C3D C3G C3I 150.5(12) . . . . ?
C3D C3G C3E C39 0.0 . . . . ?
C3D C3G C3I C3L -133.1(9) . . . . ?
C3D C3G C3I C3M 33.5(12) . . . . ?
C3G C3E C39 C36 0.0 . . . . ?
C3G C3I C3M C3K -166.8(13) . . . . ?
C3E C3G C3I C3L 18.2(14) . . . . ?
C3E C3G C3I C3M -175.2(8) . . . . ?
C39 C36 C8A C3D 0.0 . . . . ?
C3H C3F C3C C38 -164.2(10) . . . . ?
C3H C3J C3L C3I 0.0 . . . . ?
C3J C3H C3K C3M 0.0 . . . . ?
C3J C3L C3I C3G 166.2(13) . . . . ?
C3J C3L C3I C3M 0.0 . . . . ?
C3L C3I C3M C3K 0.0 . . . . ?
C3I C3G C3E C39 -150.0(13) . . . . ?
C3I C3M C3K C3H 0.0 . . . . ?
C3K C3H C3J C3L 0.0 . . . . ?
C40 C30 C2R C2P 174.4(14) . . . . ?
C40 C30 C2W C2U -176.2(9) . . . . ?
C40 C30 C2W C2Z -15.5(11) . . . . ?
C40 C31 C2Z C2W -21.5(12) . . . . ?
C40 C31 C2Z C04N 133.9(11) . . . . ?
C40 C31 C32 C34 -128.5(11) . . . . ?
C41 C3 C02E C045 173.5(17) . . . . ?

loop_
_smtbx_masks_void_nr
_smtbx_masks_void_average_x
_smtbx_masks_void_average_y
_smtbx_masks_void_average_z
_smtbx_masks_void_volume
_smtbx_masks_void_count_electrons
_smtbx_masks_void_content
1 -0.067 -0.068 -0.814 3725.7 209.4 ?
2 0.093 0.500 0.478 0.0 0.0 ?
3 0.160 0.075 0.778 0.0 0.0 ?
4 0.147 0.575 0.506 0.0 0.0 ?
5 0.187 0.075 0.772 0.0 0.0 ?
6 0.187 0.087 0.778 0.0 0.0 ?
7 0.213 0.075 0.767 0.0 0.0 ?
8 0.213 0.087 0.772 0.0 0.0 ?
9 0.213 0.100 0.778 0.0 0.0 ?
10 0.213 0.887 0.911 0.0 0.0 ?
11 0.240 0.738 0.478 0.0 0.0 ?
12 0.253 0.713 0.478 0.0 0.0 ?
13 0.253 0.738 0.472 0.0 0.0 ?
14 0.320 0.400 0.514 0.0 0.0 ?
15 0.333 0.738 0.367 0.0 0.0 ?
16 0.347 0.062 0.872 0.0 0.0 ?
17 0.347 0.412 0.533 0.0 0.0 ?
18 0.400 0.463 0.533 0.0 0.0 ?
19 0.427 0.575 0.394 0.0 0.0 ?
20 0.453 0.175 0.194 0.0 0.0 ?
21 0.467 0.175 0.183 0.0 -0.0 ?
22 0.467 0.188 0.194 0.0 -0.0 ?
23 0.480 0.375 0.450 0.0 0.0 ?
24 0.493 0.163 0.600 0.0 0.0 ?
25 0.507 0.838 0.400 0.0 0.0 ?
26 0.520 0.625 0.550 0.0 0.0 ?
27 0.533 0.812 0.806 0.0 -0.0 ?
28 0.533 0.825 0.817 0.0 -0.0 ?
29 0.547 0.825 0.806 0.0 0.0 ?
30 0.573 0.425 0.606 0.0 0.0 ?
31 0.600 0.537 0.467 0.0 0.0 ?
32 0.653 0.588 0.467 0.0 0.0 ?
33 0.653 0.938 0.128 0.0 0.0 ?
34 0.667 0.263 0.633 0.0 0.0 ?
35 0.680 0.600 0.486 0.0 0.0 ?
36 0.747 0.263 0.528 0.0 0.0 ?
37 0.747 0.287 0.522 0.0 0.0 ?
38 0.760 0.263 0.522 0.0 0.0 ?
39 0.787 0.113 0.089 0.0 0.0 ?
40 0.787 0.900 0.222 0.0 0.0 ?
41 0.787 0.912 0.228 0.0 0.0 ?
42 0.787 0.925 0.233 0.0 0.0 ?
43 0.813 0.912 0.222 0.0 0.0 ?
44 0.813 0.925 0.228 0.0 0.0 ?
45 0.840 0.925 0.222 0.0 0.0 ?
46 0.853 0.425 0.494 0.0 0.0 ?
47 0.907 0.500 0.522 0.0 0.0 ?
